data_7116015
loop_
_publ_author_name
'Angeliki A. Athanasopoulou'
'Melanie Pilkington'
'Catherine P. Raptopoulou'
'Albert Escuer'
'Theocharis C. Stamatatos'

_publ_section_title
;
 Structural aesthetics in molecular nanoscience: a unique Ni26 cluster
 with a 'rabbit-face' topology and a discrete Ni18 'molecular chain'
;
_journal_name_full Chem.Commun.
_journal_page_first 14942
_journal_paper_doi 10.1039/C4cc07192A
_journal_volume 50
_journal_year 2014
_chemical_formula_moiety
;
'C249 H186 Cl14 N14 Ni26 O96, C4 H10 N, 9(C2 H3 N)'
;
_chemical_formula_sum 'C271 H223 Cl14 N24 Ni26 O96'
_chemical_formula_weight 7374.48
_chemical_name_systematic
;
?
;
_space_group_crystal_system monoclinic
_space_group_IT_number 14
_space_group_name_Hall '-P 2yn'
_space_group_name_H-M_alt 'P 1 21/n 1'
_symmetry_space_group_name_Hall '-P 2yn'
_symmetry_space_group_name_H-M 'P 1 21/n 1'
_atom_sites_solution_hydrogens geom
_audit_creation_method SHELXL-2014
_cell_angle_alpha 90
_cell_angle_beta 94.904(3)
_cell_angle_gamma 90
_cell_formula_units_Z 4
_cell_length_a 25.9587(13)
_cell_length_b 45.854(2)
_cell_length_c 32.6079(17)
_cell_measurement_reflns_used 9616
_cell_measurement_temperature 150(2)
_cell_measurement_theta_max 26.37
_cell_measurement_theta_min 2.42
_cell_volume 38671(3)
_computing_cell_refinement 'Bruker SAINT'
_computing_data_collection 'Bruker APEX2'
_computing_data_reduction 'Bruker SAINT'
_computing_molecular_graphics 'Bruker SHELXTL'
_computing_publication_material 'Bruker SHELXTL'
_computing_structure_refinement 'SHELXL-2014 (Sheldrick, 2014)'
_computing_structure_solution 'SHELXS-97 (Sheldrick 2008)'
_diffrn_ambient_temperature 150(2)
_diffrn_measured_fraction_theta_full 0.973
_diffrn_measured_fraction_theta_max 0.999
_diffrn_measurement_device_type 'Bruker APEX-II CCD'
_diffrn_measurement_method '\f and \w scans'
_diffrn_radiation_type MoK\a
_diffrn_radiation_wavelength 0.71073
_diffrn_reflns_av_R_equivalents 0.0923
_diffrn_reflns_av_unetI/netI 0.0815
_diffrn_reflns_Laue_measured_fraction_full 0.973
_diffrn_reflns_Laue_measured_fraction_max 0.999
_diffrn_reflns_limit_h_max 30
_diffrn_reflns_limit_h_min -30
_diffrn_reflns_limit_k_max 54
_diffrn_reflns_limit_k_min -54
_diffrn_reflns_limit_l_max 38
_diffrn_reflns_limit_l_min -38
_diffrn_reflns_number 371801
_diffrn_reflns_point_group_measured_fraction_full 0.973
_diffrn_reflns_point_group_measured_fraction_max 0.999
_diffrn_reflns_theta_full 25.242
_diffrn_reflns_theta_max 25.000
_diffrn_reflns_theta_min 1.927
_exptl_absorpt_coefficient_mu 1.398
_exptl_absorpt_correction_T_max 0.7454
_exptl_absorpt_correction_T_min 0.6575
_exptl_absorpt_correction_type multi-scan
_exptl_absorpt_process_details 'Bruker SADABS'
_exptl_crystal_colour yellow
_exptl_crystal_density_diffrn 1.267
_exptl_crystal_description plate
_exptl_crystal_F_000 15004
_exptl_crystal_size_max 0.21
_exptl_crystal_size_mid 0.21
_exptl_crystal_size_min 0.09
_refine_diff_density_max 2.564
_refine_diff_density_min -1.994
_refine_diff_density_rms 0.132
_refine_ls_extinction_method none
_refine_ls_goodness_of_fit_ref 1.023
_refine_ls_hydrogen_treatment constr
_refine_ls_matrix_type full
_refine_ls_number_parameters 3356
_refine_ls_number_reflns 68057
_refine_ls_number_restraints 2912
_refine_ls_restrained_S_all 1.008
_refine_ls_R_factor_all 0.1328
_refine_ls_R_factor_gt 0.0838
_refine_ls_shift/su_max 0.001
_refine_ls_shift/su_mean 0.000
_refine_ls_structure_factor_coef Fsqd
_refine_ls_weighting_details 'w=1/[\s^2^(Fo^2^)+(0.0772P)^2^+364.2941P] where P=(Fo^2^+2Fc^2^)/3'
_refine_ls_weighting_scheme calc
_refine_ls_wR_factor_gt 0.1875
_refine_ls_wR_factor_ref 0.2176
_reflns_Friedel_coverage 0.000
_reflns_number_gt 44938
_reflns_number_total 68057
_reflns_threshold_expression 'I > 2\s(I)'
_cod_data_source_file c4cc07192a2.cif
_cod_data_source_block ATA238C_0m
_cod_database_code 7116015
_shelx_space_group_comment
;
The symmetry employed for this shelxl refinement is uniquely defined
by the following loop, which should always be used as a source of
symmetry information in preference to the above space-group names.
They are only intended as comments.
;
_shelxl_version_number 2014-3

loop_
_space_group_symop_operation_xyz
'x, y, z'
'-x+1/2, y+1/2, -z+1/2'
'-x, -y, -z'
'x-1/2, -y-1/2, z-1/2'

loop_
_atom_site_label
_atom_site_type_symbol
_atom_site_fract_x
_atom_site_fract_y
_atom_site_fract_z
_atom_site_U_iso_or_equiv
_atom_site_adp_type
_atom_site_occupancy
_atom_site_site_symmetry_order
_atom_site_calc_flag
_atom_site_refinement_flags_posn
_atom_site_refinement_flags_adp
_atom_site_refinement_flags_occupancy
_atom_site_disorder_assembly
_atom_site_disorder_group
Ni1 Ni 0.44493(5) -0.09910(2) 0.88150(4) 0.0484(3) Uani 1 1 d . . . . .
Ni2 Ni 0.39470(4) -0.07078(2) 0.80616(3) 0.0314(2) Uani 1 1 d . . . . .
Ni3 Ni 0.41975(4) -0.03140(2) 0.88553(3) 0.0333(2) Uani 1 1 d . . . . .
Ni4 Ni 0.37913(4) -0.00135(2) 0.80610(3) 0.0268(2) Uani 1 1 d . . . . .
Ni5 Ni 0.25706(4) 0.01643(2) 0.75663(4) 0.0321(2) Uani 1 1 d . . . . .
Ni6 Ni 0.34034(3) 0.06144(2) 0.74883(3) 0.0253(2) Uani 1 1 d . . . . .
Ni7 Ni 0.39590(4) 0.06288(2) 0.66717(3) 0.0305(2) Uani 1 1 d . . . . .
Ni8 Ni 0.42104(4) 0.11861(2) 0.62715(3) 0.0323(2) Uani 1 1 d . . . . .
Ni9 Ni 0.33317(4) 0.16328(2) 0.62115(3) 0.0279(2) Uani 1 1 d . . . . .
Ni10 Ni 0.35681(3) 0.22604(2) 0.67467(3) 0.0284(2) Uani 1 1 d . . . . .
Ni11 Ni 0.27263(4) 0.24882(2) 0.73088(3) 0.0283(2) Uani 1 1 d . . . . .
Ni12 Ni 0.15906(4) 0.25280(2) 0.75806(3) 0.0277(2) Uani 1 1 d . . . . .
Ni13 Ni 0.06205(3) 0.25019(2) 0.68335(3) 0.0229(2) Uani 1 1 d . . . . .
Ni14 Ni 0.00737(3) 0.19194(2) 0.65919(3) 0.0218(2) Uani 1 1 d . . . . .
Ni15 Ni -0.01776(4) 0.17816(2) 0.55662(3) 0.0260(2) Uani 1 1 d . . . . .
Ni16 Ni 0.06661(4) 0.14458(2) 0.51132(3) 0.0311(2) Uani 1 1 d . . . . .
Ni17 Ni 0.18098(4) 0.12415(2) 0.50001(3) 0.0334(2) Uani 1 1 d . . . . .
Ni18 Ni 0.27834(4) 0.16862(2) 0.53331(3) 0.0298(2) Uani 1 1 d . . . . .
Ni19 Ni -0.07882(3) 0.17581(2) 0.71355(3) 0.0240(2) Uani 1 1 d . . . . .
Ni20 Ni -0.05888(3) 0.12427(2) 0.76852(3) 0.0261(2) Uani 1 1 d . . . . .
Ni21 Ni -0.01128(3) 0.06746(2) 0.73441(3) 0.0274(2) Uani 1 1 d . . . . .
Ni22 Ni 0.06902(4) 0.03492(2) 0.78966(3) 0.0319(2) Uani 1 1 d . . . . .
Ni23 Ni -0.05845(4) 0.00621(2) 0.77950(3) 0.0292(2) Uani 1 1 d . . . . .
Ni24 Ni -0.07418(4) -0.03373(2) 0.85968(3) 0.0324(2) Uani 1 1 d . . . . .
Ni25 Ni -0.10304(4) -0.05630(2) 0.76883(3) 0.0311(2) Uani 1 1 d . . . . .
Ni26 Ni -0.12494(4) -0.09207(2) 0.84764(4) 0.0358(3) Uani 1 1 d . . . . .
Cl1 Cl 0.19389(13) 0.00523(10) 0.99611(10) 0.0968(12) Uani 1 1 d . . . . .
Cl2 Cl 0.5756(5) -0.1466(2) 1.0756(2) 0.389(9) Uani 1 1 d D U . . .
Cl3 Cl 0.23448(10) -0.10482(6) 0.62776(9) 0.0656(8) Uani 1 1 d . . . . .
Cl4 Cl 0.62081(9) -0.00280(6) 0.76045(11) 0.0699(8) Uani 1 1 d . . . . .
Cl5 Cl 0.63323(11) 0.19837(8) 0.68523(16) 0.1155(16) Uani 1 1 d . . . . .
Cl6 Cl 0.46438(14) 0.12140(10) 0.40918(10) 0.1034(14) Uani 1 1 d . . . . .
Cl7 Cl 0.24280(11) 0.32412(5) 0.53841(8) 0.0576(7) Uani 1 1 d . . . . .
Cl8 Cl 0.09461(11) 0.29403(6) 0.47546(7) 0.0594(7) Uani 1 1 d . . . . .
Cl9 Cl -0.10380(12) 0.31804(6) 0.80662(11) 0.0787(10) Uani 1 1 d . . . . .
Cl10 Cl -0.29207(13) 0.1727(2) 0.58168(15) 0.279(6) Uani 1 1 d D U . . .
Cl11 Cl -0.29614(9) 0.05704(6) 0.79863(11) 0.0728(9) Uani 1 1 d . . . . .
Cl12 Cl 0.08430(11) 0.05152(8) 1.00062(9) 0.0802(10) Uani 1 1 d . . . . .
Cl13 Cl 0.12237(9) -0.11476(6) 0.67630(9) 0.0557(7) Uani 1 1 d . . . . .
Cl14 Cl -0.24824(17) -0.22818(10) 0.78031(17) 0.1354(19) Uani 1 1 d . . . . .
N1 N 0.4245(5) -0.10679(18) 0.9381(3) 0.076(3) Uani 1 1 d . U . . .
N2 N 0.4005(3) -0.02868(14) 0.9442(2) 0.0380(16) Uani 1 1 d . U . . .
N3 N 0.4114(2) -0.07520(13) 0.7474(2) 0.0301(15) Uani 1 1 d . U . . .
N4 N 0.4464(3) 0.03472(15) 0.6442(2) 0.0369(16) Uani 1 1 d . U . . .
N5 N 0.4796(3) 0.11137(15) 0.5920(2) 0.0393(17) Uani 1 1 d . U . . .
N6 N 0.4214(2) 0.24794(14) 0.6636(2) 0.0325(15) Uani 1 1 d . U . . .
N7 N 0.2857(3) 0.20146(15) 0.4934(2) 0.0349(16) Uani 1 1 d . U . . .
N8 N 0.0556(2) 0.28795(13) 0.6521(2) 0.0280(14) Uani 1 1 d . U . . .
N9 N -0.0834(2) 0.19533(14) 0.5285(2) 0.0310(15) Uani 1 1 d . U . . .
N10 N -0.1357(2) 0.20012(14) 0.7333(2) 0.0300(15) Uani 1 1 d . U . . .
N11 N -0.0855(2) -0.09074(15) 0.7337(2) 0.0328(15) Uani 1 1 d . U . . .
N12 N -0.1027(3) -0.13069(15) 0.8236(2) 0.0390(17) Uani 1 1 d . U . . .
N13 N -0.0906(3) -0.00038(15) 0.8965(2) 0.0358(16) Uani 1 1 d . U . . .
N14 N -0.1071(2) 0.13059(14) 0.8130(2) 0.0320(15) Uani 1 1 d . U . . .
O1 O 0.5502(6) -0.1634(2) 0.9213(4) 0.179(6) Uani 1 1 d . U . . .
O2 O 0.5015(3) -0.12893(14) 0.8908(3) 0.078(3) Uani 1 1 d . U . . .
O3 O 0.3944(3) -0.13094(12) 0.85356(19) 0.0448(15) Uani 1 1 d . U . . .
O4 O 0.3525(2) -0.10768(12) 0.80017(18) 0.0370(13) Uani 1 1 d . U . . .
O5 O 0.3822(2) -0.07142(11) 0.86998(18) 0.0390(14) Uani 1 1 d . U . . .
O6 O 0.4798(2) -0.05809(12) 0.90257(17) 0.0412(15) Uani 1 1 d . U . . .
O7 O 0.4626(2) -0.09053(12) 0.82334(18) 0.0405(14) Uani 1 1 d . U . . .
O8 O 0.33887(19) -0.04005(11) 0.78288(17) 0.0284(12) Uani 1 1 d . U . . .
O9 O 0.42954(19) -0.03285(11) 0.82488(16) 0.0284(12) Uani 1 1 d . . . . .
H9A H 0.4658 -0.0301 0.8173 0.034 Uiso 1 1 calc R U . . .
O10 O 0.3553(2) -0.00879(11) 0.86484(16) 0.0303(12) Uani 1 1 d . U . . .
O11 O 0.28493(19) -0.02090(11) 0.73277(17) 0.0332(13) Uani 1 1 d . U . . .
O12 O 0.4592(2) 0.00864(12) 0.89067(18) 0.0389(14) Uani 1 1 d . U . . .
O13 O 0.4271(2) 0.03101(11) 0.83195(19) 0.0370(13) Uani 1 1 d . U . . .
O14 O 0.41561(19) -0.00064(11) 0.75324(17) 0.0306(12) Uani 1 1 d . U . . .
O15 O 0.32525(18) 0.02826(10) 0.78766(16) 0.0263(12) Uani 1 1 d . . . . .
H15A H 0.3156 0.0379 0.8134 0.032 Uiso 1 1 calc R U . . .
O16 O 0.2957(3) 0.02501(15) 0.8700(2) 0.070(2) Uani 1 1 d . U . . .
O17 O 0.2319(3) -0.00293(14) 0.8087(2) 0.060(2) Uani 1 1 d . . . . .
O18 O 0.1878(2) 0.00558(13) 0.7253(2) 0.0453(15) Uani 1 1 d . . . . .
O19 O 0.2220(2) 0.05364(12) 0.7753(2) 0.0413(15) Uani 1 1 d . U . . .
O20 O 0.28842(18) 0.03971(11) 0.70880(17) 0.0294(12) Uani 1 1 d . U . . .
O21 O 0.28338(19) 0.08696(11) 0.76711(18) 0.0344(13) Uani 1 1 d . U . . .
O22 O 0.40357(19) 0.04276(11) 0.72342(16) 0.0291(12) Uani 1 1 d . U . . .
O23 O 0.3330(2) 0.03701(12) 0.65273(17) 0.0363(13) Uani 1 1 d . U . . .
O24 O 0.35476(18) 0.09147(11) 0.70190(16) 0.0282(12) Uani 1 1 d . U . . .
O25 O 0.3805(2) 0.08111(12) 0.61181(17) 0.0340(13) Uani 1 1 d . U . . .
O26 O 0.45250(19) 0.09573(11) 0.67429(18) 0.0341(13) Uani 1 1 d . U . . .
O27 O 0.3935(2) 0.07927(13) 0.79303(19) 0.0448(15) Uani 1 1 d . . . . .
O28 O 0.4546(2) 0.15731(12) 0.65049(19) 0.0385(14) Uani 1 1 d . U . . .
O29 O 0.38709(19) 0.14539(11) 0.58484(17) 0.0320(13) Uani 1 1 d . U . . .
O30 O 0.3528(2) 0.15400(13) 0.52133(18) 0.0387(14) Uani 1 1 d . U . . .
O31 O 0.35859(19) 0.12934(11) 0.66025(16) 0.0301(12) Uani 1 1 d . U . . .
O32 O 0.39007(18) 0.18930(11) 0.65143(17) 0.0297(12) Uani 1 1 d . U . . .
O33 O 0.3893(2) 0.21520(12) 0.73168(18) 0.0377(14) Uani 1 1 d . U . . .
O34 O 0.3373(2) 0.24138(12) 0.76913(18) 0.0400(14) Uani 1 1 d . U . . .
O35 O 0.32771(19) 0.23519(11) 0.61412(17) 0.0300(12) Uani 1 1 d . U . . .
O36 O 0.28695(18) 0.21102(10) 0.69450(16) 0.0267(12) Uani 1 1 d . U . . .
O37 O 0.32195(19) 0.26361(11) 0.68933(17) 0.0330(13) Uani 1 1 d . U . . .
O38 O 0.19599(18) 0.25460(11) 0.70306(15) 0.0247(11) Uani 1 1 d . U . . .
O39 O 0.2695(2) 0.28872(12) 0.75673(18) 0.0364(13) Uani 1 1 d . U . . .
O40 O 0.1883(2) 0.29219(12) 0.77668(18) 0.0384(14) Uani 1 1 d . U . . .
O41 O 0.22715(19) 0.23172(12) 0.77432(16) 0.0313(12) Uani 1 1 d . U . . .
O42 O 0.09184(18) 0.27113(11) 0.73351(16) 0.0282(12) Uani 1 1 d . U . . .
O43 O 0.12796(18) 0.21160(11) 0.75156(16) 0.0277(12) Uani 1 1 d . U . . .
O44 O 0.12936(18) 0.24270(11) 0.65796(16) 0.0293(12) Uani 1 1 d . U . . .
O45 O 0.1397(2) 0.24799(14) 0.81810(18) 0.0421(14) Uani 1 1 d . U . . .
O46 O 0.06094(18) 0.20808(11) 0.70469(15) 0.0256(11) Uani 1 1 d . U . . .
O47 O -0.01184(19) 0.25631(11) 0.70436(16) 0.0276(12) Uani 1 1 d . U . . .
O48 O 0.02437(18) 0.23059(11) 0.63289(14) 0.0238(11) Uani 1 1 d . U . . .
O49 O 0.2128(2) 0.11347(11) 0.55764(17) 0.0324(13) Uani 1 1 d . U . . .
O50 O 0.21037(19) 0.18615(11) 0.54752(16) 0.0303(12) Uani 1 1 d . U . . .
O51 O 0.28042(19) 0.14043(11) 0.58164(17) 0.0308(12) Uani 1 1 d . U . . .
O52 O 0.2486(2) 0.14379(12) 0.48664(16) 0.0345(13) Uani 1 1 d . U . . .
O53 O 0.11409(19) 0.10830(12) 0.52049(16) 0.0322(12) Uani 1 1 d . U . . .
O54 O 0.0028(2) 0.11870(12) 0.50608(18) 0.0381(14) Uani 1 1 d . U . . .
O55 O 0.14301(19) 0.16263(11) 0.51471(16) 0.0303(12) Uani 1 1 d . U . . .
O56 O 0.1511(2) 0.12762(14) 0.44157(18) 0.0459(15) Uani 1 1 d . U . . .
O57 O 0.2006(2) 0.08165(14) 0.4866(2) 0.0490(16) Uani 1 1 d . U . . .
O58 O 0.0162(2) 0.17925(12) 0.50316(16) 0.0320(12) Uani 1 1 d . U . . .
O59 O -0.0508(2) 0.13810(12) 0.54958(16) 0.0327(13) Uani 1 1 d . U . . .
O60 O 0.05301(19) 0.15690(11) 0.57270(15) 0.0265(11) Uani 1 1 d . U . . .
O61 O 0.06672(18) 0.17080(11) 0.63831(16) 0.0270(12) Uani 1 1 d . U . . .
O62 O -0.01777(17) 0.15509(10) 0.68925(15) 0.0227(11) Uani 1 1 d . U . . .
O64 O -0.11354(18) 0.17759(11) 0.65316(16) 0.0288(12) Uani 1 1 d . U . . .
O65 O 0.0121(2) 0.21986(11) 0.56622(16) 0.0305(12) Uani 1 1 d . U . . .
O66 O -0.11508(18) 0.13861(11) 0.72307(16) 0.0263(11) Uani 1 1 d . U . . .
O67 O -0.01966(18) 0.11203(11) 0.71867(15) 0.0266(12) Uani 1 1 d . U . . .
O69 O 0.0468(2) 0.06505(12) 0.69724(18) 0.0377(14) Uani 1 1 d . U . . .
O70 O -0.07216(18) 0.08013(11) 0.76846(17) 0.0306(12) Uani 1 1 d . U . . .
O71 O 0.00061(18) 0.02701(11) 0.75707(16) 0.0290(12) Uani 1 1 d . . . . .
H71A H 0.0095 0.0150 0.7331 0.035 Uiso 1 1 calc R U . . .
O72 O 0.1066(2) 0.04122(13) 0.73785(18) 0.0405(15) Uani 1 1 d . U . . .
O73 O 0.0914(2) -0.00866(14) 0.7864(2) 0.0521(17) Uani 1 1 d . . . . .
O74 O 0.1391(2) 0.04464(14) 0.82216(19) 0.0452(15) Uani 1 1 d . . . . .
O75 O 0.04083(19) 0.07821(11) 0.78420(18) 0.0331(13) Uani 1 1 d . U . . .
O76 O 0.0394(2) 0.03108(12) 0.84522(17) 0.0366(13) Uani 1 1 d . U . . .
O77 O -0.01877(19) -0.00480(11) 0.83787(16) 0.0299(12) Uani 1 1 d . U . . .
O79 O 0.0255(3) -0.02330(13) 0.7164(2) 0.062(2) Uani 1 1 d . U . . .
O80 O -0.06340(19) -0.07141(11) 0.82354(16) 0.0294(12) Uani 1 1 d . U . . .
O81 O -0.0748(2) -0.09782(12) 0.89989(18) 0.0409(14) Uani 1 1 d . U . . .
O82 O -0.1818(2) -0.11315(13) 0.8731(2) 0.0514(17) Uani 1 1 d . U . . .
O83 O -0.2255(3) -0.15055(17) 0.8951(3) 0.083(3) Uani 1 1 d . U . . .
O84 O -0.1416(2) -0.05251(12) 0.87197(18) 0.0391(14) Uani 1 1 d . U . . .
O85 O -0.1630(2) -0.07828(12) 0.78959(18) 0.0367(13) Uani 1 1 d . U . . .
O86 O -0.09142(19) 0.04160(11) 0.80628(17) 0.0330(13) Uani 1 1 d . U . . .
O87 O -0.04013(18) 0.16679(11) 0.77022(15) 0.0264(11) Uani 1 1 d . U . . .
O88 O -0.04998(18) 0.18301(11) 0.61223(15) 0.0269(12) Uani 1 1 d . U . . .
O89 O 0.0682(2) 0.13967(13) 0.45051(17) 0.0419(14) Uani 1 1 d . U . . .
O90 O 0.31452(19) 0.19459(11) 0.57769(16) 0.0305(12) Uani 1 1 d . U . . .
O91 O -0.11012(19) -0.02005(11) 0.80383(17) 0.0314(13) Uani 1 1 d . . . . .
H91A H -0.1459 -0.0121 0.8045 0.038 Uiso 1 1 calc R U . . .
O92 O -0.0307(2) -0.05540(12) 0.90478(18) 0.0396(14) Uani 1 1 d . U . . .
O96 O 0.27387(18) 0.17204(11) 0.65361(16) 0.0290(12) Uani 1 1 d . U . . .
O97 O -0.04347(18) 0.21171(10) 0.69642(16) 0.0257(11) Uani 1 1 d . U . . .
O98 O 0.0033(2) 0.11663(12) 0.81056(17) 0.0350(13) Uani 1 1 d . U . . .
O99 O -0.03924(18) -0.03459(11) 0.75310(16) 0.0291(12) Uani 1 1 d . U . . .
C11 C 0.2129(3) 0.18906(19) 0.8666(2) 0.095(4) Uani 1 1 d G U . . .
H11 H 0.1920 0.1884 0.8892 0.114 Uiso 1 1 calc R U . . .
C12 C 0.2043(2) 0.21046(15) 0.8366(2) 0.060(3) Uani 1 1 d G U . . .
C13 C 0.2347(2) 0.21140(12) 0.80359(17) 0.0391(19) Uani 1 1 d G U . . .
C14 C 0.2738(2) 0.19096(14) 0.80057(17) 0.044(2) Uani 1 1 d G U . . .
H14 H 0.2946 0.1916 0.7780 0.052 Uiso 1 1 calc R U . . .
C15 C 0.2823(3) 0.16956(14) 0.8306(2) 0.076(3) Uani 1 1 d G U . . .
H15 H 0.3090 0.1556 0.8285 0.091 Uiso 1 1 calc R U . . .
C16 C 0.2519(3) 0.16861(17) 0.8636(2) 0.102(4) Uani 1 1 d G U . . .
H16 H 0.2577 0.1540 0.8841 0.122 Uiso 1 1 calc R U . . .
C21 C -0.24046(18) 0.10582(10) 0.7001(2) 0.053(2) Uani 1 1 d G U . . .
H21 H -0.2546 0.0870 0.6946 0.063 Uiso 1 1 calc R U . . .
C22 C -0.18750(17) 0.10920(9) 0.70912(19) 0.041(2) Uani 1 1 d G U . . .
H22 H -0.1654 0.0927 0.7098 0.049 Uiso 1 1 calc R U . . .
C23 C -0.16685(13) 0.13679(10) 0.71717(18) 0.0290(17) Uani 1 1 d G U . . .
C24 C -0.19917(17) 0.16099(8) 0.71617(19) 0.0350(19) Uani 1 1 d G U . . .
C25 C -0.25214(16) 0.15761(10) 0.7071(2) 0.053(2) Uani 1 1 d G U . . .
H25 H -0.2742 0.1742 0.7064 0.064 Uiso 1 1 calc R U . . .
C26 C -0.27278(13) 0.13003(12) 0.6991(2) 0.062(3) Uani 1 1 d G U . . .
H26 H -0.3090 0.1277 0.6929 0.074 Uiso 1 1 calc R U . . .
C31 C -0.1886(2) 0.1778(2) 0.59541(16) 0.080(3) Uani 1 1 d G U . . .
H31 H -0.1932 0.1737 0.6234 0.096 Uiso 1 1 calc R U . . .
C32 C -0.13941(17) 0.18322(16) 0.58345(15) 0.043(2) Uani 1 1 d G U . . .
C33 C -0.13265(15) 0.18925(16) 0.54247(17) 0.043(2) Uani 1 1 d G U . . .
C34 C -0.1751(2) 0.1898(2) 0.51347(15) 0.071(3) Uani 1 1 d G U . . .
H34 H -0.1705 0.1940 0.4855 0.085 Uiso 1 1 calc R U . . .
C35 C -0.22433(18) 0.1844(2) 0.5254(2) 0.109(4) Uani 1 1 d G U . . .
H35 H -0.2534 0.1848 0.5056 0.131 Uiso 1 1 calc R U . . .
C36 C -0.23109(16) 0.1784(2) 0.5664(2) 0.111(4) Uani 1 1 d DG U . . .
C41 C 0.0090(2) 0.20161(11) 0.47671(15) 0.0354(18) Uani 1 1 d G U . . .
C42 C 0.04803(18) 0.20797(13) 0.45142(17) 0.043(2) Uani 1 1 d G U . . .
H42 H 0.0787 0.1966 0.4531 0.052 Uiso 1 1 calc R U . . .
C43 C 0.0422(2) 0.23101(14) 0.42371(17) 0.057(3) Uani 1 1 d G U . . .
H43 H 0.0688 0.2354 0.4064 0.068 Uiso 1 1 calc R U . . .
C44 C -0.0027(2) 0.24769(12) 0.42129(17) 0.056(3) Uani 1 1 d G U . . .
H44 H -0.0067 0.2634 0.4024 0.067 Uiso 1 1 calc R U . . .
C45 C -0.0417(2) 0.24133(12) 0.44658(18) 0.051(2) Uani 1 1 d G U . . .
H45 H -0.0724 0.2527 0.4449 0.062 Uiso 1 1 calc R U . . .
C46 C -0.03583(18) 0.21829(13) 0.47429(16) 0.0389(19) Uani 1 1 d G U . . .
C51 C 0.08073(16) -0.11073(12) 0.8236(2) 0.055(3) Uani 1 1 d G U . . .
H51 H 0.1138 -0.1196 0.8236 0.066 Uiso 1 1 calc R U . . .
C52 C 0.07629(15) -0.08053(11) 0.8242(2) 0.044(2) Uani 1 1 d G U . . .
H52 H 0.1064 -0.0687 0.8245 0.053 Uiso 1 1 calc R U . . .
C53 C 0.02784(19) -0.06763(8) 0.82423(18) 0.0368(19) Uani 1 1 d G U . . .
H53 H 0.0248 -0.0470 0.8246 0.044 Uiso 1 1 calc R U . . .
C54 C -0.01617(15) -0.08494(10) 0.82374(18) 0.0335(18) Uani 1 1 d G U . . .
C55 C -0.01173(17) -0.11514(10) 0.82320(19) 0.0392(19) Uani 1 1 d G U . . .
C56 C 0.0367(2) -0.12804(8) 0.8231(2) 0.051(2) Uani 1 1 d G U . . .
H56 H 0.0398 -0.1487 0.8228 0.061 Uiso 1 1 calc R U . . .
C61 C 0.04970(17) -0.07922(10) 0.70379(18) 0.039(2) Uani 1 1 d G U . . .
H61 H 0.0738 -0.0639 0.7013 0.047 Uiso 1 1 calc R U . . .
C62 C 0.00149(19) -0.07328(8) 0.71739(17) 0.0332(18) Uani 1 1 d G U . . .
C63 C -0.03376(15) -0.09575(10) 0.72110(17) 0.0305(17) Uani 1 1 d G U . . .
C64 C -0.02080(18) -0.12415(9) 0.71120(17) 0.0362(19) Uani 1 1 d G U . . .
H64 H -0.0449 -0.1395 0.7137 0.043 Uiso 1 1 calc R U . . .
C65 C 0.0274(2) -0.13009(8) 0.69759(18) 0.040(2) Uani 1 1 d G U . . .
H65 H 0.0363 -0.1495 0.6908 0.048 Uiso 1 1 calc R U . . .
C66 C 0.06266(15) -0.10762(11) 0.69389(18) 0.041(2) Uani 1 1 d G U . . .
C71 C 0.1347(3) 0.03295(11) 0.5506(2) 0.070(3) Uani 1 1 d G U . . .
H71 H 0.1569 0.0171 0.5456 0.084 Uiso 1 1 calc R U . . .
C72 C 0.1412(2) 0.05967(13) 0.53160(19) 0.046(2) Uani 1 1 d G U . . .
C73 C 0.1088(2) 0.08287(10) 0.53889(18) 0.0376(19) Uani 1 1 d G U . . .
C74 C 0.0698(2) 0.07935(11) 0.56518(19) 0.045(2) Uani 1 1 d G U . . .
H74 H 0.0477 0.0952 0.5702 0.053 Uiso 1 1 calc R U . . .
C75 C 0.0633(2) 0.05263(14) 0.5842(2) 0.063(3) Uani 1 1 d G U . . .
H75 H 0.0367 0.0502 0.6022 0.076 Uiso 1 1 calc R U . . .
C76 C 0.0958(3) 0.02943(11) 0.5769(2) 0.073(3) Uani 1 1 d G U . . .
H76 H 0.0913 0.0112 0.5899 0.087 Uiso 1 1 calc R U . . .
C81 C 0.3276(2) 0.13907(14) 0.38185(15) 0.055(3) Uani 1 1 d G U . . .
H81 H 0.3457 0.1378 0.3578 0.066 Uiso 1 1 calc R U . . .
C82 C 0.3260(2) 0.16532(11) 0.40303(18) 0.049(2) Uani 1 1 d G U . . .
H82 H 0.3430 0.1820 0.3934 0.058 Uiso 1 1 calc R U . . .
C83 C 0.2995(2) 0.16711(10) 0.43823(16) 0.0384(19) Uani 1 1 d G U . . .
C84 C 0.2747(2) 0.14266(12) 0.45226(14) 0.0377(19) Uani 1 1 d G U . . .
C85 C 0.2763(2) 0.11641(10) 0.43108(17) 0.048(2) Uani 1 1 d G U . . .
H85 H 0.2594 0.0997 0.4407 0.057 Uiso 1 1 calc R U . . .
C86 C 0.3028(2) 0.11462(11) 0.39588(17) 0.053(2) Uani 1 1 d G U . . .
H86 H 0.3040 0.0967 0.3814 0.063 Uiso 1 1 calc R U . . .
C91 C 0.2771(2) 0.23076(8) 0.50604(16) 0.0355(18) Uani 1 1 d G U . . .
C92 C 0.29088(19) 0.24105(10) 0.54555(14) 0.0332(18) Uani 1 1 d G U . . .
C93 C 0.2805(2) 0.26980(10) 0.55558(13) 0.0327(18) Uani 1 1 d G U . . .
H93 H 0.2899 0.2768 0.5826 0.039 Uiso 1 1 calc R U . . .
C94 C 0.2563(2) 0.28825(8) 0.52610(17) 0.042(2) Uani 1 1 d G U . . .
C95 C 0.2425(2) 0.27796(11) 0.48659(15) 0.048(2) Uani 1 1 d G U . . .
H95 H 0.2259 0.2906 0.4664 0.057 Uiso 1 1 calc R U . . .
C96 C 0.2528(2) 0.24922(12) 0.47656(13) 0.044(2) Uani 1 1 d G U . . .
H96 H 0.2434 0.2422 0.4496 0.053 Uiso 1 1 calc R U . . .
C101 C 0.4067(3) 0.03967(14) 0.57314(18) 0.058(2) Uani 1 1 d G U . . .
C102 C 0.4014(3) 0.02383(14) 0.5367(2) 0.095(4) Uani 1 1 d G U . . .
H102 H 0.4208 0.0065 0.5341 0.114 Uiso 1 1 calc R U . . .
C103 C 0.3676(4) 0.03337(17) 0.50407(19) 0.109(4) Uani 1 1 d G U . . .
H103 H 0.3639 0.0225 0.4792 0.131 Uiso 1 1 calc R U . . .
C104 C 0.3391(3) 0.05877(17) 0.50791(18) 0.086(4) Uani 1 1 d G U . . .
H104 H 0.3161 0.0653 0.4856 0.103 Uiso 1 1 calc R U . . .
C105 C 0.3445(3) 0.07462(12) 0.5444(2) 0.056(2) Uani 1 1 d G U . . .
H105 H 0.3251 0.0920 0.5470 0.067 Uiso 1 1 calc R U . . .
C106 C 0.3783(3) 0.06507(13) 0.57698(16) 0.041(2) Uani 1 1 d G U . . .
C111 C -0.2324(2) -0.04993(9) 0.8614(2) 0.052(2) Uani 1 1 d G U . . .
H111 H -0.2333 -0.0700 0.8541 0.062 Uiso 1 1 calc R U . . .
C112 C -0.18537(16) -0.03630(10) 0.8721(2) 0.040(2) Uani 1 1 d G U . . .
C113 C -0.18410(16) -0.00693(11) 0.8827(2) 0.0384(19) Uani 1 1 d G U . . .
C114 C -0.2299(2) 0.00880(9) 0.8826(2) 0.054(3) Uani 1 1 d G U . . .
H114 H -0.2290 0.0289 0.8899 0.065 Uiso 1 1 calc R U . . .
C115 C -0.27694(16) -0.00483(12) 0.8719(2) 0.066(3) Uani 1 1 d G U . . .
H115 H -0.3082 0.0059 0.8718 0.079 Uiso 1 1 calc R U . . .
C116 C -0.27821(15) -0.03419(12) 0.8613(2) 0.062(3) Uani 1 1 d G U . . .
H116 H -0.3104 -0.0435 0.8539 0.075 Uiso 1 1 calc R U . . .
C121 C -0.17475(16) -0.10989(13) 0.73062(18) 0.0389(19) Uani 1 1 d G U . . .
C122 C -0.2063(2) -0.12923(14) 0.70725(16) 0.058(3) Uani 1 1 d G U . . .
H122 H -0.1938 -0.1386 0.6841 0.070 Uiso 1 1 calc R U . . .
C123 C -0.2561(2) -0.13482(14) 0.7178(2) 0.063(3) Uani 1 1 d G U . . .
H123 H -0.2777 -0.1480 0.7018 0.076 Uiso 1 1 calc R U . . .
C124 C -0.27441(16) -0.12107(15) 0.7516(2) 0.061(3) Uani 1 1 d G U . . .
H124 H -0.3085 -0.1249 0.7588 0.073 Uiso 1 1 calc R U . . .
C125 C -0.2428(2) -0.10173(14) 0.77501(17) 0.052(2) Uani 1 1 d G U . . .
H125 H -0.2553 -0.0923 0.7982 0.062 Uiso 1 1 calc R U . . .
C126 C -0.19301(19) -0.09614(12) 0.76450(17) 0.040(2) Uani 1 1 d G U . . .
C131 C -0.1384(2) -0.15403(11) 0.81354(19) 0.043(2) Uani 1 1 d G U . . .
C132 C -0.1808(2) -0.15864(13) 0.83594(18) 0.051(2) Uani 1 1 d G U . . .
C133 C -0.2145(2) -0.18159(15) 0.8257(2) 0.070(3) Uani 1 1 d G U . . .
H133 H -0.2435 -0.1847 0.8410 0.084 Uiso 1 1 calc R U . . .
C134 C -0.2057(3) -0.19993(13) 0.7931(3) 0.076(3) Uani 1 1 d G U . . .
C135 C -0.1632(3) -0.19532(14) 0.7707(2) 0.070(3) Uani 1 1 d G U . . .
H135 H -0.1572 -0.2078 0.7484 0.084 Uiso 1 1 calc R U . . .
C136 C -0.1295(2) -0.17237(14) 0.78092(19) 0.056(2) Uani 1 1 d G U . . .
H136 H -0.1005 -0.1692 0.7656 0.067 Uiso 1 1 calc R U . . .
C141 C 0.03889(17) 0.03142(13) 0.92837(17) 0.044(2) Uani 1 1 d G U . . .
H141 H 0.0710 0.0350 0.9173 0.052 Uiso 1 1 calc R U . . .
C142 C 0.03292(19) 0.03816(14) 0.96926(16) 0.048(2) Uani 1 1 d G U . . .
C143 C -0.0140(2) 0.03288(14) 0.98550(13) 0.057(3) Uani 1 1 d G U . . .
H143 H -0.0181 0.0375 1.0134 0.068 Uiso 1 1 calc R U . . .
C144 C -0.05492(17) 0.02087(14) 0.96087(16) 0.046(2) Uani 1 1 d G U . . .
H144 H -0.0870 0.0173 0.9720 0.055 Uiso 1 1 calc R U . . .
C145 C -0.04895(17) 0.01413(13) 0.91998(15) 0.0367(19) Uani 1 1 d G U . . .
C146 C -0.0020(2) 0.01940(13) 0.90374(13) 0.0382(19) Uani 1 1 d G U . . .
C151 C -0.19239(19) 0.06534(8) 0.8019(2) 0.043(2) Uani 1 1 d G U . . .
H151 H -0.1902 0.0451 0.7960 0.052 Uiso 1 1 calc R U . . .
C152 C -0.24006(15) 0.07797(11) 0.8072(2) 0.051(2) Uani 1 1 d G U . . .
C153 C -0.24320(14) 0.10758(12) 0.8158(2) 0.055(3) Uani 1 1 d G U . . .
H153 H -0.2758 0.1162 0.8193 0.066 Uiso 1 1 calc R U . . .
C154 C -0.19867(19) 0.12455(9) 0.8191(2) 0.045(2) Uani 1 1 d G U . . .
H154 H -0.2008 0.1448 0.8250 0.054 Uiso 1 1 calc R U . . .
C155 C -0.15100(15) 0.11192(10) 0.81388(19) 0.0369(19) Uani 1 1 d G U . . .
C156 C -0.14786(14) 0.08232(10) 0.80527(19) 0.0336(19) Uani 1 1 d G U . . .
C161 C -0.0629(2) 0.17498(10) 0.83874(17) 0.0367(19) Uani 1 1 d G U . . .
C162 C -0.0574(3) 0.19202(13) 0.87410(15) 0.058(3) Uani 1 1 d G U . . .
H162 H -0.0756 0.1871 0.8972 0.070 Uiso 1 1 calc R U . . .
C163 C -0.0251(3) 0.21628(13) 0.87571(15) 0.066(3) Uani 1 1 d G U . . .
H163 H -0.0214 0.2279 0.8999 0.079 Uiso 1 1 calc R U . . .
C164 C 0.0016(2) 0.22350(11) 0.84197(18) 0.054(2) Uani 1 1 d G U . . .
H164 H 0.0236 0.2401 0.8431 0.065 Uiso 1 1 calc R U . . .
C165 C -0.0039(2) 0.20646(12) 0.80660(14) 0.0382(19) Uani 1 1 d G U . . .
H165 H 0.0143 0.2114 0.7835 0.046 Uiso 1 1 calc R U . . .
C166 C -0.0361(2) 0.18221(11) 0.80499(13) 0.0312(17) Uani 1 1 d G U . . .
C171 C -0.15884(18) 0.23831(11) 0.77903(18) 0.042(2) Uani 1 1 d G U . . .
H171 H -0.1867 0.2264 0.7861 0.051 Uiso 1 1 calc R U . . .
C172 C -0.1514(2) 0.26570(12) 0.79681(17) 0.050(2) Uani 1 1 d G U . . .
H172 H -0.1742 0.2725 0.8160 0.060 Uiso 1 1 calc R U . . .
C173 C -0.1107(2) 0.28314(10) 0.78649(18) 0.048(2) Uani 1 1 d G U . . .
C174 C -0.07735(18) 0.27318(10) 0.75839(17) 0.0363(19) Uani 1 1 d G U . . .
H174 H -0.0495 0.2851 0.7513 0.044 Uiso 1 1 calc R U . . .
C175 C -0.08477(17) 0.24578(10) 0.74060(15) 0.0283(17) Uani 1 1 d G U . . .
C176 C -0.12552(19) 0.22835(9) 0.75093(16) 0.0316(17) Uani 1 1 d G U . . .
C181 C 0.06692(18) 0.29582(9) 0.74456(15) 0.0292(17) Uani 1 1 d G U . . .
C182 C 0.0445(2) 0.31506(11) 0.71533(12) 0.0345(18) Uani 1 1 d G U . . .
C183 C 0.0195(2) 0.33994(10) 0.72775(15) 0.039(2) Uani 1 1 d G U . . .
H183 H 0.0041 0.3531 0.7078 0.047 Uiso 1 1 calc R U . . .
C184 C 0.0169(2) 0.34559(9) 0.76941(16) 0.041(2) Uani 1 1 d G U . . .
H184 H -0.0001 0.3626 0.7779 0.049 Uiso 1 1 calc R U . . .
C185 C 0.0394(2) 0.32636(12) 0.79865(12) 0.043(2) Uani 1 1 d G U . . .
H185 H 0.0377 0.3302 0.8271 0.052 Uiso 1 1 calc R U . . .
C186 C 0.0644(2) 0.30147(10) 0.78623(14) 0.0361(19) Uani 1 1 d G U . . .
H186 H 0.0798 0.2883 0.8062 0.043 Uiso 1 1 calc R U . . .
C191 C 0.5130(2) 0.25344(9) 0.6813(2) 0.052(2) Uani 1 1 d G U . . .
H191 H 0.5075 0.2737 0.6847 0.063 Uiso 1 1 calc R U . . .
C192 C 0.56275(17) 0.24206(12) 0.6867(3) 0.069(3) Uani 1 1 d G U . . .
H192 H 0.5913 0.2546 0.6938 0.083 Uiso 1 1 calc R U . . .
C193 C 0.57077(15) 0.21234(13) 0.6817(3) 0.072(3) Uani 1 1 d G U . . .
C194 C 0.5290(2) 0.19401(9) 0.6714(2) 0.058(3) Uani 1 1 d G U . . .
H194 H 0.5345 0.1737 0.6680 0.069 Uiso 1 1 calc R U . . .
C195 C 0.47929(17) 0.20539(10) 0.6659(2) 0.041(2) Uani 1 1 d G U . . .
C196 C 0.47128(15) 0.23511(11) 0.6709(2) 0.040(2) Uani 1 1 d G U . . .
C201 C 0.37289(16) 0.29349(10) 0.64745(18) 0.0365(19) Uani 1 1 d G U . . .
C202 C 0.37737(17) 0.31899(11) 0.62499(18) 0.042(2) Uani 1 1 d G U . . .
H202 H 0.4078 0.3226 0.6115 0.051 Uiso 1 1 calc R U . . .
C203 C 0.3373(2) 0.33921(9) 0.62219(18) 0.047(2) Uani 1 1 d G U . . .
H203 H 0.3404 0.3566 0.6068 0.057 Uiso 1 1 calc R U . . .
C204 C 0.29281(18) 0.33393(10) 0.64186(19) 0.040(2) Uani 1 1 d G U . . .
H204 H 0.2654 0.3477 0.6399 0.049 Uiso 1 1 calc R U . . .
C205 C 0.28833(16) 0.30843(11) 0.66432(17) 0.0371(19) Uani 1 1 d G U . . .
H205 H 0.2579 0.3048 0.6778 0.045 Uiso 1 1 calc R U . . .
C206 C 0.32837(19) 0.28821(9) 0.66712(16) 0.0315(17) Uani 1 1 d G U . . .
C211 C 0.4719(2) 0.11291(16) 0.54800(15) 0.051(2) Uani 1 1 d G U . . .
C212 C 0.4326(2) 0.12899(14) 0.52707(17) 0.042(2) Uani 1 1 d G U . . .
C213 C 0.4297(2) 0.13097(15) 0.48440(17) 0.058(3) Uani 1 1 d G U . . .
H213 H 0.4028 0.1420 0.4701 0.069 Uiso 1 1 calc R U . . .
C214 C 0.4662(3) 0.11688(19) 0.46266(15) 0.075(3) Uani 1 1 d G U . . .
C215 C 0.5055(3) 0.10080(19) 0.4836(2) 0.091(4) Uani 1 1 d G U . . .
H215 H 0.5305 0.0912 0.4687 0.110 Uiso 1 1 calc R U . . .
C216 C 0.5084(2) 0.09882(17) 0.5263(2) 0.075(3) Uani 1 1 d G U . . .
H216 H 0.5353 0.0878 0.5406 0.090 Uiso 1 1 calc R U . . .
C221 C 0.50425(14) 0.09309(12) 0.68165(17) 0.0371(19) Uani 1 1 d G U . . .
C222 C 0.53918(19) 0.09877(13) 0.65263(14) 0.041(2) Uani 1 1 d G U . . .
C223 C 0.59187(17) 0.09507(14) 0.66283(18) 0.054(2) Uani 1 1 d G U . . .
H223 H 0.6157 0.0989 0.6430 0.065 Uiso 1 1 calc R U . . .
C224 C 0.60963(14) 0.08569(14) 0.7021(2) 0.058(3) Uani 1 1 d G U . . .
H224 H 0.6456 0.0832 0.7090 0.070 Uiso 1 1 calc R U . . .
C225 C 0.5747(2) 0.08001(14) 0.73107(15) 0.053(2) Uani 1 1 d G U . . .
H225 H 0.5868 0.0736 0.7579 0.063 Uiso 1 1 calc R U . . .
C226 C 0.52201(18) 0.08371(13) 0.72087(15) 0.042(2) Uani 1 1 d G U . . .
H226 H 0.4981 0.0798 0.7407 0.050 Uiso 1 1 calc R U . . .
C231 C 0.51976(18) 0.00634(12) 0.73780(13) 0.040(2) Uani 1 1 d G U . . .
H231 H 0.5138 0.0012 0.7652 0.048 Uiso 1 1 calc R U . . .
C232 C 0.47879(13) 0.01537(12) 0.71053(16) 0.0315(12) Uani 1 1 d G U . . .
C233 C 0.48746(17) 0.02294(12) 0.67041(15) 0.0360(18) Uani 1 1 d G U . . .
C234 C 0.5371(2) 0.02148(13) 0.65758(14) 0.050(2) Uani 1 1 d G U . . .
H234 H 0.5430 0.0266 0.6302 0.060 Uiso 1 1 calc R U . . .
C235 C 0.57807(15) 0.01244(13) 0.68486(19) 0.049(2) Uani 1 1 d G U . . .
H235 H 0.6120 0.0114 0.6761 0.059 Uiso 1 1 calc R U . . .
C236 C 0.56940(15) 0.00488(13) 0.72497(17) 0.047(2) Uani 1 1 d G U . . .
C241 C 0.32335(18) -0.06519(10) 0.71760(15) 0.0310(17) Uani 1 1 d G U . . .
C242 C 0.28187(15) -0.07237(11) 0.68963(17) 0.0349(19) Uani 1 1 d G U . . .
H242 H 0.2503 -0.0619 0.6897 0.042 Uiso 1 1 calc R U . . .
C243 C 0.28663(17) -0.09485(13) 0.66159(16) 0.042(2) Uani 1 1 d G U . . .
C244 C 0.3329(2) -0.11013(12) 0.66154(17) 0.053(2) Uani 1 1 d G U . . .
H244 H 0.3361 -0.1255 0.6424 0.063 Uiso 1 1 calc R U . . .
C245 C 0.37434(16) -0.10294(12) 0.68951(18) 0.044(2) Uani 1 1 d G U . . .
H245 H 0.4059 -0.1134 0.6895 0.053 Uiso 1 1 calc R U . . .
C246 C 0.36958(16) -0.08047(12) 0.71755(15) 0.0344(18) Uani 1 1 d G U . . .
C251 C 0.2431(2) -0.07369(15) 0.8782(2) 0.064(3) Uani 1 1 d G U . . .
H251 H 0.2123 -0.0666 0.8637 0.077 Uiso 1 1 calc R U . . .
C252 C 0.2908(2) -0.06792(13) 0.86350(17) 0.052(2) Uani 1 1 d G U . . .
H252 H 0.2926 -0.0569 0.8390 0.063 Uiso 1 1 calc R U . . .
C253 C 0.3359(2) -0.07825(13) 0.8847(2) 0.047(2) Uani 1 1 d G U . . .
C254 C 0.3332(3) -0.09434(14) 0.92061(19) 0.065(3) Uani 1 1 d G U . . .
C255 C 0.2855(3) -0.10011(14) 0.93527(18) 0.082(3) Uani 1 1 d G U . . .
H255 H 0.2837 -0.1111 0.9598 0.098 Uiso 1 1 calc R U . . .
C256 C 0.2405(3) -0.08978(15) 0.9141(2) 0.081(3) Uani 1 1 d G U . . .
H256 H 0.2079 -0.0937 0.9241 0.097 Uiso 1 1 calc R U . . .
C261 C 0.34837(19) -0.02165(13) 0.95434(17) 0.043(2) Uani 1 1 d G U . . .
C262 C 0.3151(2) -0.00441(13) 0.92900(14) 0.043(2) Uani 1 1 d G U . . .
C263 C 0.2672(2) 0.00355(14) 0.94157(17) 0.053(2) Uani 1 1 d G U . . .
H263 H 0.2445 0.0153 0.9243 0.064 Uiso 1 1 calc R U . . .
C264 C 0.2526(2) -0.00572(16) 0.97949(19) 0.062(3) Uani 1 1 d G U . . .
C265 C 0.2859(3) -0.02295(16) 1.00483(15) 0.063(3) Uani 1 1 d G U . . .
H265 H 0.2760 -0.0293 1.0307 0.076 Uiso 1 1 calc R U . . .
C266 C 0.3338(2) -0.03092(14) 0.99225(16) 0.056(3) Uani 1 1 d G U . . .
H266 H 0.3566 -0.0427 1.0096 0.068 Uiso 1 1 calc R U . . .
C271 C 0.4626(4) -0.11617(18) 0.9713(2) 0.099(4) Uani 1 1 d G U . . .
C272 C 0.5049(4) -0.1334(2) 0.9638(2) 0.124(4) Uani 1 1 d G U . . .
C273 C 0.5389(4) -0.1426(2) 0.9965(4) 0.165(6) Uani 1 1 d G U . . .
H273 H 0.5678 -0.1544 0.9914 0.197 Uiso 1 1 calc R U . . .
C274 C 0.5305(5) -0.1347(3) 1.0365(3) 0.183(7) Uani 1 1 d DG U . . .
C275 C 0.4882(5) -0.1176(2) 1.0439(2) 0.157(6) Uani 1 1 d G U . . .
H275 H 0.4825 -0.1122 1.0713 0.189 Uiso 1 1 calc R U . . .
C276 C 0.4542(4) -0.10828(18) 1.0113(3) 0.121(5) Uani 1 1 d G U . . .
H276 H 0.4253 -0.0965 1.0164 0.145 Uiso 1 1 calc R U . . .
C281 C 0.4884(2) -0.04029(14) 0.97222(19) 0.051(2) Uani 1 1 d G U . . .
C282 C 0.5074(2) -0.05448(14) 0.93899(16) 0.050(2) Uani 1 1 d G U . . .
C283 C 0.5578(3) -0.06503(16) 0.94215(18) 0.067(3) Uani 1 1 d G U . . .
H283 H 0.5708 -0.0747 0.9194 0.080 Uiso 1 1 calc R U . . .
C284 C 0.5892(2) -0.06140(17) 0.9785(2) 0.078(3) Uani 1 1 d G U . . .
H284 H 0.6236 -0.0686 0.9807 0.094 Uiso 1 1 calc R U . . .
C285 C 0.5701(3) -0.04721(16) 1.01174(18) 0.076(3) Uani 1 1 d G U . . .
H285 H 0.5916 -0.0447 1.0366 0.091 Uiso 1 1 calc R U . . .
C286 C 0.5198(3) -0.03666(15) 1.00859(16) 0.061(3) Uani 1 1 d G U . . .
H286 H 0.5068 -0.0270 1.0313 0.073 Uiso 1 1 calc R U . . .
C291 C 0.50660(18) -0.08536(13) 0.80483(19) 0.044(2) Uani 1 1 d G U . . .
C292 C 0.50514(16) -0.07730(13) 0.76365(19) 0.045(2) Uani 1 1 d G U . . .
C293 C 0.5509(2) -0.07365(13) 0.74504(17) 0.053(2) Uani 1 1 d G U . . .
H293 H 0.5499 -0.0681 0.7169 0.064 Uiso 1 1 calc R U . . .
C294 C 0.59816(17) -0.07807(14) 0.7676(2) 0.068(3) Uani 1 1 d G U . . .
H294 H 0.6295 -0.0756 0.7549 0.082 Uiso 1 1 calc R U . . .
C295 C 0.59963(18) -0.08613(14) 0.8088(2) 0.065(3) Uani 1 1 d G U . . .
H295 H 0.6319 -0.0892 0.8242 0.078 Uiso 1 1 calc R U . . .
C296 C 0.5538(2) -0.08978(13) 0.82739(17) 0.060(3) Uani 1 1 d G U . . .
H296 H 0.5548 -0.0953 0.8555 0.072 Uiso 1 1 calc R U . . .
C301 C 0.0874(2) 0.31305(9) 0.59435(14) 0.042(2) Uani 1 1 d G U . . .
H301 H 0.0976 0.3286 0.6126 0.051 Uiso 1 1 calc R U . . .
C302 C 0.0633(2) 0.28854(11) 0.60903(11) 0.0291(17) Uani 1 1 d G U . . .
C303 C 0.04837(18) 0.26583(9) 0.58240(14) 0.0266(16) Uani 1 1 d G U . . .
C304 C 0.0574(2) 0.26762(10) 0.54107(13) 0.0328(18) Uani 1 1 d G U . . .
H304 H 0.0472 0.2521 0.5229 0.039 Uiso 1 1 calc R U . . .
C305 C 0.0815(2) 0.29213(11) 0.52639(11) 0.0364(19) Uani 1 1 d G U . . .
C306 C 0.0964(2) 0.31484(9) 0.55302(16) 0.042(2) Uani 1 1 d G U . . .
H306 H 0.1128 0.3316 0.5430 0.051 Uiso 1 1 calc R U . . .
O501 O -0.1062(2) 0.01365(13) 0.72646(19) 0.0426(15) Uani 1 1 d D U . . .
C501 C -0.1002(6) 0.0330(3) 0.6952(5) 0.029(4) Uiso 0.476(17) 1 d D U P A 1
H501 H -0.1268 0.0315 0.6734 0.035 Uiso 0.476(17) 1 calc R U P A 1
O502 O -0.0659(2) 0.05331(12) 0.68871(18) 0.0385(14) Uani 1 1 d D U . A 1
C503 C -0.1370(6) -0.0080(3) 0.7098(5) 0.043(4) Uiso 0.524(17) 1 d D U P A 2
H503 H -0.1583 -0.0018 0.6864 0.052 Uiso 0.524(17) 1 calc R U P A 2
O503 O -0.1443(2) -0.03565(13) 0.71847(19) 0.0442(15) Uani 1 1 d D U . A 2
C308 C 0.0907(3) 0.16519(16) 0.7408(2) 0.0272(12) Uani 1 1 d . U . . .
H30A H 0.0620 0.1565 0.7234 0.041 Uiso 1 1 calc R U . . .
H30B H 0.1232 0.1558 0.7350 0.041 Uiso 1 1 calc R U . . .
H30C H 0.0849 0.1623 0.7698 0.041 Uiso 1 1 calc R U . . .
C309 C 0.2609(3) 0.18882(17) 0.6804(2) 0.0264(16) Uani 1 1 d . U . . .
C310 C 0.2095(3) 0.18272(17) 0.6977(2) 0.0290(18) Uani 1 1 d . U . . .
H31A H 0.2033 0.1974 0.7186 0.043 Uiso 1 1 calc R U . . .
H31B H 0.1817 0.1836 0.6754 0.043 Uiso 1 1 calc R U . . .
H31C H 0.2104 0.1633 0.7101 0.043 Uiso 1 1 calc R U . . .
C311 C 0.1303(3) 0.21030(19) 0.5430(3) 0.037(2) Uani 1 1 d . U . . .
H31D H 0.0947 0.2066 0.5317 0.056 Uiso 1 1 calc R U . . .
H31E H 0.1308 0.2134 0.5728 0.056 Uiso 1 1 calc R U . . .
H31F H 0.1435 0.2277 0.5300 0.056 Uiso 1 1 calc R U . . .
C312 C 0.5192(7) -0.1424(3) 0.9221(5) 0.113(4) Uani 1 1 d . U . . .
C313 C -0.0049(3) -0.04140(19) 0.7296(3) 0.038(2) Uani 1 1 d . U . . .
C314 C 0.3235(4) 0.00503(18) 0.8859(3) 0.041(2) Uani 1 1 d . U . . .
C315 C 0.4533(3) 0.03014(19) 0.8663(3) 0.041(2) Uani 1 1 d . U . . .
C316 C 0.4799(4) 0.0583(2) 0.8805(3) 0.060(3) Uani 1 1 d . U . . .
H31G H 0.4991 0.0553 0.9073 0.090 Uiso 1 1 calc R U . . .
H31H H 0.5039 0.0643 0.8604 0.090 Uiso 1 1 calc R U . . .
H31I H 0.4539 0.0736 0.8829 0.090 Uiso 1 1 calc R U . . .
C317 C 0.4280(3) 0.01895(17) 0.7299(3) 0.0315(12) Uani 1 1 d . U . . .
C318 C 0.4420(4) 0.0279(2) 0.6055(3) 0.050(2) Uani 1 1 d . U . . .
H318 H 0.4649 0.0132 0.5974 0.060 Uiso 1 1 calc R U . . .
C319 C 0.2089(3) 0.25029(18) 0.6312(2) 0.0322(18) Uani 1 1 d . U . . .
H31J H 0.2444 0.2556 0.6411 0.048 Uiso 1 1 calc R U . . .
H31K H 0.2090 0.2311 0.6181 0.048 Uiso 1 1 calc R U . . .
H31L H 0.1950 0.2648 0.6112 0.048 Uiso 1 1 calc R U . . .
C320 C 0.5245(3) 0.10629(19) 0.6096(3) 0.047(2) Uani 1 1 d . U . . .
H320 H 0.5522 0.1076 0.5924 0.056 Uiso 1 1 calc R U . . .
C321 C 0.3867(3) 0.14382(18) 0.5457(3) 0.0335(18) Uani 1 1 d . U . . .
C322 C 0.2943(3) 0.03136(17) 0.6715(3) 0.0339(18) Uani 1 1 d . U . . .
C323 C 0.2513(3) 0.0137(2) 0.6486(3) 0.055(3) Uani 1 1 d . U . . .
H32A H 0.2233 0.0108 0.6665 0.082 Uiso 1 1 calc R U . . .
H32B H 0.2380 0.0243 0.6238 0.082 Uiso 1 1 calc R U . . .
H32C H 0.2649 -0.0052 0.6409 0.082 Uiso 1 1 calc R U . . .
C324 C 0.1314(3) 0.14322(18) 0.6113(2) 0.0302(18) Uani 1 1 d . U . . .
H32D H 0.1379 0.1342 0.5850 0.045 Uiso 1 1 calc R U . . .
H32E H 0.1587 0.1574 0.6191 0.045 Uiso 1 1 calc R U . . .
H32F H 0.1313 0.1281 0.6326 0.045 Uiso 1 1 calc R U . . .
C325 C 0.3323(3) 0.13777(17) 0.7275(3) 0.0355(19) Uani 1 1 d . U . . .
H32G H 0.3268 0.1260 0.7518 0.053 Uiso 1 1 calc R U . . .
H32H H 0.3590 0.1525 0.7348 0.053 Uiso 1 1 calc R U . . .
H32I H 0.2999 0.1475 0.7178 0.053 Uiso 1 1 calc R U . . .
C326 C 0.3494(3) 0.11843(16) 0.6941(3) 0.0267(17) Uani 1 1 d . U . . .
C327 C 0.3766(3) 0.22622(19) 0.7646(3) 0.039(2) Uani 1 1 d . U . . .
C328 C 0.4114(4) 0.2196(3) 0.8031(3) 0.064(3) Uani 1 1 d . U . . .
H32J H 0.4406 0.2077 0.7959 0.096 Uiso 1 1 calc R U . . .
H32K H 0.4243 0.2379 0.8157 0.096 Uiso 1 1 calc R U . . .
H32L H 0.3918 0.2089 0.8227 0.096 Uiso 1 1 calc R U . . .
C329 C 0.2472(3) 0.11973(16) 0.5850(3) 0.0280(17) Uani 1 1 d . U . . .
C330 C 0.2503(3) 0.10257(19) 0.6241(3) 0.038(2) Uani 1 1 d . U . . .
H33A H 0.2790 0.1098 0.6428 0.057 Uiso 1 1 calc R U . . .
H33B H 0.2179 0.1047 0.6371 0.057 Uiso 1 1 calc R U . . .
H33C H 0.2560 0.0819 0.6180 0.057 Uiso 1 1 calc R U . . .
C331 C 0.2987(3) 0.19609(19) 0.4575(3) 0.0382(19) Uani 1 1 d . U . . .
H331 H 0.3087 0.2122 0.4417 0.046 Uiso 1 1 calc R U . . .
C338 C 0.0268(3) 0.23635(16) 0.5948(2) 0.0233(15) Uani 1 1 d . U . . .
C339 C 0.0450(3) 0.31162(17) 0.6709(3) 0.0334(18) Uani 1 1 d . U . . .
H339 H 0.0369 0.3283 0.6544 0.040 Uiso 1 1 calc R U . . .
C340 C -0.0440(3) 0.23738(17) 0.7118(2) 0.0265(16) Uani 1 1 d . U . . .
C341 C -0.1823(3) 0.19028(18) 0.7275(3) 0.0359(19) Uani 1 1 d . U . . .
H341 H -0.2090 0.2040 0.7311 0.043 Uiso 1 1 calc R U . . .
C342 C -0.0998(3) 0.06675(18) 0.7932(3) 0.0332(18) Uani 1 1 d . U . . .
C343 C -0.0979(3) 0.18098(16) 0.6191(3) 0.0272(17) Uani 1 1 d . U . . .
C344 C -0.0805(3) 0.2129(2) 0.4971(3) 0.041(2) Uani 1 1 d . U . . .
H344 H -0.1112 0.2232 0.4883 0.049 Uiso 1 1 calc R U . . .
C345 C 0.0891(4) 0.1295(3) 0.3837(3) 0.076(4) Uani 1 1 d . U . . .
H34A H 0.1195 0.1240 0.3695 0.114 Uiso 1 1 calc R U . . .
H34B H 0.0625 0.1144 0.3792 0.114 Uiso 1 1 calc R U . . .
H34C H 0.0755 0.1482 0.3727 0.114 Uiso 1 1 calc R U . . .
C346 C 0.1041(4) 0.1326(2) 0.4289(3) 0.051(2) Uani 1 1 d . U . . .
C347 C 0.2336(3) 0.30145(18) 0.7737(3) 0.038(2) Uani 1 1 d . U . . .
C348 C 0.2469(4) 0.3306(2) 0.7934(3) 0.053(3) Uani 1 1 d . U . . .
H34D H 0.2827 0.3356 0.7893 0.079 Uiso 1 1 calc R U . . .
H34E H 0.2237 0.3456 0.7808 0.079 Uiso 1 1 calc R U . . .
H34F H 0.2427 0.3295 0.8230 0.079 Uiso 1 1 calc R U . . .
C349 C 0.1599(4) 0.2291(3) 0.8413(3) 0.061(3) Uani 1 1 d . U . . .
H34G H 0.1315 0.2155 0.8460 0.073 Uiso 1 1 calc R U . . .
H34H H 0.1682 0.2393 0.8678 0.073 Uiso 1 1 calc R U . . .
C350 C 0.1845(4) 0.0606(2) 0.5046(3) 0.059(3) Uani 1 1 d . U . . .
H35A H 0.2149 0.0528 0.5216 0.070 Uiso 1 1 calc R U . . .
H35B H 0.1758 0.0458 0.4829 0.070 Uiso 1 1 calc R U . . .
C351 C 0.2387(3) 0.07992(18) 0.7734(3) 0.038(2) Uani 1 1 d . U . . .
C352 C 0.2007(3) 0.1040(2) 0.7820(4) 0.066(3) Uani 1 1 d . U . . .
H35C H 0.1671 0.0953 0.7864 0.099 Uiso 1 1 calc R U . . .
H35D H 0.2137 0.1148 0.8067 0.099 Uiso 1 1 calc R U . . .
H35E H 0.1968 0.1173 0.7584 0.099 Uiso 1 1 calc R U . . .
C353 C 0.4185(3) 0.27430(19) 0.6498(3) 0.039(2) Uani 1 1 d . U . . .
H353 H 0.4491 0.2821 0.6400 0.047 Uiso 1 1 calc R U . . .
C354 C 0.4381(3) 0.18224(18) 0.6553(3) 0.0328(18) Uani 1 1 d . U . . .
C355 C -0.1223(3) -0.1075(2) 0.7184(3) 0.042(2) Uani 1 1 d . U . . .
H355 H -0.1141 -0.1198 0.6965 0.050 Uiso 1 1 calc R U . . .
C356 C -0.1969(4) -0.1394(2) 0.8704(4) 0.054(2) Uani 1 1 d . U . . .
C357 C -0.0537(3) -0.13600(19) 0.8201(3) 0.040(2) Uani 1 1 d . U . . .
H357 H -0.0448 -0.1557 0.8148 0.049 Uiso 1 1 calc R U . . .
C358 C -0.0381(4) -0.0821(2) 0.9140(3) 0.041(2) Uani 1 1 d . U . . .
C359 C 0.0033(4) -0.0967(2) 0.9429(3) 0.066(3) Uani 1 1 d . U . . .
H35F H 0.0299 -0.0824 0.9519 0.099 Uiso 1 1 calc R U . . .
H35G H -0.0125 -0.1045 0.9668 0.099 Uiso 1 1 calc R U . . .
H35H H 0.0190 -0.1127 0.9283 0.099 Uiso 1 1 calc R U . . .
C360 C -0.1377(3) 0.0082(2) 0.8993(3) 0.043(2) Uani 1 1 d . U . . .
H360 H -0.1423 0.0261 0.9134 0.051 Uiso 1 1 calc R U . . .
C362 C 0.0925(3) 0.0565(2) 0.7070(3) 0.041(2) Uani 1 1 d . U . . .
C363 C 0.1332(4) 0.0646(3) 0.6778(3) 0.063(3) Uani 1 1 d . U . . .
H36A H 0.1173 0.0765 0.6552 0.094 Uiso 1 1 calc R U . . .
H36B H 0.1610 0.0757 0.6928 0.094 Uiso 1 1 calc R U . . .
H36C H 0.1475 0.0468 0.6666 0.094 Uiso 1 1 calc R U . . .
C364 C -0.0385(3) 0.11899(18) 0.5247(3) 0.0362(19) Uani 1 1 d . U . . .
C365 C -0.0749(4) 0.0937(2) 0.5161(4) 0.073(3) Uani 1 1 d . U . . .
H36D H -0.0607 0.0805 0.4962 0.109 Uiso 1 1 calc R U . . .
H36E H -0.0790 0.0832 0.5417 0.109 Uiso 1 1 calc R U . . .
H36F H -0.1086 0.1010 0.5047 0.109 Uiso 1 1 calc R U . . .
C366 C -0.0121(2) 0.12731(16) 0.6881(2) 0.0220(15) Uani 1 1 d . U . . .
C367 C 0.0023(3) 0.11370(17) 0.6495(2) 0.0297(18) Uani 1 1 d . U . . .
H36G H 0.0066 0.1289 0.6289 0.045 Uiso 1 1 calc R U . . .
H36H H 0.0348 0.1030 0.6549 0.045 Uiso 1 1 calc R U . . .
H36I H -0.0250 0.1002 0.6390 0.045 Uiso 1 1 calc R U . . .
C368 C 0.1759(3) 0.24934(16) 0.6668(2) 0.0260(16) Uani 1 1 d . U . . .
C379 C 0.3774(6) -0.1060(2) 0.9467(3) 0.073(3) Uani 1 1 d . U . . .
H379 H 0.3702 -0.1137 0.9727 0.088 Uiso 1 1 calc R U . . .
C371 C 0.0372(3) 0.09758(17) 0.8119(3) 0.0326(18) Uani 1 1 d . U . . .
C372 C 0.3126(3) 0.22245(17) 0.5817(3) 0.0286(17) Uani 1 1 d . U . . .
C373 C 0.3629(3) -0.12956(19) 0.8226(3) 0.041(2) Uani 1 1 d . U . . .
C401 C 0.3334(3) -0.15708(19) 0.8102(3) 0.049(2) Uani 1 1 d . U . . .
H40A H 0.3100 -0.1533 0.7856 0.073 Uiso 1 1 calc R U . . .
H40B H 0.3579 -0.1725 0.8042 0.073 Uiso 1 1 calc R U . . .
H40C H 0.3134 -0.1633 0.8328 0.073 Uiso 1 1 calc R U . . .
C402 C -0.1013(3) 0.15121(18) 0.8389(3) 0.0366(19) Uani 1 1 d . U . . .
H402 H -0.1238 0.1514 0.8605 0.044 Uiso 1 1 calc R U . . .
C403 C 0.0936(3) 0.19706(16) 0.7320(2) 0.0272(12) Uani 1 1 d . U . . .
C404 C 0.3152(3) -0.04010(16) 0.7473(3) 0.0277(17) Uani 1 1 d . U . . .
C405 C 0.4584(3) -0.07572(17) 0.7364(3) 0.039(2) Uani 1 1 d . U . . .
H405 H 0.4623 -0.0750 0.7077 0.047 Uiso 1 1 calc R U . . .
C406 C 0.1636(3) 0.18457(17) 0.5347(2) 0.0291(17) Uani 1 1 d . U . . .
C407 C 0.4358(4) -0.02996(18) 0.9735(3) 0.044(2) Uani 1 1 d . U . . .
H407 H 0.4266 -0.0233 0.9995 0.053 Uiso 1 1 calc R U . . .
C408 C 0.0773(4) 0.0987(2) 0.8490(3) 0.057(3) Uani 1 1 d . U . . .
H40D H 0.1022 0.0828 0.8471 0.086 Uiso 1 1 calc R U . . .
H40E H 0.0955 0.1175 0.8493 0.086 Uiso 1 1 calc R U . . .
H40F H 0.0600 0.0966 0.8743 0.086 Uiso 1 1 calc R U . . .
C409 C 0.0066(3) 0.01482(17) 0.8591(3) 0.0315(17) Uani 1 1 d . U . . .
C410 C 0.0805(3) 0.15821(16) 0.6072(2) 0.0240(16) Uani 1 1 d . U . . .
N2S N -0.0936(4) -0.1910(3) 0.6874(3) 0.090(3) Uiso 1 1 d . U . . .
N3S N 0.4774(4) 0.3090(2) 0.7356(3) 0.074(3) Uiso 1 1 d . U . . .
N4S N -0.0587(5) 0.1498(3) 0.4179(4) 0.102(4) Uiso 1 1 d D U . . .
N5S N 0.1498(4) -0.0027(3) 0.8821(3) 0.085(3) Uiso 1 1 d . U . . .
N6S N -0.2121(7) 0.0863(4) 0.5815(5) 0.148(6) Uiso 1 1 d . U . . .
N7S N -0.2601(4) 0.2819(3) 0.8543(4) 0.091(3) Uiso 1 1 d . U . . .
N8S N 0.5958(6) 0.0243(3) 0.9176(5) 0.128(5) Uiso 1 1 d . U . . .
N9S N 0.1775(5) -0.0569(3) 0.7607(4) 0.100(4) Uiso 1 1 d . U . . .
C1S C 0.1305(6) -0.0216(4) 0.8960(5) 0.100(5) Uiso 1 1 d . U . . .
C2S C -0.0633(5) -0.2094(3) 0.6891(4) 0.071(3) Uiso 1 1 d . U . . .
C3S C -0.3232(5) 0.3077(3) 0.8997(4) 0.090(4) Uiso 1 1 d . U . . .
H3S1 H -0.3240 0.2967 0.9254 0.135 Uiso 1 1 calc R U . . .
H3S2 H -0.3581 0.3087 0.8857 0.135 Uiso 1 1 calc R U . . .
H3S3 H -0.3107 0.3276 0.9059 0.135 Uiso 1 1 calc R U . . .
C4S C 0.1978(5) -0.0780(3) 0.7685(4) 0.078(3) Uiso 1 1 d D U . . .
C7S C 0.5844(5) 0.0055(3) 0.8953(4) 0.086(4) Uiso 1 1 d . U . . .
C9S C 0.3837(6) 0.3152(3) 0.7542(5) 0.101(5) Uiso 1 1 d . U . . .
H9S1 H 0.3657 0.3287 0.7347 0.151 Uiso 1 1 calc R U . . .
H9S2 H 0.3838 0.3231 0.7822 0.151 Uiso 1 1 calc R U . . .
H9S3 H 0.3658 0.2963 0.7529 0.151 Uiso 1 1 calc R U . . .
C10S C 0.2200(6) -0.1055(3) 0.7724(5) 0.101(5) Uiso 1 1 d D U . . .
H10A H 0.1982 -0.1182 0.7879 0.151 Uiso 1 1 calc R U . . .
H10B H 0.2544 -0.1040 0.7872 0.151 Uiso 1 1 calc R U . . .
H10C H 0.2230 -0.1138 0.7451 0.151 Uiso 1 1 calc R U . . .
C11S C 0.5715(6) -0.0145(3) 0.8639(4) 0.097(4) Uiso 1 1 d . U . . .
H11A H 0.5398 -0.0248 0.8694 0.145 Uiso 1 1 calc R U . . .
H11B H 0.5997 -0.0286 0.8625 0.145 Uiso 1 1 calc R U . . .
H11C H 0.5661 -0.0042 0.8375 0.145 Uiso 1 1 calc R U . . .
C13S C -0.0714(8) 0.1930(4) 0.3585(6) 0.168(6) Uiso 1 1 d D U . . .
H13A H -0.0694 0.1840 0.3315 0.252 Uiso 1 1 calc R U . . .
H13B H -0.0461 0.2089 0.3620 0.252 Uiso 1 1 calc R U . . .
H13C H -0.1063 0.2009 0.3604 0.252 Uiso 1 1 calc R U . . .
C14S C 0.1057(7) -0.0408(4) 0.9199(5) 0.121(6) Uiso 1 1 d . U . . .
H14A H 0.1145 -0.0363 0.9491 0.182 Uiso 1 1 calc R U . . .
H14B H 0.1166 -0.0608 0.9143 0.182 Uiso 1 1 calc R U . . .
H14C H 0.0682 -0.0391 0.9136 0.182 Uiso 1 1 calc R U . . .
C17S C -0.0265(5) -0.2323(3) 0.6894(4) 0.091(4) Uiso 1 1 d . U . . .
H17A H -0.0420 -0.2492 0.6745 0.137 Uiso 1 1 calc R U . . .
H17B H -0.0159 -0.2379 0.7179 0.137 Uiso 1 1 calc R U . . .
H17C H 0.0037 -0.2257 0.6759 0.137 Uiso 1 1 calc R U . . .
C18S C 0.4361(4) 0.3113(2) 0.7440(3) 0.063(3) Uiso 1 1 d . U . . .
C19S C -0.0599(9) 0.1706(5) 0.3916(7) 0.168(6) Uiso 1 1 d D U . . .
C20S C -0.2891(5) 0.2935(3) 0.8734(4) 0.072(3) Uiso 1 1 d . U . . .
C22S C -0.1754(6) 0.0956(3) 0.5983(5) 0.095(4) Uiso 1 1 d . U . . .
C23S C -0.1289(4) 0.1066(3) 0.6188(4) 0.070(3) Uiso 1 1 d . U . . .
H23A H -0.1095 0.0906 0.6327 0.105 Uiso 1 1 calc R U . . .
H23B H -0.1373 0.1212 0.6392 0.105 Uiso 1 1 calc R U . . .
H23C H -0.1079 0.1157 0.5987 0.105 Uiso 1 1 calc R U . . .
C12S C -0.3371(6) 0.2330(3) 0.7914(5) 0.108(5) Uiso 1 1 d . U . . .
H12A H -0.3662 0.2296 0.8081 0.163 Uiso 1 1 calc R U . . .
H12B H -0.3497 0.2331 0.7622 0.163 Uiso 1 1 calc R U . . .
H12C H -0.3213 0.2519 0.7988 0.163 Uiso 1 1 calc R U . . .
C8S C -0.2991(5) 0.2101(3) 0.7990(4) 0.084(4) Uiso 1 1 d . U . . .
N10S N -0.2689(5) 0.1914(3) 0.8076(4) 0.105(4) Uiso 1 1 d . U . . .
N90S N 0.6110(5) -0.1945(3) 0.8812(4) 0.115(4) Uiso 1 1 d D U . . .
C51S C 0.5900(7) -0.2250(4) 0.8870(5) 0.121(4) Uiso 1 1 d D U . . .
H51A H 0.5543 -0.2264 0.8738 0.145 Uiso 1 1 calc R U . . .
H51B H 0.6117 -0.2395 0.8739 0.145 Uiso 1 1 calc R U . . .
C52S C 0.5904(6) -0.2309(3) 0.9311(4) 0.103(3) Uiso 1 1 d D U . . .
H52A H 0.6262 -0.2326 0.9431 0.154 Uiso 1 1 calc R U . . .
H52B H 0.5720 -0.2492 0.9353 0.154 Uiso 1 1 calc R U . . .
H52C H 0.5733 -0.2149 0.9445 0.154 Uiso 1 1 calc R U . . .
C53S C 0.6093(7) -0.1957(4) 0.8335(5) 0.121(4) Uiso 1 1 d D U . . .
H53A H 0.6308 -0.2121 0.8250 0.145 Uiso 1 1 calc R U . . .
H53B H 0.5733 -0.1990 0.8218 0.145 Uiso 1 1 calc R U . . .
C54S C 0.6283(6) -0.1688(3) 0.8180(5) 0.103(3) Uiso 1 1 d D U . . .
H54A H 0.6097 -0.1524 0.8292 0.154 Uiso 1 1 calc R U . . .
H54B H 0.6227 -0.1687 0.7879 0.154 Uiso 1 1 calc R U . . .
H54C H 0.6653 -0.1670 0.8263 0.154 Uiso 1 1 calc R U . . .

loop_
_atom_site_aniso_label
_atom_site_aniso_U_11
_atom_site_aniso_U_22
_atom_site_aniso_U_33
_atom_site_aniso_U_23
_atom_site_aniso_U_13
_atom_site_aniso_U_12
Ni1 0.0715(8) 0.0207(6) 0.0502(8) -0.0032(5) -0.0106(6) 0.0106(6)
Ni2 0.0338(5) 0.0177(5) 0.0431(6) -0.0016(4) 0.0057(5) 0.0032(4)
Ni3 0.0418(6) 0.0192(5) 0.0390(6) -0.0010(5) 0.0047(5) 0.0050(4)
Ni4 0.0253(5) 0.0180(5) 0.0380(6) -0.0004(4) 0.0083(4) 0.0009(4)
Ni5 0.0196(5) 0.0210(5) 0.0577(7) -0.0056(5) 0.0140(5) -0.0011(4)
Ni6 0.0176(4) 0.0190(5) 0.0402(6) 0.0007(4) 0.0074(4) 0.0005(4)
Ni7 0.0273(5) 0.0231(5) 0.0426(6) 0.0022(5) 0.0115(4) 0.0057(4)
Ni8 0.0237(5) 0.0268(6) 0.0473(7) 0.0050(5) 0.0093(5) 0.0056(4)
Ni9 0.0221(5) 0.0224(5) 0.0400(6) 0.0031(4) 0.0074(4) 0.0028(4)
Ni10 0.0185(5) 0.0221(5) 0.0448(6) 0.0019(5) 0.0038(4) -0.0003(4)
Ni11 0.0217(5) 0.0243(5) 0.0389(6) -0.0038(4) 0.0021(4) -0.0027(4)
Ni12 0.0248(5) 0.0263(6) 0.0319(6) -0.0022(4) 0.0030(4) -0.0012(4)
Ni13 0.0189(4) 0.0190(5) 0.0316(5) -0.0006(4) 0.0057(4) 0.0007(4)
Ni14 0.0173(4) 0.0202(5) 0.0285(5) 0.0003(4) 0.0053(4) 0.0006(4)
Ni15 0.0228(5) 0.0278(6) 0.0274(5) -0.0014(4) 0.0019(4) 0.0005(4)
Ni16 0.0278(5) 0.0335(6) 0.0323(6) -0.0052(5) 0.0047(4) -0.0005(4)
Ni17 0.0315(5) 0.0345(6) 0.0359(6) -0.0056(5) 0.0117(5) -0.0007(5)
Ni18 0.0260(5) 0.0283(6) 0.0363(6) 0.0007(5) 0.0092(4) 0.0006(4)
Ni19 0.0168(4) 0.0227(5) 0.0334(6) 0.0014(4) 0.0067(4) 0.0007(4)
Ni20 0.0205(5) 0.0234(5) 0.0357(6) 0.0030(4) 0.0100(4) 0.0020(4)
Ni21 0.0191(5) 0.0241(5) 0.0404(6) 0.0043(4) 0.0109(4) 0.0036(4)
Ni22 0.0209(5) 0.0334(6) 0.0434(6) 0.0087(5) 0.0134(4) 0.0053(4)
Ni23 0.0212(5) 0.0251(5) 0.0431(6) 0.0046(5) 0.0122(4) 0.0036(4)
Ni24 0.0276(5) 0.0274(6) 0.0443(6) 0.0024(5) 0.0158(5) 0.0016(4)
Ni25 0.0230(5) 0.0266(6) 0.0449(6) 0.0036(5) 0.0103(4) 0.0007(4)
Ni26 0.0340(6) 0.0258(6) 0.0496(7) 0.0051(5) 0.0161(5) 0.0009(5)
Cl1 0.074(2) 0.154(4) 0.068(2) 0.002(2) 0.0407(17) 0.014(2)
Cl2 0.69(2) 0.240(9) 0.178(7) -0.023(6) -0.288(11) 0.095(11)
Cl3 0.0436(14) 0.0697(18) 0.081(2) -0.0361(15) -0.0087(13) 0.0043(12)
Cl4 0.0228(11) 0.0625(18) 0.123(3) 0.0164(17) 0.0011(13) 0.0063(11)
Cl5 0.0291(14) 0.077(2) 0.235(5) -0.031(3) -0.019(2) 0.0150(14)
Cl6 0.093(2) 0.162(4) 0.060(2) 0.002(2) 0.0323(18) 0.062(2)
Cl7 0.0730(17) 0.0303(13) 0.0687(17) 0.0061(12) 0.0024(13) 0.0119(12)
Cl8 0.0901(19) 0.0523(15) 0.0388(14) 0.0036(11) 0.0226(13) -0.0194(14)
Cl9 0.082(2) 0.0551(17) 0.108(2) -0.0437(17) 0.0581(18) -0.0157(15)
Cl10 0.0253(17) 0.697(17) 0.110(4) 0.137(6) -0.0095(19) -0.045(4)
Cl11 0.0244(11) 0.0602(17) 0.136(3) 0.0149(17) 0.0221(14) -0.0047(11)
Cl12 0.0629(17) 0.119(3) 0.0615(18) -0.0335(18) 0.0206(14) -0.0383(18)
Cl13 0.0364(12) 0.0541(15) 0.0786(18) -0.0159(13) 0.0164(12) 0.0125(11)
Cl14 0.103(3) 0.103(3) 0.202(5) -0.071(3) 0.024(3) -0.054(3)
N1 0.150(8) 0.021(4) 0.052(5) -0.001(4) -0.016(6) -0.001(5)
N2 0.059(4) 0.022(4) 0.033(4) 0.004(3) 0.004(3) 0.010(3)
N3 0.026(3) 0.020(3) 0.045(4) -0.001(3) 0.007(3) 0.004(3)
N4 0.035(4) 0.029(4) 0.048(4) 0.005(3) 0.011(3) 0.000(3)
N5 0.028(3) 0.034(4) 0.057(4) 0.009(3) 0.012(3) 0.008(3)
N6 0.023(3) 0.022(3) 0.053(4) -0.001(3) 0.003(3) -0.002(3)
N7 0.037(4) 0.036(4) 0.033(4) 0.002(3) 0.010(3) 0.002(3)
N8 0.026(3) 0.020(3) 0.038(4) -0.001(3) 0.004(3) -0.002(3)
N9 0.028(3) 0.032(4) 0.032(4) -0.005(3) -0.005(3) 0.001(3)
N10 0.024(3) 0.029(4) 0.039(4) 0.006(3) 0.009(3) 0.000(3)
N11 0.024(3) 0.034(4) 0.041(4) 0.002(3) 0.009(3) -0.001(3)
N12 0.041(4) 0.026(4) 0.051(4) 0.006(3) 0.015(3) -0.001(3)
N13 0.034(3) 0.032(4) 0.044(4) -0.002(3) 0.018(3) -0.002(3)
N14 0.028(3) 0.029(4) 0.041(4) 0.003(3) 0.017(3) 0.004(3)
O1 0.263(14) 0.102(8) 0.144(9) -0.033(7) -0.133(9) 0.116(9)
O2 0.098(6) 0.029(4) 0.097(6) -0.015(4) -0.048(5) 0.026(4)
O3 0.064(4) 0.017(3) 0.054(4) 0.002(3) 0.007(3) 0.005(3)
O4 0.038(3) 0.021(3) 0.053(4) 0.002(3) 0.008(3) 0.005(2)
O5 0.055(4) 0.017(3) 0.047(4) 0.005(3) 0.015(3) 0.006(3)
O6 0.055(4) 0.030(3) 0.037(3) -0.005(3) -0.010(3) 0.019(3)
O7 0.046(3) 0.022(3) 0.052(4) -0.010(3) -0.006(3) 0.012(3)
O8 0.029(3) 0.018(3) 0.039(3) -0.001(2) 0.009(2) 0.002(2)
O9 0.026(3) 0.020(3) 0.039(3) 0.001(2) 0.005(2) 0.005(2)
O10 0.036(3) 0.022(3) 0.034(3) 0.001(2) 0.010(2) 0.006(2)
O11 0.026(3) 0.022(3) 0.052(4) -0.008(3) 0.008(2) -0.001(2)
O12 0.043(3) 0.030(3) 0.043(3) -0.006(3) -0.003(3) 0.001(3)
O13 0.034(3) 0.021(3) 0.055(4) -0.007(3) -0.006(3) -0.002(2)
O14 0.028(3) 0.018(3) 0.048(3) 0.007(2) 0.011(2) 0.002(2)
O15 0.022(3) 0.021(3) 0.036(3) -0.001(2) 0.010(2) 0.002(2)
O16 0.102(6) 0.055(5) 0.060(5) 0.022(4) 0.043(4) 0.049(4)
O17 0.064(4) 0.038(4) 0.085(5) -0.009(4) 0.045(4) -0.013(3)
O18 0.029(3) 0.037(4) 0.069(4) -0.009(3) -0.004(3) 0.001(3)
O19 0.026(3) 0.028(3) 0.073(4) -0.007(3) 0.021(3) -0.001(2)
O20 0.018(2) 0.023(3) 0.047(3) 0.002(2) 0.002(2) 0.001(2)
O21 0.024(3) 0.027(3) 0.055(4) -0.002(3) 0.017(3) -0.003(2)
O22 0.027(3) 0.024(3) 0.039(3) 0.006(2) 0.011(2) 0.008(2)
O23 0.039(3) 0.026(3) 0.045(3) -0.006(3) 0.012(3) -0.002(2)
O24 0.025(3) 0.023(3) 0.039(3) 0.005(2) 0.010(2) 0.006(2)
O25 0.034(3) 0.033(3) 0.038(3) 0.001(3) 0.014(2) 0.006(2)
O26 0.020(3) 0.025(3) 0.057(4) 0.003(3) 0.006(2) 0.008(2)
O27 0.046(4) 0.034(3) 0.053(4) -0.004(3) -0.005(3) -0.008(3)
O28 0.029(3) 0.022(3) 0.066(4) 0.004(3) 0.008(3) 0.007(2)
O29 0.028(3) 0.026(3) 0.044(3) 0.006(3) 0.014(2) 0.004(2)
O30 0.029(3) 0.043(4) 0.046(4) 0.008(3) 0.013(3) 0.006(3)
O31 0.026(3) 0.027(3) 0.039(3) 0.006(2) 0.010(2) 0.005(2)
O32 0.016(2) 0.025(3) 0.047(3) -0.002(2) 0.000(2) 0.005(2)
O33 0.027(3) 0.035(3) 0.049(4) 0.001(3) -0.006(3) -0.004(2)
O34 0.032(3) 0.035(3) 0.052(4) -0.010(3) -0.003(3) -0.001(3)
O35 0.029(3) 0.023(3) 0.039(3) 0.007(2) 0.007(2) -0.001(2)
O36 0.019(2) 0.019(3) 0.042(3) 0.002(2) 0.004(2) -0.002(2)
O37 0.028(3) 0.026(3) 0.046(3) 0.000(3) 0.007(2) 0.000(2)
O38 0.023(3) 0.026(3) 0.025(3) -0.001(2) 0.002(2) 0.000(2)
O39 0.031(3) 0.028(3) 0.049(4) -0.009(3) 0.003(3) -0.011(2)
O40 0.033(3) 0.036(3) 0.048(4) -0.008(3) 0.006(3) 0.002(3)
O41 0.025(3) 0.034(3) 0.035(3) -0.001(2) -0.002(2) -0.005(2)
O42 0.023(3) 0.029(3) 0.033(3) -0.004(2) 0.001(2) 0.002(2)
O43 0.019(2) 0.029(3) 0.034(3) 0.007(2) -0.004(2) -0.002(2)
O44 0.021(3) 0.031(3) 0.036(3) -0.004(2) 0.002(2) 0.000(2)
O45 0.040(3) 0.050(4) 0.037(3) 0.004(3) 0.001(3) 0.001(3)
O46 0.023(3) 0.023(3) 0.030(3) 0.002(2) -0.001(2) 0.004(2)
O47 0.027(3) 0.023(3) 0.035(3) -0.003(2) 0.014(2) -0.001(2)
O48 0.024(3) 0.028(3) 0.020(3) 0.002(2) 0.007(2) 0.002(2)
O49 0.027(3) 0.029(3) 0.042(3) -0.003(3) 0.010(2) -0.001(2)
O50 0.025(3) 0.029(3) 0.038(3) -0.002(2) 0.008(2) 0.002(2)
O51 0.029(3) 0.021(3) 0.043(3) -0.001(2) 0.005(2) 0.000(2)
O52 0.035(3) 0.038(3) 0.033(3) -0.001(3) 0.013(2) 0.000(3)
O53 0.029(3) 0.035(3) 0.034(3) -0.005(2) 0.010(2) -0.001(2)
O54 0.033(3) 0.038(3) 0.044(3) -0.012(3) 0.008(3) 0.001(3)
O55 0.030(3) 0.029(3) 0.033(3) -0.004(2) 0.006(2) -0.007(2)
O56 0.039(3) 0.061(4) 0.039(4) -0.008(3) 0.010(3) -0.004(3)
O57 0.050(4) 0.041(4) 0.060(4) -0.016(3) 0.027(3) -0.006(3)
O58 0.032(3) 0.037(3) 0.028(3) -0.002(2) 0.006(2) -0.001(2)
O59 0.029(3) 0.033(3) 0.036(3) -0.010(3) 0.002(2) -0.004(2)
O60 0.028(3) 0.029(3) 0.023(3) -0.001(2) 0.003(2) 0.001(2)
O61 0.019(2) 0.028(3) 0.033(3) -0.007(2) 0.002(2) 0.002(2)
O62 0.018(2) 0.021(3) 0.030(3) 0.004(2) 0.006(2) 0.003(2)
O64 0.018(2) 0.031(3) 0.038(3) 0.002(2) 0.006(2) 0.000(2)
O65 0.032(3) 0.031(3) 0.028(3) 0.000(2) 0.004(2) 0.001(2)
O66 0.018(2) 0.023(3) 0.037(3) -0.003(2) 0.002(2) -0.001(2)
O67 0.022(3) 0.028(3) 0.032(3) 0.004(2) 0.014(2) 0.000(2)
O69 0.032(3) 0.037(3) 0.046(4) 0.009(3) 0.013(3) 0.010(3)
O70 0.022(3) 0.023(3) 0.049(3) 0.004(2) 0.019(2) 0.004(2)
O71 0.025(3) 0.024(3) 0.040(3) 0.006(2) 0.013(2) 0.004(2)
O72 0.025(3) 0.050(4) 0.050(4) 0.014(3) 0.022(3) 0.014(3)
O73 0.044(4) 0.042(4) 0.072(5) 0.009(3) 0.016(3) 0.015(3)
O74 0.028(3) 0.056(4) 0.054(4) 0.003(3) 0.013(3) -0.010(3)
O75 0.022(3) 0.024(3) 0.054(4) 0.007(3) 0.005(2) 0.002(2)
O76 0.029(3) 0.044(4) 0.040(3) 0.001(3) 0.019(2) -0.004(3)
O77 0.026(3) 0.028(3) 0.037(3) 0.005(2) 0.010(2) 0.004(2)
O79 0.061(4) 0.031(4) 0.101(6) -0.009(4) 0.057(4) -0.004(3)
O80 0.026(3) 0.024(3) 0.041(3) 0.006(2) 0.013(2) 0.007(2)
O81 0.047(3) 0.033(3) 0.045(4) 0.006(3) 0.015(3) 0.002(3)
O82 0.048(4) 0.028(3) 0.082(5) 0.006(3) 0.027(3) -0.003(3)
O83 0.076(5) 0.058(5) 0.124(7) 0.005(5) 0.060(5) -0.026(4)
O84 0.036(3) 0.029(3) 0.056(4) 0.003(3) 0.025(3) 0.001(2)
O85 0.029(3) 0.030(3) 0.052(4) -0.001(3) 0.009(3) -0.003(2)
O86 0.027(3) 0.026(3) 0.049(4) 0.008(3) 0.018(2) 0.005(2)
O87 0.024(3) 0.025(3) 0.031(3) 0.002(2) 0.008(2) 0.002(2)
O88 0.021(2) 0.032(3) 0.028(3) 0.001(2) 0.005(2) 0.000(2)
O89 0.045(3) 0.053(4) 0.029(3) -0.004(3) 0.007(3) -0.003(3)
O90 0.027(3) 0.025(3) 0.040(3) 0.004(2) 0.008(2) 0.004(2)
O91 0.022(3) 0.026(3) 0.047(3) 0.002(3) 0.010(2) 0.002(2)
O92 0.044(3) 0.032(3) 0.044(4) 0.008(3) 0.013(3) 0.002(3)
O96 0.021(3) 0.029(3) 0.038(3) -0.004(2) 0.006(2) -0.001(2)
O97 0.024(3) 0.018(3) 0.036(3) -0.001(2) 0.007(2) 0.004(2)
O98 0.035(3) 0.031(3) 0.039(3) 0.002(3) 0.005(3) 0.001(3)
O99 0.022(3) 0.024(3) 0.042(3) -0.001(2) 0.011(2) 0.001(2)
C11 0.109(9) 0.106(9) 0.076(7) 0.034(7) 0.042(7) 0.050(7)
C12 0.064(6) 0.073(6) 0.045(5) 0.016(5) 0.018(5) 0.023(5)
C13 0.039(4) 0.037(5) 0.041(5) 0.005(4) -0.003(4) -0.004(4)
C14 0.042(5) 0.036(5) 0.052(5) 0.006(4) -0.006(4) 0.002(4)
C15 0.086(7) 0.064(7) 0.080(7) 0.018(6) 0.020(6) 0.030(6)
C16 0.111(9) 0.102(9) 0.095(8) 0.056(7) 0.036(7) 0.054(7)
C21 0.030(4) 0.047(5) 0.083(7) 0.005(5) 0.015(4) -0.012(4)
C22 0.025(4) 0.038(5) 0.060(6) 0.009(4) 0.008(4) -0.009(3)
C23 0.020(3) 0.025(4) 0.042(4) 0.009(3) 0.006(3) -0.001(3)
C24 0.018(3) 0.034(4) 0.053(5) 0.011(4) 0.006(3) 0.003(3)
C25 0.021(4) 0.041(5) 0.096(7) 0.009(5) 0.005(4) 0.001(4)
C26 0.013(4) 0.055(6) 0.118(8) 0.007(6) 0.005(5) -0.009(4)
C31 0.026(4) 0.149(10) 0.066(6) 0.019(7) 0.008(4) -0.006(6)
C32 0.021(4) 0.061(6) 0.047(5) 0.005(4) 0.006(3) 0.006(4)
C33 0.023(4) 0.062(6) 0.045(5) 0.003(4) 0.003(3) 0.014(4)
C34 0.029(4) 0.134(9) 0.048(6) 0.021(6) -0.004(4) -0.003(5)
C35 0.031(5) 0.219(12) 0.075(7) 0.049(8) -0.016(5) 0.001(7)
C36 0.029(5) 0.226(12) 0.075(7) 0.042(9) -0.002(5) -0.015(7)
C41 0.036(4) 0.042(5) 0.028(4) 0.000(4) 0.001(3) -0.003(4)
C42 0.046(5) 0.056(6) 0.027(4) 0.004(4) -0.001(4) 0.003(4)
C43 0.069(6) 0.068(7) 0.034(5) 0.014(5) 0.009(5) 0.002(5)
C44 0.078(6) 0.054(6) 0.036(5) 0.022(4) 0.006(5) 0.007(5)
C45 0.064(6) 0.048(6) 0.040(5) 0.008(4) -0.005(4) 0.007(5)
C46 0.046(5) 0.043(5) 0.027(4) 0.003(4) 0.002(4) 0.001(4)
C51 0.040(5) 0.051(6) 0.077(7) 0.014(5) 0.012(5) 0.018(4)
C52 0.031(4) 0.045(5) 0.058(6) 0.014(4) 0.014(4) 0.004(4)
C53 0.030(4) 0.035(5) 0.048(5) 0.007(4) 0.015(4) 0.010(3)
C54 0.041(4) 0.031(4) 0.030(4) 0.017(3) 0.015(3) 0.008(3)
C55 0.042(4) 0.030(4) 0.047(5) 0.005(4) 0.012(4) 0.010(3)
C56 0.043(5) 0.037(5) 0.076(6) 0.003(5) 0.017(5) 0.013(4)
C61 0.034(4) 0.033(4) 0.050(5) -0.005(4) 0.008(4) 0.001(4)
C62 0.036(4) 0.026(4) 0.040(5) -0.001(3) 0.013(4) 0.001(3)
C63 0.031(4) 0.032(4) 0.029(4) 0.002(3) 0.009(3) 0.005(3)
C64 0.043(4) 0.029(4) 0.038(5) 0.002(4) 0.011(4) 0.006(4)
C65 0.049(5) 0.029(4) 0.041(5) -0.005(4) 0.003(4) 0.008(4)
C66 0.036(4) 0.038(5) 0.048(5) -0.007(4) 0.004(4) 0.007(4)
C71 0.081(7) 0.044(6) 0.087(8) 0.004(5) 0.024(6) 0.006(5)
C72 0.052(5) 0.031(4) 0.056(5) -0.007(4) 0.015(4) -0.007(4)
C73 0.044(4) 0.026(4) 0.042(5) -0.003(4) -0.001(4) -0.002(4)
C74 0.042(5) 0.038(5) 0.055(6) -0.002(4) 0.009(4) -0.004(4)
C75 0.065(6) 0.049(6) 0.078(7) 0.006(5) 0.022(5) 0.002(5)
C76 0.083(7) 0.047(6) 0.093(8) 0.012(6) 0.030(6) 0.001(5)
C81 0.057(6) 0.068(6) 0.046(5) 0.000(5) 0.030(5) 0.001(5)
C82 0.047(5) 0.055(6) 0.047(5) -0.002(4) 0.020(4) -0.004(4)
C83 0.031(4) 0.051(5) 0.034(4) 0.006(4) 0.006(3) 0.004(4)
C84 0.038(4) 0.040(5) 0.035(4) 0.007(4) 0.007(4) 0.007(4)
C85 0.048(5) 0.059(6) 0.037(5) -0.003(4) 0.014(4) 0.003(4)
C86 0.060(6) 0.058(6) 0.043(5) -0.011(5) 0.014(4) 0.003(5)
C91 0.031(4) 0.037(4) 0.040(4) 0.007(4) 0.010(3) 0.001(3)
C92 0.025(4) 0.031(4) 0.045(4) 0.011(3) 0.011(3) -0.002(3)
C93 0.029(4) 0.028(4) 0.041(5) 0.003(3) 0.003(3) -0.004(3)
C94 0.045(5) 0.025(4) 0.057(5) 0.010(4) 0.010(4) 0.006(4)
C95 0.044(5) 0.044(5) 0.056(5) 0.015(4) 0.005(4) 0.006(4)
C96 0.052(5) 0.037(5) 0.044(5) 0.004(4) 0.003(4) -0.002(4)
C101 0.079(6) 0.044(5) 0.053(5) -0.003(4) 0.020(5) 0.018(5)
C102 0.151(10) 0.078(8) 0.057(7) -0.019(6) 0.004(7) 0.054(7)
C103 0.175(11) 0.086(8) 0.064(7) -0.035(7) -0.008(7) 0.052(8)
C104 0.129(9) 0.064(7) 0.060(7) -0.012(6) -0.013(7) 0.030(7)
C105 0.072(6) 0.040(5) 0.056(6) -0.011(4) 0.006(5) 0.005(5)
C106 0.051(5) 0.035(5) 0.037(5) 0.003(4) 0.007(4) 0.006(4)
C111 0.031(4) 0.034(5) 0.094(7) -0.011(5) 0.025(5) -0.006(4)
C112 0.031(4) 0.032(4) 0.060(5) 0.002(4) 0.019(4) 0.003(3)
C113 0.033(4) 0.028(4) 0.057(5) 0.002(4) 0.022(4) 0.002(3)
C114 0.038(5) 0.034(5) 0.096(7) -0.004(5) 0.031(5) 0.000(4)
C115 0.037(5) 0.050(6) 0.116(8) -0.009(6) 0.032(5) 0.004(4)
C116 0.035(5) 0.040(5) 0.114(8) -0.017(5) 0.022(5) -0.002(4)
C121 0.034(4) 0.037(5) 0.046(5) -0.002(4) 0.008(4) -0.003(4)
C122 0.052(5) 0.068(7) 0.054(6) -0.009(5) -0.002(5) -0.019(5)
C123 0.045(5) 0.075(7) 0.069(7) 0.000(5) -0.005(5) -0.025(5)
C124 0.033(5) 0.071(7) 0.079(7) 0.002(5) 0.005(5) -0.013(5)
C125 0.030(4) 0.050(6) 0.077(6) 0.001(5) 0.021(4) 0.002(4)
C126 0.033(4) 0.036(5) 0.053(5) 0.006(4) 0.009(4) 0.004(4)
C131 0.048(5) 0.028(4) 0.052(5) 0.008(4) 0.005(4) -0.003(4)
C132 0.053(5) 0.031(5) 0.069(6) 0.003(4) 0.009(4) -0.002(4)
C133 0.056(6) 0.046(6) 0.107(8) -0.002(5) 0.009(6) -0.004(5)
C134 0.061(6) 0.046(6) 0.120(9) -0.015(6) -0.002(6) -0.013(5)
C135 0.076(7) 0.050(6) 0.084(7) -0.021(6) 0.002(6) -0.004(5)
C136 0.073(6) 0.040(5) 0.056(6) -0.003(4) 0.006(5) -0.009(5)
C141 0.047(5) 0.040(5) 0.047(5) -0.003(4) 0.019(4) -0.006(4)
C142 0.046(5) 0.051(6) 0.050(5) -0.001(4) 0.016(4) -0.011(4)
C143 0.058(6) 0.059(6) 0.056(6) -0.010(5) 0.025(5) -0.013(5)
C144 0.037(4) 0.053(6) 0.052(5) -0.007(4) 0.025(4) -0.006(4)
C145 0.038(4) 0.030(4) 0.044(5) -0.003(4) 0.015(4) 0.001(4)
C146 0.045(4) 0.037(5) 0.034(4) 0.004(4) 0.013(4) 0.001(4)
C151 0.030(4) 0.032(5) 0.071(6) 0.010(4) 0.015(4) 0.006(3)
C152 0.021(4) 0.053(5) 0.082(7) 0.019(5) 0.027(4) 0.002(4)
C153 0.019(4) 0.056(6) 0.094(7) 0.018(5) 0.027(4) 0.011(4)
C154 0.034(4) 0.036(5) 0.069(6) 0.008(4) 0.027(4) 0.012(4)
C155 0.028(4) 0.032(4) 0.053(5) 0.011(4) 0.021(4) 0.009(3)
C156 0.024(4) 0.025(4) 0.055(5) 0.011(4) 0.026(4) 0.004(3)
C161 0.038(4) 0.036(5) 0.037(4) -0.003(4) 0.011(4) 0.000(4)
C162 0.078(7) 0.051(6) 0.048(5) -0.006(5) 0.024(5) -0.015(5)
C163 0.093(7) 0.062(6) 0.045(6) -0.020(5) 0.016(5) -0.018(6)
C164 0.073(6) 0.051(6) 0.039(5) -0.008(4) 0.009(5) -0.022(5)
C165 0.038(4) 0.042(5) 0.034(4) -0.002(4) -0.001(4) -0.008(4)
C166 0.029(4) 0.029(4) 0.037(4) 0.001(3) 0.004(3) 0.004(3)
C171 0.041(5) 0.038(5) 0.053(5) 0.001(4) 0.028(4) 0.002(4)
C172 0.053(5) 0.050(5) 0.051(6) -0.008(4) 0.034(4) 0.000(4)
C173 0.050(5) 0.041(5) 0.057(6) -0.016(4) 0.020(4) 0.002(4)
C174 0.034(4) 0.037(5) 0.040(5) -0.006(4) 0.018(4) 0.004(4)
C175 0.027(4) 0.029(4) 0.030(4) -0.005(3) 0.008(3) 0.003(3)
C176 0.024(4) 0.033(4) 0.039(4) -0.001(3) 0.009(3) 0.003(3)
C181 0.021(4) 0.022(4) 0.045(4) -0.001(3) 0.004(3) -0.007(3)
C182 0.030(4) 0.022(4) 0.051(5) -0.008(3) 0.005(4) 0.000(3)
C183 0.039(4) 0.028(4) 0.052(5) -0.005(4) 0.012(4) -0.002(4)
C184 0.043(5) 0.030(5) 0.051(5) -0.012(4) 0.011(4) -0.004(4)
C185 0.048(5) 0.039(5) 0.044(5) -0.012(4) 0.016(4) -0.003(4)
C186 0.035(4) 0.031(4) 0.042(5) -0.005(4) 0.005(4) -0.005(3)
C191 0.027(4) 0.041(5) 0.088(7) -0.008(5) 0.004(4) -0.002(4)
C192 0.030(5) 0.048(6) 0.128(9) -0.024(6) -0.005(5) -0.012(4)
C193 0.036(5) 0.051(6) 0.127(9) -0.006(6) -0.003(6) -0.001(4)
C194 0.031(4) 0.038(5) 0.103(8) -0.008(5) -0.001(5) 0.009(4)
C195 0.028(4) 0.031(4) 0.062(5) 0.002(4) 0.004(4) 0.004(3)
C196 0.024(4) 0.036(4) 0.061(5) 0.004(4) 0.008(4) -0.001(3)
C201 0.030(4) 0.032(4) 0.048(5) -0.004(4) 0.001(4) -0.006(3)
C202 0.044(5) 0.025(4) 0.059(6) -0.001(4) 0.011(4) -0.012(4)
C203 0.050(5) 0.022(4) 0.069(6) 0.007(4) 0.005(4) -0.004(4)
C204 0.039(4) 0.020(4) 0.062(6) 0.007(4) 0.001(4) 0.010(4)
C205 0.034(4) 0.024(4) 0.053(5) 0.001(4) 0.000(4) 0.005(3)
C206 0.033(4) 0.022(4) 0.039(4) 0.000(3) 0.000(3) 0.001(3)
C211 0.036(4) 0.056(6) 0.063(5) 0.006(5) 0.017(4) 0.015(4)
C212 0.035(4) 0.044(5) 0.050(5) 0.000(4) 0.018(4) 0.008(4)
C213 0.053(5) 0.067(6) 0.056(6) 0.001(5) 0.021(5) 0.022(5)
C214 0.064(6) 0.104(8) 0.060(6) 0.001(6) 0.028(5) 0.036(6)
C215 0.071(7) 0.127(10) 0.079(7) 0.006(7) 0.027(6) 0.053(7)
C216 0.056(6) 0.101(8) 0.071(6) 0.014(6) 0.023(5) 0.043(6)
C221 0.031(4) 0.022(4) 0.058(5) 0.002(4) 0.004(4) 0.000(3)
C222 0.021(4) 0.039(5) 0.067(5) 0.007(4) 0.015(4) -0.002(3)
C223 0.028(4) 0.054(6) 0.081(6) 0.013(5) 0.009(4) 0.004(4)
C224 0.030(4) 0.054(6) 0.089(7) 0.020(5) -0.009(4) -0.009(4)
C225 0.035(5) 0.039(5) 0.082(7) 0.015(5) -0.005(4) -0.007(4)
C226 0.035(4) 0.030(5) 0.061(5) 0.003(4) 0.008(4) -0.001(4)
C231 0.023(4) 0.031(5) 0.065(6) 0.011(4) 0.007(4) 0.001(3)
C232 0.021(3) 0.022(3) 0.053(3) -0.001(3) 0.009(2) 0.000(2)
C233 0.037(4) 0.023(4) 0.050(5) 0.001(4) 0.016(4) 0.005(3)
C234 0.043(5) 0.035(5) 0.077(6) 0.010(5) 0.030(4) 0.007(4)
C235 0.026(4) 0.035(5) 0.090(7) 0.007(5) 0.028(4) 0.009(4)
C236 0.019(4) 0.039(5) 0.084(6) 0.017(5) 0.011(4) 0.007(4)
C241 0.032(4) 0.022(4) 0.039(4) 0.000(3) 0.006(3) 0.002(3)
C242 0.023(4) 0.036(5) 0.048(5) -0.006(4) 0.014(3) 0.008(3)
C243 0.034(4) 0.044(5) 0.048(5) -0.013(4) 0.000(4) -0.002(4)
C244 0.048(5) 0.049(6) 0.061(6) -0.028(5) 0.003(4) 0.010(4)
C245 0.033(4) 0.041(5) 0.058(6) -0.014(4) 0.006(4) 0.010(4)
C246 0.030(4) 0.031(4) 0.044(5) 0.002(4) 0.009(3) 0.004(3)
C251 0.069(6) 0.046(6) 0.085(7) -0.016(5) 0.049(5) -0.014(5)
C252 0.064(5) 0.034(5) 0.064(6) -0.001(4) 0.036(5) -0.005(4)
C253 0.076(6) 0.020(4) 0.051(5) -0.002(4) 0.026(4) 0.000(4)
C254 0.119(7) 0.027(5) 0.055(6) 0.001(4) 0.035(5) -0.005(5)
C255 0.149(9) 0.033(6) 0.070(7) -0.001(5) 0.050(7) -0.023(6)
C256 0.111(8) 0.054(7) 0.090(8) -0.008(6) 0.076(7) -0.036(6)
C261 0.058(5) 0.033(5) 0.039(5) -0.001(4) 0.007(4) 0.003(4)
C262 0.053(5) 0.040(5) 0.037(4) 0.002(4) 0.015(4) 0.008(4)
C263 0.055(5) 0.058(6) 0.049(5) -0.003(5) 0.021(4) 0.009(5)
C264 0.061(6) 0.075(7) 0.052(6) 0.003(5) 0.027(5) 0.000(5)
C265 0.078(7) 0.075(7) 0.039(5) 0.007(5) 0.020(5) -0.006(6)
C266 0.076(6) 0.050(6) 0.046(5) 0.005(5) 0.023(5) 0.004(5)
C271 0.206(10) 0.028(5) 0.053(6) -0.001(5) -0.048(7) -0.009(6)
C272 0.222(11) 0.040(6) 0.093(7) -0.004(6) -0.081(7) 0.029(7)
C273 0.276(14) 0.084(9) 0.114(9) -0.007(8) -0.095(10) 0.038(10)
C274 0.317(16) 0.104(11) 0.108(9) -0.003(9) -0.093(11) 0.021(10)
C275 0.311(16) 0.075(9) 0.071(8) -0.011(7) -0.067(10) -0.004(10)
C276 0.260(13) 0.038(6) 0.056(6) 0.008(5) -0.036(8) -0.017(8)
C281 0.076(6) 0.030(5) 0.044(5) -0.002(4) -0.011(4) 0.015(4)
C282 0.069(6) 0.032(5) 0.049(5) -0.004(4) -0.004(4) 0.019(4)
C283 0.079(7) 0.060(6) 0.059(6) -0.021(5) -0.011(5) 0.026(6)
C284 0.085(7) 0.074(7) 0.070(7) -0.022(6) -0.023(6) 0.037(6)
C285 0.092(7) 0.063(7) 0.067(7) -0.016(6) -0.030(6) 0.024(6)
C286 0.083(7) 0.041(6) 0.055(6) -0.013(5) -0.015(5) 0.016(5)
C291 0.033(4) 0.021(4) 0.075(6) -0.016(4) -0.007(4) 0.010(3)
C292 0.033(4) 0.025(4) 0.078(6) 0.000(4) 0.001(4) 0.004(4)
C293 0.032(4) 0.028(5) 0.101(7) -0.001(5) 0.010(4) 0.004(4)
C294 0.033(5) 0.049(6) 0.122(8) 0.001(6) 0.004(5) 0.008(4)
C295 0.034(5) 0.034(5) 0.122(8) -0.012(6) -0.020(5) 0.004(4)
C296 0.058(5) 0.028(5) 0.091(7) -0.017(5) -0.009(5) 0.008(4)
C301 0.057(5) 0.028(4) 0.042(5) -0.004(4) 0.009(4) -0.003(4)
C302 0.027(4) 0.026(4) 0.034(4) 0.001(3) 0.003(3) 0.005(3)
C303 0.020(3) 0.029(4) 0.031(4) 0.001(3) 0.001(3) -0.002(3)
C304 0.029(4) 0.028(4) 0.042(5) -0.002(4) 0.005(3) -0.007(3)
C305 0.040(4) 0.032(5) 0.038(5) 0.003(4) 0.012(4) 0.000(4)
C306 0.050(5) 0.027(4) 0.051(5) 0.009(4) 0.010(4) -0.013(4)
O501 0.028(3) 0.047(4) 0.053(4) 0.003(3) 0.005(3) 0.007(3)
O502 0.041(3) 0.025(3) 0.049(4) 0.006(3) 0.000(3) 0.000(3)
O503 0.027(3) 0.042(4) 0.063(4) 0.014(3) 0.000(3) 0.002(3)
C308 0.021(3) 0.024(3) 0.037(3) 0.002(2) 0.002(2) 0.000(2)
C309 0.022(4) 0.029(4) 0.029(4) -0.004(3) 0.007(3) -0.004(3)
C310 0.021(4) 0.032(5) 0.034(5) -0.004(4) 0.005(3) -0.005(3)
C311 0.031(4) 0.038(5) 0.043(5) -0.011(4) 0.003(4) 0.004(4)
C312 0.169(10) 0.047(7) 0.104(8) -0.017(6) -0.086(8) 0.039(7)
C313 0.036(4) 0.035(5) 0.046(5) -0.001(4) 0.017(4) 0.006(4)
C314 0.053(5) 0.026(4) 0.045(5) 0.000(4) 0.012(4) 0.008(4)
C315 0.038(5) 0.027(5) 0.057(5) -0.002(4) 0.004(4) 0.000(4)
C316 0.070(7) 0.029(5) 0.075(7) -0.001(5) -0.028(6) -0.006(5)
C317 0.021(3) 0.022(3) 0.053(3) -0.001(3) 0.009(2) 0.000(2)
C318 0.063(6) 0.038(5) 0.053(5) 0.002(4) 0.023(4) 0.016(4)
C319 0.023(4) 0.034(5) 0.040(5) -0.009(4) 0.005(3) -0.003(3)
C320 0.027(4) 0.040(5) 0.076(6) 0.009(5) 0.018(4) 0.008(4)
C321 0.023(4) 0.034(4) 0.044(5) 0.005(4) 0.005(3) -0.001(3)
C322 0.036(4) 0.021(4) 0.044(5) -0.002(4) 0.001(4) 0.007(3)
C323 0.025(4) 0.055(6) 0.081(7) -0.012(5) -0.012(5) -0.003(4)
C324 0.018(4) 0.042(5) 0.032(4) -0.002(4) 0.007(3) 0.000(3)
C325 0.038(5) 0.023(4) 0.047(5) 0.004(4) 0.011(4) 0.004(4)
C326 0.016(3) 0.017(4) 0.048(5) 0.005(3) 0.008(3) 0.002(3)
C327 0.027(4) 0.034(5) 0.055(5) -0.005(4) -0.006(4) -0.008(4)
C328 0.042(6) 0.080(8) 0.067(7) -0.012(6) -0.019(5) 0.017(5)
C329 0.020(4) 0.022(4) 0.044(5) -0.007(3) 0.012(3) 0.004(3)
C330 0.025(4) 0.041(5) 0.049(5) 0.011(4) 0.008(4) -0.001(4)
C331 0.037(4) 0.039(5) 0.040(5) 0.010(4) 0.013(4) -0.003(4)
C338 0.016(3) 0.021(4) 0.032(4) -0.001(3) 0.003(3) 0.002(3)
C339 0.032(4) 0.022(4) 0.048(5) 0.003(4) 0.007(4) 0.002(3)
C340 0.019(3) 0.027(4) 0.034(4) 0.005(3) 0.003(3) 0.001(3)
C341 0.019(4) 0.035(4) 0.055(5) 0.008(4) 0.011(4) 0.009(3)
C342 0.020(4) 0.035(4) 0.045(5) 0.002(4) 0.006(3) 0.000(3)
C343 0.018(3) 0.024(4) 0.041(4) 0.001(3) 0.008(3) 0.003(3)
C344 0.049(5) 0.043(5) 0.029(4) -0.002(4) -0.007(4) 0.011(4)
C345 0.065(7) 0.126(11) 0.038(6) -0.018(6) 0.009(5) -0.005(7)
C346 0.059(5) 0.058(6) 0.038(5) -0.015(4) 0.018(4) -0.008(5)
C347 0.037(4) 0.031(5) 0.045(5) -0.016(4) 0.006(4) -0.008(4)
C348 0.046(5) 0.036(5) 0.077(7) -0.024(5) 0.002(5) -0.017(4)
C349 0.064(6) 0.073(7) 0.046(6) 0.011(5) 0.003(5) 0.005(5)
C350 0.059(6) 0.058(6) 0.061(6) -0.014(5) 0.012(5) -0.009(5)
C351 0.021(4) 0.031(4) 0.064(6) -0.002(4) 0.021(4) -0.002(3)
C352 0.032(5) 0.033(5) 0.137(10) -0.016(6) 0.031(6) -0.001(4)
C353 0.031(4) 0.032(5) 0.056(5) -0.003(4) 0.006(4) -0.009(3)
C354 0.023(4) 0.028(4) 0.047(5) 0.005(4) 0.007(3) 0.004(3)
C355 0.039(4) 0.043(5) 0.043(5) -0.008(4) 0.003(4) -0.004(4)
C356 0.044(5) 0.031(5) 0.091(7) 0.000(5) 0.026(5) -0.005(4)
C357 0.052(5) 0.027(4) 0.043(5) 0.007(4) 0.008(4) 0.010(4)
C358 0.051(5) 0.037(5) 0.037(5) 0.003(4) 0.011(4) 0.002(4)
C359 0.072(7) 0.060(7) 0.064(7) 0.012(6) -0.007(6) 0.003(6)
C360 0.035(4) 0.042(5) 0.055(5) -0.004(4) 0.026(4) -0.002(4)
C362 0.028(4) 0.047(5) 0.051(5) 0.010(4) 0.018(4) 0.010(4)
C363 0.036(5) 0.093(8) 0.064(7) 0.038(6) 0.027(5) 0.017(5)
C364 0.034(4) 0.031(5) 0.044(5) -0.001(4) 0.006(4) -0.003(4)
C365 0.071(7) 0.056(7) 0.095(9) -0.034(6) 0.027(7) -0.021(6)
C366 0.013(3) 0.021(4) 0.033(4) 0.002(3) 0.006(3) 0.003(3)
C367 0.031(4) 0.034(5) 0.025(4) -0.001(3) 0.004(3) -0.002(3)
C368 0.024(4) 0.017(4) 0.037(4) 0.000(3) 0.003(3) -0.004(3)
C379 0.158(9) 0.020(5) 0.043(6) 0.007(4) 0.016(6) -0.013(6)
C371 0.022(4) 0.023(4) 0.053(5) 0.006(4) 0.004(3) 0.000(3)
C372 0.018(3) 0.028(4) 0.042(4) 0.003(4) 0.014(3) 0.004(3)
C373 0.037(5) 0.027(5) 0.059(6) -0.004(4) 0.006(4) 0.009(4)
C401 0.037(5) 0.029(5) 0.080(7) 0.003(5) -0.001(5) -0.008(4)
C402 0.040(4) 0.035(5) 0.038(5) 0.002(4) 0.020(4) 0.003(4)
C403 0.021(3) 0.024(3) 0.037(3) 0.002(2) 0.002(2) 0.000(2)
C404 0.023(4) 0.018(4) 0.045(5) -0.001(3) 0.017(3) -0.002(3)
C405 0.039(4) 0.021(4) 0.058(5) -0.005(4) 0.008(4) 0.003(4)
C406 0.023(4) 0.033(4) 0.032(4) 0.003(3) 0.004(3) 0.005(3)
C407 0.066(5) 0.022(4) 0.044(5) 0.003(4) 0.003(4) 0.007(4)
C408 0.039(5) 0.062(7) 0.067(7) 0.009(5) -0.019(5) 0.001(5)
C409 0.028(4) 0.024(4) 0.044(4) 0.003(4) 0.016(3) 0.011(3)
C410 0.023(4) 0.023(4) 0.027(4) 0.001(3) 0.007(3) 0.001(3)

loop_
_atom_type_symbol
_atom_type_description
_atom_type_scat_dispersion_real
_atom_type_scat_dispersion_imag
_atom_type_scat_source
C C 0.0033 0.0016 'International Tables Vol C Tables 4.2.6.8 and 6.1.1.4'
H H 0.0000 0.0000 'International Tables Vol C Tables 4.2.6.8 and 6.1.1.4'
N N 0.0061 0.0033 'International Tables Vol C Tables 4.2.6.8 and 6.1.1.4'
O O 0.0106 0.0060 'International Tables Vol C Tables 4.2.6.8 and 6.1.1.4'
Cl Cl 0.1484 0.1585 'International Tables Vol C Tables 4.2.6.8 and 6.1.1.4'
Ni Ni 0.3393 1.1124 'International Tables Vol C Tables 4.2.6.8 and 6.1.1.4'

loop_
_geom_angle_atom_site_label_1
_geom_angle_atom_site_label_2
_geom_angle_atom_site_label_3
_geom_angle
N1 Ni1 O2 89.3(4)
N1 Ni1 O7 177.5(4)
O2 Ni1 O7 93.0(3)
N1 Ni1 O5 90.6(4)
O2 Ni1 O5 174.8(3)
O7 Ni1 O5 87.1(2)
N1 Ni1 O3 94.2(3)
O2 Ni1 O3 90.8(3)
O7 Ni1 O3 84.9(2)
O5 Ni1 O3 84.1(2)
N1 Ni1 O6 89.8(3)
O2 Ni1 O6 105.2(3)
O7 Ni1 O6 90.4(2)
O5 Ni1 O6 80.0(2)
O3 Ni1 O6 163.6(2)
N1 Ni1 Ni2 135.1(4)
O2 Ni1 Ni2 133.1(3)
O7 Ni1 Ni2 42.43(16)
O5 Ni1 Ni2 45.74(16)
O3 Ni1 Ni2 74.60(17)
O6 Ni1 Ni2 91.41(15)
N3 Ni2 O4 89.0(2)
N3 Ni2 O7 88.0(2)
O4 Ni2 O7 96.0(2)
N3 Ni2 O9 104.3(2)
O4 Ni2 O9 166.5(2)
O7 Ni2 O9 86.9(2)
N3 Ni2 O8 85.5(2)
O4 Ni2 O8 100.0(2)
O7 Ni2 O8 162.6(2)
O9 Ni2 O8 79.1(2)
N3 Ni2 O5 172.4(2)
O4 Ni2 O5 87.5(2)
O7 Ni2 O5 85.7(2)
O9 Ni2 O5 79.6(2)
O8 Ni2 O5 101.7(2)
N3 Ni2 Ni1 128.83(18)
O4 Ni2 Ni1 84.83(17)
O7 Ni2 Ni1 42.68(18)
O9 Ni2 Ni1 88.45(15)
O8 Ni2 Ni1 145.54(15)
O5 Ni2 Ni1 44.10(15)
O9 Ni3 N2 172.7(3)
O9 Ni3 O6 95.2(2)
N2 Ni3 O6 91.4(3)
O9 Ni3 O10 82.0(2)
N2 Ni3 O10 91.1(2)
O6 Ni3 O10 173.1(2)
O9 Ni3 O12 90.3(2)
N2 Ni3 O12 91.6(3)
O6 Ni3 O12 98.5(2)
O10 Ni3 O12 87.8(2)
O9 Ni3 O5 80.2(2)
N2 Ni3 O5 97.7(3)
O6 Ni3 O5 82.5(2)
O10 Ni3 O5 90.8(2)
O12 Ni3 O5 170.6(2)
O15 Ni4 O9 176.4(2)
O15 Ni4 O14 95.6(2)
O9 Ni4 O14 86.1(2)
O15 Ni4 O13 90.9(2)
O9 Ni4 O13 92.2(2)
O14 Ni4 O13 91.5(2)
O15 Ni4 O10 97.6(2)
O9 Ni4 O10 80.7(2)
O14 Ni4 O10 166.7(2)
O13 Ni4 O10 87.6(2)
O15 Ni4 O8 98.4(2)
O9 Ni4 O8 78.4(2)
O14 Ni4 O8 87.8(2)
O13 Ni4 O8 170.6(2)
O10 Ni4 O8 90.9(2)
O15 Ni5 O11 95.3(2)
O15 Ni5 O18 178.6(2)
O11 Ni5 O18 86.0(2)
O15 Ni5 O19 91.1(2)
O11 Ni5 O19 173.3(2)
O18 Ni5 O19 87.5(2)
O15 Ni5 O17 91.6(3)
O11 Ni5 O17 95.7(2)
O18 Ni5 O17 88.9(3)
O19 Ni5 O17 86.2(2)
O15 Ni5 O20 81.9(2)
O11 Ni5 O20 88.3(2)
O18 Ni5 O20 97.6(2)
O19 Ni5 O20 90.5(2)
O17 Ni5 O20 172.6(2)
O21 Ni6 O15 93.7(2)
O21 Ni6 O20 90.7(2)
O15 Ni6 O20 83.2(2)
O21 Ni6 O27 91.6(2)
O15 Ni6 O27 90.8(2)
O20 Ni6 O27 173.8(2)
O21 Ni6 O22 168.1(2)
O15 Ni6 O22 98.05(19)
O20 Ni6 O22 92.5(2)
O27 Ni6 O22 86.5(2)
O21 Ni6 O24 90.9(2)
O15 Ni6 O24 172.0(2)
O20 Ni6 O24 90.2(2)
O27 Ni6 O24 95.6(2)
O22 Ni6 O24 77.63(19)
O25 Ni7 N4 91.0(3)
O25 Ni7 O23 86.6(2)
N4 Ni7 O23 94.3(2)
O25 Ni7 O22 173.9(2)
N4 Ni7 O22 91.6(2)
O23 Ni7 O22 87.7(2)
O25 Ni7 O24 99.0(2)
N4 Ni7 O24 167.9(3)
O23 Ni7 O24 93.1(2)
O22 Ni7 O24 79.2(2)
O25 Ni7 O26 83.3(2)
N4 Ni7 O26 91.7(2)
O23 Ni7 O26 168.4(2)
O22 Ni7 O26 102.1(2)
O24 Ni7 O26 82.8(2)
O25 Ni7 Ni8 43.69(16)
N4 Ni7 Ni8 102.27(19)
O23 Ni7 Ni8 126.94(17)
O22 Ni7 Ni8 140.70(16)
O24 Ni7 Ni8 80.77(14)
O26 Ni7 Ni8 41.75(15)
O26 Ni8 O29 172.8(2)
O26 Ni8 N5 94.2(3)
O29 Ni8 N5 91.0(2)
O26 Ni8 O25 85.1(2)
O29 Ni8 O25 99.2(2)
N5 Ni8 O25 96.9(3)
O26 Ni8 O31 90.6(2)
O29 Ni8 O31 84.0(2)
N5 Ni8 O31 174.9(3)
O25 Ni8 O31 85.4(2)
O26 Ni8 O28 92.1(2)
O29 Ni8 O28 82.8(2)
N5 Ni8 O28 92.1(3)
O25 Ni8 O28 170.8(2)
O31 Ni8 O28 85.9(2)
O26 Ni8 Ni7 45.05(15)
O29 Ni8 Ni7 137.18(16)
N5 Ni8 Ni7 108.3(2)
O25 Ni8 Ni7 42.19(15)
O31 Ni8 Ni7 76.43(14)
O28 Ni8 Ni7 132.15(17)
O96 Ni9 O90 94.5(2)
O96 Ni9 O29 167.4(2)
O90 Ni9 O29 90.8(2)
O96 Ni9 O32 100.5(2)
O90 Ni9 O32 92.5(2)
O29 Ni9 O32 90.6(2)
O96 Ni9 O51 86.1(2)
O90 Ni9 O51 79.6(2)
O29 Ni9 O51 83.6(2)
O32 Ni9 O51 170.1(2)
O96 Ni9 O31 92.5(2)
O90 Ni9 O31 172.7(2)
O29 Ni9 O31 82.0(2)
O32 Ni9 O31 87.9(2)
O51 Ni9 O31 99.2(2)
N6 Ni10 O37 90.8(2)
N6 Ni10 O33 90.0(3)
O37 Ni10 O33 98.7(2)
N6 Ni10 O32 87.8(2)
O37 Ni10 O32 172.2(2)
O33 Ni10 O32 89.0(2)
N6 Ni10 O36 167.5(2)
O37 Ni10 O36 77.9(2)
O33 Ni10 O36 86.5(2)
O32 Ni10 O36 104.2(2)
N6 Ni10 O35 88.3(2)
O37 Ni10 O35 85.4(2)
O33 Ni10 O35 175.6(2)
O32 Ni10 O35 86.9(2)
O36 Ni10 O35 96.0(2)
O39 Ni11 O34 87.5(2)
O39 Ni11 O37 91.5(2)
O34 Ni11 O37 86.1(2)
O39 Ni11 O41 90.7(2)
O34 Ni11 O41 90.3(2)
O37 Ni11 O41 175.7(2)
O39 Ni11 O38 89.7(2)
O34 Ni11 O38 166.9(2)
O37 Ni11 O38 106.8(2)
O41 Ni11 O38 76.86(19)
O39 Ni11 O36 167.4(2)
O34 Ni11 O36 91.7(2)
O37 Ni11 O36 75.9(2)
O41 Ni11 O36 102.0(2)
O38 Ni11 O36 93.70(19)
O40 Ni12 O42 92.1(2)
O40 Ni12 O41 92.9(2)
O42 Ni12 O41 171.5(2)
O40 Ni12 O43 168.5(2)
O42 Ni12 O43 91.3(2)
O41 Ni12 O43 85.2(2)
O40 Ni12 O45 85.8(2)
O42 Ni12 O45 98.4(2)
O41 Ni12 O45 88.8(2)
O43 Ni12 O45 82.8(2)
O40 Ni12 O38 91.9(2)
O42 Ni12 O38 94.9(2)
O41 Ni12 O38 78.1(2)
O43 Ni12 O38 98.7(2)
O45 Ni12 O38 166.5(2)
O42 Ni13 N8 90.6(2)
O42 Ni13 O44 97.4(2)
N8 Ni13 O44 88.6(2)
O42 Ni13 O48 174.1(2)
N8 Ni13 O48 87.5(2)
O44 Ni13 O48 88.09(19)
O42 Ni13 O46 101.0(2)
N8 Ni13 O46 168.3(2)
O44 Ni13 O46 91.0(2)
O48 Ni13 O46 80.8(2)
O42 Ni13 O47 88.2(2)
N8 Ni13 O47 90.6(2)
O44 Ni13 O47 174.3(2)
O48 Ni13 O47 86.23(19)
O46 Ni13 O47 88.60(19)
O61 Ni14 O48 94.5(2)
O61 Ni14 O97 164.3(2)
O48 Ni14 O97 92.16(19)
O61 Ni14 O46 85.84(19)
O48 Ni14 O46 80.50(19)
O97 Ni14 O46 81.22(19)
O61 Ni14 O88 100.3(2)
O48 Ni14 O88 91.6(2)
O97 Ni14 O88 93.76(19)
O46 Ni14 O88 170.4(2)
O61 Ni14 O62 92.8(2)
O48 Ni14 O62 172.72(19)
O97 Ni14 O62 80.73(19)
O46 Ni14 O62 99.79(19)
O88 Ni14 O62 87.34(19)
O58 Ni15 N9 90.6(2)
O58 Ni15 O59 97.8(2)
N9 Ni15 O59 88.3(2)
O58 Ni15 O88 172.2(2)
N9 Ni15 O88 88.2(2)
O59 Ni15 O88 89.9(2)
O58 Ni15 O65 85.6(2)
N9 Ni15 O65 89.9(2)
O59 Ni15 O65 176.2(2)
O88 Ni15 O65 86.7(2)
O58 Ni15 O60 77.9(2)
N9 Ni15 O60 167.2(2)
O59 Ni15 O60 87.7(2)
O88 Ni15 O60 103.92(19)
O65 Ni15 O60 94.7(2)
O89 Ni16 O54 86.4(2)
O89 Ni16 O58 91.4(2)
O54 Ni16 O58 86.3(2)
O89 Ni16 O53 89.4(2)
O54 Ni16 O53 90.8(2)
O58 Ni16 O53 176.9(2)
O89 Ni16 O60 167.7(2)
O54 Ni16 O60 92.0(2)
O58 Ni16 O60 76.3(2)
O53 Ni16 O60 102.7(2)
O89 Ni16 O55 89.9(2)
O54 Ni16 O55 166.8(2)
O58 Ni16 O55 106.4(2)
O53 Ni16 O55 76.5(2)
O60 Ni16 O55 94.35(19)
O56 Ni17 O53 93.9(2)
O56 Ni17 O49 170.5(2)
O53 Ni17 O49 84.4(2)
O56 Ni17 O52 91.8(2)
O53 Ni17 O52 171.9(2)
O49 Ni17 O52 90.8(2)
O56 Ni17 O57 87.4(3)
O53 Ni17 O57 88.0(2)
O49 Ni17 O57 83.2(2)
O52 Ni17 O57 97.9(2)
O56 Ni17 O55 90.0(2)
O53 Ni17 O55 78.2(2)
O49 Ni17 O55 98.8(2)
O52 Ni17 O55 96.1(2)
O57 Ni17 O55 165.8(2)
O52 Ni18 N7 89.2(3)
O52 Ni18 O50 96.5(2)
N7 Ni18 O50 89.1(2)
O52 Ni18 O51 102.2(2)
N7 Ni18 O51 168.3(3)
O50 Ni18 O51 92.3(2)
O52 Ni18 O90 174.5(2)
N7 Ni18 O90 87.6(2)
O50 Ni18 O90 87.9(2)
O51 Ni18 O90 80.9(2)
O52 Ni18 O30 88.7(2)
N7 Ni18 O30 88.8(2)
O50 Ni18 O30 174.3(2)
O51 Ni18 O30 88.7(2)
O90 Ni18 O30 86.7(2)
O66 Ni19 O97 172.7(2)
O66 Ni19 N10 93.2(2)
O97 Ni19 N10 90.0(2)
O66 Ni19 O62 93.13(19)
O97 Ni19 O62 83.41(19)
N10 Ni19 O62 173.1(2)
O66 Ni19 O87 83.6(2)
O97 Ni19 O87 102.5(2)
N10 Ni19 O87 98.0(2)
O62 Ni19 O87 85.46(19)
O66 Ni19 O64 90.5(2)
O97 Ni19 O64 82.8(2)
N10 Ni19 O64 90.6(2)
O62 Ni19 O64 86.55(19)
O87 Ni19 O64 169.8(2)
O66 Ni19 Ni20 44.44(14)
O97 Ni19 Ni20 139.82(15)
N10 Ni19 Ni20 110.04(18)
O62 Ni19 Ni20 76.50(13)
O87 Ni19 Ni20 42.19(14)
O64 Ni19 Ni20 129.33(15)
O87 Ni20 N14 90.3(2)
O87 Ni20 O70 175.5(2)
N14 Ni20 O70 91.6(2)
O87 Ni20 O98 88.4(2)
N14 Ni20 O98 92.7(2)
O70 Ni20 O98 87.4(2)
O87 Ni20 O67 98.7(2)
N14 Ni20 O67 169.1(2)
O70 Ni20 O67 80.0(2)
O98 Ni20 O67 93.8(2)
O87 Ni20 O66 82.4(2)
N14 Ni20 O66 91.4(2)
O70 Ni20 O66 101.7(2)
O98 Ni20 O66 169.9(2)
O67 Ni20 O66 83.6(2)
O87 Ni20 Ni19 43.72(15)
N14 Ni20 Ni19 103.36(19)
O70 Ni20 Ni19 139.42(16)
O98 Ni20 Ni19 128.39(16)
O67 Ni20 Ni19 79.31(14)
O66 Ni20 Ni19 41.57(13)
O71 Ni21 O69 94.1(2)
O71 Ni21 O502 92.8(2)
O69 Ni21 O502 92.9(2)
O71 Ni21 O75 82.1(2)
O69 Ni21 O75 90.7(2)
O502 Ni21 O75 174.0(2)
O71 Ni21 O70 99.2(2)
O69 Ni21 O70 166.6(2)
O502 Ni21 O70 88.1(2)
O75 Ni21 O70 89.4(2)
O71 Ni21 O67 172.1(2)
O69 Ni21 O67 88.5(2)
O502 Ni21 O67 94.5(2)
O75 Ni21 O67 90.4(2)
O70 Ni21 O67 78.09(19)
O71 Ni22 O76 94.1(2)
O71 Ni22 O72 92.9(2)
O76 Ni22 O72 172.8(2)
O71 Ni22 O74 177.8(2)
O76 Ni22 O74 86.9(2)
O72 Ni22 O74 86.1(2)
O71 Ni22 O73 92.1(2)
O76 Ni22 O73 95.2(2)
O72 Ni22 O73 86.5(2)
O74 Ni22 O73 89.8(3)
O71 Ni22 O75 80.9(2)
O76 Ni22 O75 90.1(2)
O72 Ni22 O75 89.1(2)
O74 Ni22 O75 97.1(2)
O73 Ni22 O75 171.5(3)
O71 Ni23 O91 170.9(2)
O71 Ni23 O86 98.0(2)
O91 Ni23 O86 89.4(2)
O71 Ni23 O501 92.2(2)
O91 Ni23 O501 93.2(2)
O86 Ni23 O501 89.0(2)
O71 Ni23 O99 93.3(2)
O91 Ni23 O99 79.7(2)
O86 Ni23 O99 168.3(2)
O501 Ni23 O99 87.2(2)
O71 Ni23 O77 96.4(2)
O91 Ni23 O77 78.2(2)
O86 Ni23 O77 89.7(2)
O501 Ni23 O77 171.3(2)
O99 Ni23 O77 92.3(2)
N13 Ni24 O84 88.5(2)
N13 Ni24 O92 94.2(3)
O84 Ni24 O92 94.9(2)
N13 Ni24 O91 101.1(3)
O84 Ni24 O91 88.3(2)
O92 Ni24 O91 164.5(2)
N13 Ni24 O77 84.8(2)
O84 Ni24 O77 162.8(2)
O92 Ni24 O77 101.4(2)
O91 Ni24 O77 77.5(2)
N13 Ni24 O80 173.8(2)
O84 Ni24 O80 85.5(2)
O92 Ni24 O80 85.0(2)
O91 Ni24 O80 80.2(2)
O77 Ni24 O80 101.4(2)
N13 Ni24 Ni26 130.13(19)
O84 Ni24 Ni26 42.81(16)
O92 Ni24 Ni26 82.48(17)
O91 Ni24 Ni26 89.72(15)
O77 Ni24 Ni26 144.84(15)
O80 Ni24 Ni26 43.72(13)
O85 Ni25 N11 91.0(2)
O85 Ni25 O91 96.4(2)
N11 Ni25 O91 172.0(2)
O85 Ni25 O99 174.8(2)
N11 Ni25 O99 90.6(2)
O91 Ni25 O99 81.7(2)
O85 Ni25 O80 83.5(2)
N11 Ni25 O80 96.1(2)
O91 Ni25 O80 81.6(2)
O99 Ni25 O80 91.4(2)
O85 Ni25 O503 97.5(2)
N11 Ni25 O503 91.9(3)
O91 Ni25 O503 90.3(2)
O99 Ni25 O503 87.4(2)
O80 Ni25 O503 171.9(2)
O82 Ni26 N12 89.0(3)
O82 Ni26 O84 94.6(2)
N12 Ni26 O84 175.8(3)
O82 Ni26 O80 177.0(3)
N12 Ni26 O80 89.9(2)
O84 Ni26 O80 86.4(2)
O82 Ni26 O81 91.8(3)
N12 Ni26 O81 91.5(3)
O84 Ni26 O81 86.1(2)
O80 Ni26 O81 85.4(2)
O82 Ni26 O85 101.9(2)
N12 Ni26 O85 92.4(3)
O84 Ni26 O85 89.1(2)
O80 Ni26 O85 80.9(2)
O81 Ni26 O85 165.8(2)
O82 Ni26 Ni24 135.14(19)
N12 Ni26 Ni24 133.7(2)
O84 Ni26 Ni24 42.30(15)
O80 Ni26 Ni24 45.18(14)
O81 Ni26 Ni24 76.54(16)
O85 Ni26 Ni24 90.94(15)
C379 N1 C271 116.4(11)
C379 N1 Ni1 122.1(9)
C271 N1 Ni1 121.3(9)
C407 N2 C261 117.6(7)
C407 N2 Ni3 119.3(7)
C261 N2 Ni3 122.6(5)
C405 N3 C246 119.3(7)
C405 N3 Ni2 123.3(6)
C246 N3 Ni2 117.2(4)
C318 N4 C233 119.7(7)
C318 N4 Ni7 120.5(6)
C233 N4 Ni7 119.8(5)
C320 N5 C211 120.2(7)
C320 N5 Ni8 118.7(7)
C211 N5 Ni8 121.0(5)
C353 N6 C196 118.0(6)
C353 N6 Ni10 120.4(5)
C196 N6 Ni10 121.5(5)
C331 N7 C91 120.5(7)
C331 N7 Ni18 119.9(6)
C91 N7 Ni18 119.5(5)
C339 N8 C302 120.2(6)
C339 N8 Ni13 119.8(6)
C302 N8 Ni13 120.0(4)
C344 N9 C33 118.9(7)
C344 N9 Ni15 119.5(6)
C33 N9 Ni15 121.5(5)
C341 N10 C176 121.0(6)
C341 N10 Ni19 117.8(6)
C176 N10 Ni19 121.1(4)
C355 N11 C63 117.9(7)
C355 N11 Ni25 119.1(6)
C63 N11 Ni25 122.7(4)
C357 N12 C131 117.0(7)
C357 N12 Ni26 120.3(6)
C131 N12 Ni26 122.5(5)
C360 N13 C145 119.6(7)
C360 N13 Ni24 121.5(6)
C145 N13 Ni24 118.9(4)
C402 N14 C155 118.8(6)
C402 N14 Ni20 122.8(5)
C155 N14 Ni20 118.4(5)
C312 O2 Ni1 132.4(10)
C373 O3 Ni1 130.8(6)
C373 O4 Ni2 121.7(6)
C253 O5 Ni1 119.8(4)
C253 O5 Ni3 120.9(4)
Ni1 O5 Ni3 98.5(3)
C253 O5 Ni2 123.8(5)
Ni1 O5 Ni2 90.2(2)
Ni3 O5 Ni2 96.7(2)
C282 O6 Ni3 120.6(4)
C282 O6 Ni1 124.2(5)
Ni3 O6 Ni1 98.5(2)
C291 O7 Ni2 123.1(4)
C291 O7 Ni1 135.7(5)
Ni2 O7 Ni1 94.9(3)
C404 O8 Ni2 126.3(5)
C404 O8 Ni4 120.3(5)
Ni2 O8 Ni4 97.2(2)
Ni4 O9 Ni3 98.2(2)
Ni4 O9 Ni2 105.2(2)
Ni3 O9 Ni2 103.5(2)
Ni4 O9 H9A 115.9
Ni3 O9 H9A 115.9
Ni2 O9 H9A 115.9
C314 O10 Ni3 128.5(5)
C314 O10 Ni4 131.5(5)
Ni3 O10 Ni4 95.1(2)
C404 O11 Ni5 132.9(5)
C315 O12 Ni3 126.7(5)
C315 O13 Ni4 126.8(5)
C317 O14 Ni4 134.1(5)
Ni4 O15 Ni5 121.6(2)
Ni4 O15 Ni6 121.7(2)
Ni5 O15 Ni6 95.5(2)
Ni4 O15 H15A 105.4
Ni5 O15 H15A 105.4
Ni6 O15 H15A 105.4
C351 O19 Ni5 127.3(5)
C322 O20 Ni6 128.1(5)
C322 O20 Ni5 128.9(5)
Ni6 O20 Ni5 92.8(2)
C351 O21 Ni6 128.3(5)
C317 O22 Ni7 123.0(5)
C317 O22 Ni6 133.3(5)
Ni7 O22 Ni6 98.7(2)
C322 O23 Ni7 132.1(5)
C326 O24 Ni7 123.8(5)
C326 O24 Ni6 139.2(5)
Ni7 O24 Ni6 96.6(2)
C106 O25 Ni7 121.6(4)
C106 O25 Ni8 130.2(4)
Ni7 O25 Ni8 94.1(2)
C221 O26 Ni8 121.6(4)
C221 O26 Ni7 129.1(4)
Ni8 O26 Ni7 93.2(2)
C354 O28 Ni8 134.0(5)
C321 O29 Ni8 128.4(5)
C321 O29 Ni9 130.1(5)
Ni8 O29 Ni9 97.4(2)
C321 O30 Ni18 128.2(5)
C326 O31 Ni8 125.2(5)
C326 O31 Ni9 139.8(5)
Ni8 O31 Ni9 94.6(2)
C354 O32 Ni10 127.1(5)
C354 O32 Ni9 123.1(5)
Ni10 O32 Ni9 109.8(2)
C327 O33 Ni10 124.3(5)
C327 O34 Ni11 131.2(6)
C372 O35 Ni10 140.4(5)
C309 O36 Ni10 126.4(5)
C309 O36 Ni11 136.5(4)
Ni10 O36 Ni11 95.76(19)
C206 O37 Ni10 120.2(4)
C206 O37 Ni11 137.4(4)
Ni10 O37 Ni11 101.0(2)
C368 O38 Ni12 127.1(4)
C368 O38 Ni11 131.6(5)
Ni12 O38 Ni11 96.3(2)
C347 O39 Ni11 131.2(5)
C347 O40 Ni12 127.1(5)
C13 O41 Ni12 125.9(4)
C13 O41 Ni11 133.9(4)
Ni12 O41 Ni11 100.0(2)
C181 O42 Ni13 117.1(4)
C181 O42 Ni12 130.3(4)
Ni13 O42 Ni12 112.5(2)
C403 O43 Ni12 143.3(5)
C368 O44 Ni13 135.4(5)
C349 O45 Ni12 121.8(6)
C403 O46 Ni13 125.4(5)
C403 O46 Ni14 135.9(5)
Ni13 O46 Ni14 96.9(2)
C340 O47 Ni13 127.9(5)
C338 O48 Ni14 128.4(5)
C338 O48 Ni13 129.1(5)
Ni14 O48 Ni13 98.6(2)
C329 O49 Ni17 144.5(5)
C406 O50 Ni18 137.7(5)
C329 O51 Ni18 123.9(5)
C329 O51 Ni9 136.5(5)
Ni18 O51 Ni9 97.6(2)
C84 O52 Ni18 117.5(4)
C84 O52 Ni17 130.8(4)
Ni18 O52 Ni17 111.7(2)
C73 O53 Ni17 125.8(4)
C73 O53 Ni16 133.4(4)
Ni17 O53 Ni16 100.3(2)
C364 O54 Ni16 131.7(5)
C406 O55 Ni17 126.2(5)
C406 O55 Ni16 131.9(5)
Ni17 O55 Ni16 96.6(2)
C346 O56 Ni17 127.3(6)
C350 O57 Ni17 122.8(6)
C41 O58 Ni15 121.8(4)
C41 O58 Ni16 136.3(4)
Ni15 O58 Ni16 100.9(2)
C364 O59 Ni15 125.2(5)
C410 O60 Ni15 127.3(4)
C410 O60 Ni16 135.3(5)
Ni15 O60 Ni16 95.7(2)
C410 O61 Ni14 142.1(5)
C366 O62 Ni19 124.2(4)
C366 O62 Ni14 138.5(4)
Ni19 O62 Ni14 95.11(19)
C343 O64 Ni19 135.0(5)
C338 O65 Ni15 139.9(5)
C23 O66 Ni19 120.9(4)
C23 O66 Ni20 135.2(4)
Ni19 O66 Ni20 94.0(2)
C366 O67 Ni20 126.7(5)
C366 O67 Ni21 135.8(5)
Ni20 O67 Ni21 96.8(2)
C362 O69 Ni21 126.9(6)
C342 O70 Ni20 125.1(5)
C342 O70 Ni21 133.7(5)
Ni20 O70 Ni21 98.0(2)
Ni23 O71 Ni21 118.5(2)
Ni23 O71 Ni22 124.1(3)
Ni21 O71 Ni22 97.4(2)
Ni23 O71 H71A 105.0
Ni21 O71 H71A 105.0
Ni22 O71 H71A 105.0
C362 O72 Ni22 128.0(5)
C371 O75 Ni21 129.4(5)
C371 O75 Ni22 129.7(5)
Ni21 O75 Ni22 92.3(2)
C409 O76 Ni22 134.1(6)
C409 O77 Ni24 126.1(5)
C409 O77 Ni23 119.9(5)
Ni24 O77 Ni23 99.0(2)
C54 O80 Ni26 120.6(4)
C54 O80 Ni25 121.7(4)
Ni26 O80 Ni25 97.8(2)
C54 O80 Ni24 121.6(4)
Ni26 O80 Ni24 91.09(19)
Ni25 O80 Ni24 97.2(2)
C358 O81 Ni26 129.4(6)
C356 O82 Ni26 131.6(6)
C112 O84 Ni24 120.4(4)
C112 O84 Ni26 133.9(5)
Ni24 O84 Ni26 94.9(2)
C126 O85 Ni25 121.3(4)
C126 O85 Ni26 123.3(4)
Ni25 O85 Ni26 97.6(2)
C342 O86 Ni23 130.6(5)
C166 O87 Ni20 122.6(4)
C166 O87 Ni19 130.6(4)
Ni20 O87 Ni19 94.1(2)
C343 O88 Ni15 127.8(5)
C343 O88 Ni14 121.8(5)
Ni15 O88 Ni14 110.3(2)
C346 O89 Ni16 131.6(6)
C372 O90 Ni18 129.2(5)
C372 O90 Ni9 129.5(5)
Ni18 O90 Ni9 98.6(2)
Ni23 O91 Ni25 99.9(2)
Ni23 O91 Ni24 105.2(2)
Ni25 O91 Ni24 101.0(2)
Ni23 O91 H91A 116.1
Ni25 O91 H91A 116.1
Ni24 O91 H91A 116.1
C358 O92 Ni24 123.5(6)
C309 O96 Ni9 141.0(5)
C340 O97 Ni19 129.2(5)
C340 O97 Ni14 131.2(5)
Ni19 O97 Ni14 97.7(2)
C371 O98 Ni20 131.1(6)
C313 O99 Ni25 131.6(5)
C313 O99 Ni23 131.4(5)
Ni25 O99 Ni23 96.0(2)
C12 C11 C16 120.0
C12 C11 H11 120.0
C16 C11 H11 120.0
C11 C12 C13 120.0
C11 C12 C349 115.0(6)
C13 C12 C349 124.8(6)
O41 C13 C14 118.9(5)
O41 C13 C12 121.1(5)
C14 C13 C12 120.0
C13 C14 C15 120.0
C13 C14 H14 120.0
C15 C14 H14 120.0
C14 C15 C16 120.0
C14 C15 H15 120.0
C16 C15 H15 120.0
C15 C16 C11 120.0
C15 C16 H16 120.0
C11 C16 H16 120.0
C22 C21 C26 120.0
C22 C21 H21 120.0
C26 C21 H21 120.0
C21 C22 C23 120.0
C21 C22 H22 120.0
C23 C22 H22 120.0
O66 C23 C24 123.2(4)
O66 C23 C22 116.6(4)
C24 C23 C22 120.0
C25 C24 C23 120.0
C25 C24 C341 115.4(4)
C23 C24 C341 124.4(4)
C24 C25 C26 120.0
C24 C25 H25 120.0
C26 C25 H25 120.0
C25 C26 C21 120.0
C25 C26 H26 120.0
C21 C26 H26 120.0
C32 C31 C36 120.0
C32 C31 H31 120.0
C36 C31 H31 120.0
C33 C32 C31 120.0
C33 C32 C343 127.5(4)
C31 C32 C343 112.5(4)
C32 C33 C34 120.0
C32 C33 N9 122.6(4)
C34 C33 N9 117.4(4)
C33 C34 C35 120.0
C33 C34 H34 120.0
C35 C34 H34 120.0
C36 C35 C34 120.0
C36 C35 H35 120.0
C34 C35 H35 120.0
C35 C36 C31 120.0
C35 C36 Cl10 120.2(4)
C31 C36 Cl10 119.7(4)
O58 C41 C42 118.3(4)
O58 C41 C46 121.7(4)
C42 C41 C46 120.0
C41 C42 C43 120.0
C41 C42 H42 120.0
C43 C42 H42 120.0
C44 C43 C42 120.0
C44 C43 H43 120.0
C42 C43 H43 120.0
C43 C44 C45 120.0
C43 C44 H44 120.0
C45 C44 H44 120.0
C46 C45 C44 120.0
C46 C45 H45 120.0
C44 C45 H45 120.0
C45 C46 C41 120.0
C45 C46 C344 114.5(5)
C41 C46 C344 125.4(5)
C52 C51 C56 120.0
C52 C51 H51 120.0
C56 C51 H51 120.0
C53 C52 C51 120.0
C53 C52 H52 120.0
C51 C52 H52 120.0
C52 C53 C54 120.0
C52 C53 H53 120.0
C54 C53 H53 120.0
O80 C54 C55 121.6(4)
O80 C54 C53 118.4(4)
C55 C54 C53 120.0
C54 C55 C56 120.0
C54 C55 C357 126.6(5)
C56 C55 C357 113.3(5)
C55 C56 C51 120.0
C55 C56 H56 120.0
C51 C56 H56 120.0
C62 C61 C66 120.0
C62 C61 H61 120.0
C66 C61 H61 120.0
C61 C62 C63 120.0
C61 C62 C313 113.0(4)
C63 C62 C313 126.9(4)
C64 C63 C62 120.0
C64 C63 N11 117.5(4)
C62 C63 N11 122.5(4)
C63 C64 C65 120.0
C63 C64 H64 120.0
C65 C64 H64 120.0
C66 C65 C64 120.0
C66 C65 H65 120.0
C64 C65 H65 120.0
C65 C66 C61 120.0
C65 C66 Cl13 120.2(3)
C61 C66 Cl13 119.8(3)
C72 C71 C76 120.0
C72 C71 H71 120.0
C76 C71 H71 120.0
C71 C72 C73 120.0
C71 C72 C350 114.6(6)
C73 C72 C350 125.4(6)
O53 C73 C72 120.6(4)
O53 C73 C74 119.4(4)
C72 C73 C74 120.0
C75 C74 C73 120.0
C75 C74 H74 120.0
C73 C74 H74 120.0
C76 C75 C74 120.0
C76 C75 H75 120.0
C74 C75 H75 120.0
C75 C76 C71 120.0
C75 C76 H76 120.0
C71 C76 H76 120.0
C82 C81 C86 120.0
C82 C81 H81 120.0
C86 C81 H81 120.0
C83 C82 C81 120.0
C83 C82 H82 120.0
C81 C82 H82 120.0
C82 C83 C84 120.0
C82 C83 C331 115.6(5)
C84 C83 C331 124.3(5)
O52 C84 C83 121.2(4)
O52 C84 C85 118.8(4)
C83 C84 C85 120.0
C84 C85 C86 120.0
C84 C85 H85 120.0
C86 C85 H85 120.0
C85 C86 C81 120.0
C85 C86 H86 120.0
C81 C86 H86 120.0
C92 C91 C96 120.0
C92 C91 N7 123.5(4)
C96 C91 N7 116.5(4)
C93 C92 C91 120.0
C93 C92 C372 114.6(4)
C91 C92 C372 125.2(4)
C92 C93 C94 120.0
C92 C93 H93 120.0
C94 C93 H93 120.0
C95 C94 C93 120.0
C95 C94 Cl7 119.7(3)
C93 C94 Cl7 120.3(3)
C94 C95 C96 120.0
C94 C95 H95 120.0
C96 C95 H95 120.0
C95 C96 C91 120.0
C95 C96 H96 120.0
C91 C96 H96 120.0
C102 C101 C106 120.0
C102 C101 C318 116.1(6)
C106 C101 C318 123.9(6)
C101 C102 C103 120.0
C101 C102 H102 120.0
C103 C102 H102 120.0
C104 C103 C102 120.0
C104 C103 H103 120.0
C102 C103 H103 120.0
C105 C104 C103 120.0
C105 C104 H104 120.0
C103 C104 H104 120.0
C104 C105 C106 120.0
C104 C105 H105 120.0
C106 C105 H105 120.0
O25 C106 C105 116.9(5)
O25 C106 C101 123.1(5)
C105 C106 C101 120.0
C112 C111 C116 120.0
C112 C111 H111 120.0
C116 C111 H111 120.0
O84 C112 C111 118.0(4)
O84 C112 C113 122.0(4)
C111 C112 C113 120.0
C114 C113 C112 120.0
C114 C113 C360 115.7(5)
C112 C113 C360 123.9(5)
C115 C114 C113 120.0
C115 C114 H114 120.0
C113 C114 H114 120.0
C114 C115 C116 120.0
C114 C115 H115 120.0
C116 C115 H115 120.0
C115 C116 C111 120.0
C115 C116 H116 120.0
C111 C116 H116 120.0
C122 C121 C126 120.0
C122 C121 C355 114.9(5)
C126 C121 C355 125.0(5)
C123 C122 C121 120.0
C123 C122 H122 120.0
C121 C122 H122 120.0
C122 C123 C124 120.0
C122 C123 H123 120.0
C124 C123 H123 120.0
C125 C124 C123 120.0
C125 C124 H124 120.0
C123 C124 H124 120.0
C126 C125 C124 120.0
C126 C125 H125 120.0
C124 C125 H125 120.0
O85 C126 C125 117.5(4)
O85 C126 C121 122.4(4)
C125 C126 C121 120.0
C132 C131 C136 120.0
C132 C131 N12 121.2(5)
C136 C131 N12 118.8(5)
C131 C132 C133 120.0
C131 C132 C356 125.6(5)
C133 C132 C356 114.3(5)
C134 C133 C132 120.0
C134 C133 H133 120.0
C132 C133 H133 120.0
C133 C134 C135 120.0
C133 C134 Cl14 119.6(5)
C135 C134 Cl14 120.4(5)
C136 C135 C134 120.0
C136 C135 H135 120.0
C134 C135 H135 120.0
C135 C136 C131 120.0
C135 C136 H136 120.0
C131 C136 H136 120.0
C142 C141 C146 120.0
C142 C141 H141 120.0
C146 C141 H141 120.0
C143 C142 C141 120.0
C143 C142 Cl12 119.6(3)
C141 C142 Cl12 120.3(3)
C142 C143 C144 120.0
C142 C143 H143 120.0
C144 C143 H143 120.0
C143 C144 C145 120.0
C143 C144 H144 120.0
C145 C144 H144 120.0
C146 C145 C144 120.0
C146 C145 N13 121.5(4)
C144 C145 N13 118.4(4)
C145 C146 C141 120.0
C145 C146 C409 123.5(5)
C141 C146 C409 116.4(5)
C152 C151 C156 120.0
C152 C151 H151 120.0
C156 C151 H151 120.0
C153 C152 C151 120.0
C153 C152 Cl11 120.4(3)
C151 C152 Cl11 119.3(3)
C152 C153 C154 120.0
C152 C153 H153 120.0
C154 C153 H153 120.0
C153 C154 C155 120.0
C153 C154 H154 120.0
C155 C154 H154 120.0
C156 C155 C154 120.0
C156 C155 N14 121.4(4)
C154 C155 N14 118.2(4)
C155 C156 C151 120.0
C155 C156 C342 125.1(4)
C151 C156 C342 114.4(4)
C162 C161 C166 120.0
C162 C161 C402 115.6(5)
C166 C161 C402 124.2(5)
C163 C162 C161 120.0
C163 C162 H162 120.0
C161 C162 H162 120.0
C162 C163 C164 120.0
C162 C163 H163 120.0
C164 C163 H163 120.0
C165 C164 C163 120.0
C165 C164 H164 120.0
C163 C164 H164 120.0
C166 C165 C164 120.0
C166 C165 H165 120.0
C164 C165 H165 120.0
O87 C166 C165 117.3(4)
O87 C166 C161 122.7(4)
C165 C166 C161 120.0
C172 C171 C176 120.0
C172 C171 H171 120.0
C176 C171 H171 120.0
C171 C172 C173 120.0
C171 C172 H172 120.0
C173 C172 H172 120.0
C174 C173 C172 120.0
C174 C173 Cl9 120.2(3)
C172 C173 Cl9 119.7(3)
C175 C174 C173 120.0
C175 C174 H174 120.0
C173 C174 H174 120.0
C174 C175 C176 120.0
C174 C175 C340 114.0(4)
C176 C175 C340 125.9(4)
C175 C176 C171 120.0
C175 C176 N10 122.8(4)
C171 C176 N10 117.2(4)
O42 C181 C182 121.7(4)
O42 C181 C186 118.4(4)
C182 C181 C186 120.0
C183 C182 C181 120.0
C183 C182 C339 115.0(4)
C181 C182 C339 125.0(4)
C184 C183 C182 120.0
C184 C183 H183 120.0
C182 C183 H183 120.0
C185 C184 C183 120.0
C185 C184 H184 120.0
C183 C184 H184 120.0
C184 C185 C186 120.0
C184 C185 H185 120.0
C186 C185 H185 120.0
C185 C186 C181 120.0
C185 C186 H186 120.0
C181 C186 H186 120.0
C192 C191 C196 120.0
C192 C191 H191 120.0
C196 C191 H191 120.0
C193 C192 C191 120.0
C193 C192 H192 120.0
C191 C192 H192 120.0
C192 C193 C194 120.0
C192 C193 Cl5 120.1(4)
C194 C193 Cl5 119.8(4)
C195 C194 C193 120.0
C195 C194 H194 120.0
C193 C194 H194 120.0
C194 C195 C196 120.0
C194 C195 C354 113.1(4)
C196 C195 C354 126.9(4)
C195 C196 C191 120.0
C195 C196 N6 121.9(4)
C191 C196 N6 118.0(4)
C202 C201 C206 120.0
C202 C201 C353 115.3(5)
C206 C201 C353 124.7(5)
C203 C202 C201 120.0
C203 C202 H202 120.0
C201 C202 H202 120.0
C204 C203 C202 120.0
C204 C203 H203 120.0
C202 C203 H203 120.0
C203 C204 C205 120.0
C203 C204 H204 120.0
C205 C204 H204 120.0
C204 C205 C206 120.0
C204 C205 H205 120.0
C206 C205 H205 120.0
O37 C206 C205 117.6(4)
O37 C206 C201 122.4(4)
C205 C206 C201 120.0
C212 C211 C216 120.0
C212 C211 N5 123.5(5)
C216 C211 N5 116.4(5)
C213 C212 C211 120.0
C213 C212 C321 113.0(5)
C211 C212 C321 126.9(5)
C212 C213 C214 120.0
C212 C213 H213 120.0
C214 C213 H213 120.0
C215 C214 C213 120.0
C215 C214 Cl6 120.5(4)
C213 C214 Cl6 119.4(4)
C214 C215 C216 120.0
C214 C215 H215 120.0
C216 C215 H215 120.0
C215 C216 C211 120.0
C215 C216 H216 120.0
C211 C216 H216 120.0
O26 C221 C222 124.0(4)
O26 C221 C226 116.0(4)
C222 C221 C226 120.0
C221 C222 C223 120.0
C221 C222 C320 124.5(5)
C223 C222 C320 115.3(5)
C222 C223 C224 120.0
C222 C223 H223 120.0
C224 C223 H223 120.0
C223 C224 C225 120.0
C223 C224 H224 120.0
C225 C224 H224 120.0
C226 C225 C224 120.0
C226 C225 H225 120.0
C224 C225 H225 120.0
C225 C226 C221 120.0
C225 C226 H226 120.0
C221 C226 H226 120.0
C232 C231 C236 120.0
C232 C231 H231 120.0
C236 C231 H231 120.0
C231 C232 C233 120.0
C231 C232 C317 114.2(4)
C233 C232 C317 125.5(4)
C232 C233 C234 120.0
C232 C233 N4 119.3(4)
C234 C233 N4 120.4(4)
C235 C234 C233 120.0
C235 C234 H234 120.0
C233 C234 H234 120.0
C236 C235 C234 120.0
C236 C235 H235 120.0
C234 C235 H235 120.0
C235 C236 C231 120.0
C235 C236 Cl4 120.2(3)
C231 C236 Cl4 119.4(3)
C242 C241 C246 120.0
C242 C241 C404 116.9(4)
C246 C241 C404 123.1(4)
C241 C242 C243 120.0
C241 C242 H242 120.0
C243 C242 H242 120.0
C244 C243 C242 120.0
C244 C243 Cl3 119.6(3)
C242 C243 Cl3 120.4(3)
C243 C244 C245 120.0
C243 C244 H244 120.0
C245 C244 H244 120.0
C244 C245 C246 120.0
C244 C245 H245 120.0
C246 C245 H245 120.0
C245 C246 C241 120.0
C245 C246 N3 118.2(4)
C241 C246 N3 121.6(4)
C252 C251 C256 120.0
C252 C251 H251 120.0
C256 C251 H251 120.0
C253 C252 C251 120.0
C253 C252 H252 120.0
C251 C252 H252 120.0
O5 C253 C254 121.7(5)
O5 C253 C252 118.3(5)
C254 C253 C252 120.0
C253 C254 C255 120.0
C253 C254 C379 126.1(7)
C255 C254 C379 113.9(7)
C256 C255 C254 120.0
C256 C255 H255 120.0
C254 C255 H255 120.0
C255 C256 C251 120.0
C255 C256 H256 120.0
C251 C256 H256 120.0
C262 C261 C266 120.0
C262 C261 N2 122.2(4)
C266 C261 N2 117.6(4)
C261 C262 C263 120.0
C261 C262 C314 125.9(5)
C263 C262 C314 113.9(5)
C264 C263 C262 120.0
C264 C263 H263 120.0
C262 C263 H263 120.0
C263 C264 C265 120.0
C263 C264 Cl1 120.2(4)
C265 C264 Cl1 119.8(4)
C266 C265 C264 120.0
C266 C265 H265 120.0
C264 C265 H265 120.0
C265 C266 C261 120.0
C265 C266 H266 120.0
C261 C266 H266 120.0
C272 C271 C276 120.0
C272 C271 N1 122.1(8)
C276 C271 N1 117.8(8)
C273 C272 C271 120.0
C273 C272 C312 114.8(8)
C271 C272 C312 125.2(8)
C272 C273 C274 120.0
C272 C273 H273 120.0
C274 C273 H273 120.0
C273 C274 C275 120.0
C273 C274 Cl2 117.2(8)
C275 C274 Cl2 122.8(8)
C274 C275 C276 120.0
C274 C275 H275 120.0
C276 C275 H275 120.0
C275 C276 C271 120.0
C275 C276 H276 120.0
C271 C276 H276 120.0
C282 C281 C286 120.0
C282 C281 C407 125.0(5)
C286 C281 C407 114.9(5)
O6 C282 C283 116.8(5)
O6 C282 C281 123.2(5)
C283 C282 C281 120.0
C282 C283 C284 120.0
C282 C283 H283 120.0
C284 C283 H283 120.0
C283 C284 C285 120.0
C283 C284 H284 120.0
C285 C284 H284 120.0
C286 C285 C284 120.0
C286 C285 H285 120.0
C284 C285 H285 120.0
C285 C286 C281 120.0
C285 C286 H286 120.0
C281 C286 H286 120.0
O7 C291 C292 121.4(5)
O7 C291 C296 118.5(5)
C292 C291 C296 120.0
C293 C292 C291 120.0
C293 C292 C405 115.5(5)
C291 C292 C405 124.1(5)
C292 C293 C294 120.0
C292 C293 H293 120.0
C294 C293 H293 120.0
C295 C294 C293 120.0
C295 C294 H294 120.0
C293 C294 H294 120.0
C294 C295 C296 120.0
C294 C295 H295 120.0
C296 C295 H295 120.0
C295 C296 C291 120.0
C295 C296 H296 120.0
C291 C296 H296 120.0
C302 C301 C306 120.0
C302 C301 H301 120.0
C306 C301 H301 120.0
C301 C302 C303 120.0
C301 C302 N8 117.2(4)
C303 C302 N8 122.8(4)
C302 C303 C304 120.0
C302 C303 C338 125.8(4)
C304 C303 C338 113.9(4)
C305 C304 C303 120.0
C305 C304 H304 120.0
C303 C304 H304 120.0
C306 C305 C304 120.0
C306 C305 Cl8 119.7(3)
C304 C305 Cl8 120.2(3)
C305 C306 C301 120.0
C305 C306 H306 120.0
C301 C306 H306 120.0
C503 O501 Ni23 120.2(8)
C501 O501 Ni23 129.1(8)
O502 C501 O501 134.3(13)
O502 C501 H501 112.9
O501 C501 H501 112.9
C501 O502 Ni21 122.4(8)
O503 C503 O501 135.3(14)
O503 C503 H503 112.4
O501 C503 H503 112.4
C503 O503 Ni25 121.8(8)
C403 C308 H30A 109.5
C403 C308 H30B 109.5
H30A C308 H30B 109.5
C403 C308 H30C 109.5
H30A C308 H30C 109.5
H30B C308 H30C 109.5
O96 C309 O36 125.5(7)
O96 C309 C310 116.7(7)
O36 C309 C310 117.8(6)
C309 C310 H31A 109.5
C309 C310 H31B 109.5
H31A C310 H31B 109.5
C309 C310 H31C 109.5
H31A C310 H31C 109.5
H31B C310 H31C 109.5
C406 C311 H31D 109.5
C406 C311 H31E 109.5
H31D C311 H31E 109.5
C406 C311 H31F 109.5
H31D C311 H31F 109.5
H31E C311 H31F 109.5
O2 C312 O1 123.6(16)
O2 C312 C272 120.2(12)
O1 C312 C272 116.2(12)
O79 C313 O99 123.0(8)
O79 C313 C62 117.5(6)
O99 C313 C62 119.5(7)
O16 C314 O10 121.0(8)
O16 C314 C262 118.2(7)
O10 C314 C262 120.5(7)
O13 C315 O12 127.5(8)
O13 C315 C316 116.2(8)
O12 C315 C316 116.3(8)
C315 C316 H31G 109.5
C315 C316 H31H 109.5
H31G C316 H31H 109.5
C315 C316 H31I 109.5
H31G C316 H31I 109.5
H31H C316 H31I 109.5
O14 C317 O22 125.0(7)
O14 C317 C232 117.2(6)
O22 C317 C232 117.5(6)
N4 C318 C101 128.3(8)
N4 C318 H318 115.9
C101 C318 H318 115.9
C368 C319 H31J 109.5
C368 C319 H31K 109.5
H31J C319 H31K 109.5
C368 C319 H31L 109.5
H31J C319 H31L 109.5
H31K C319 H31L 109.5
N5 C320 C222 128.8(8)
N5 C320 H320 115.6
C222 C320 H320 115.6
O30 C321 O29 124.7(7)
O30 C321 C212 116.6(7)
O29 C321 C212 118.7(7)
O23 C322 O20 124.3(8)
O23 C322 C323 117.3(8)
O20 C322 C323 118.4(8)
C322 C323 H32A 109.5
C322 C323 H32B 109.5
H32A C323 H32B 109.5
C322 C323 H32C 109.5
H32A C323 H32C 109.5
H32B C323 H32C 109.5
C410 C324 H32D 109.5
C410 C324 H32E 109.5
H32D C324 H32E 109.5
C410 C324 H32F 109.5
H32D C324 H32F 109.5
H32E C324 H32F 109.5
C326 C325 H32G 109.5
C326 C325 H32H 109.5
H32G C325 H32H 109.5
C326 C325 H32I 109.5
H32G C325 H32I 109.5
H32H C325 H32I 109.5
O31 C326 O24 122.7(7)
O31 C326 C325 119.6(7)
O24 C326 C325 117.7(7)
O34 C327 O33 126.8(8)
O34 C327 C328 116.7(9)
O33 C327 C328 116.5(8)
C327 C328 H32J 109.5
C327 C328 H32K 109.5
H32J C328 H32K 109.5
C327 C328 H32L 109.5
H32J C328 H32L 109.5
H32K C328 H32L 109.5
O49 C329 O51 123.6(7)
O49 C329 C330 118.3(7)
O51 C329 C330 118.1(7)
C329 C330 H33A 109.5
C329 C330 H33B 109.5
H33A C330 H33B 109.5
C329 C330 H33C 109.5
H33A C330 H33C 109.5
H33B C330 H33C 109.5
N7 C331 C83 125.7(7)
N7 C331 H331 117.1
C83 C331 H331 117.1
O65 C338 O48 124.7(7)
O65 C338 C303 116.0(6)
O48 C338 C303 119.3(6)
N8 C339 C182 125.8(7)
N8 C339 H339 117.1
C182 C339 H339 117.1
O47 C340 O97 122.6(7)
O47 C340 C175 117.1(6)
O97 C340 C175 120.3(6)
N10 C341 C24 128.3(7)
N10 C341 H341 115.8
C24 C341 H341 115.8
O86 C342 O70 124.8(7)
O86 C342 C156 118.0(6)
O70 C342 C156 117.0(7)
O64 C343 O88 124.6(7)
O64 C343 C32 115.7(6)
O88 C343 C32 119.7(6)
N9 C344 C46 127.4(7)
N9 C344 H344 116.3
C46 C344 H344 116.3
C346 C345 H34A 109.5
C346 C345 H34B 109.5
H34A C345 H34B 109.5
C346 C345 H34C 109.5
H34A C345 H34C 109.5
H34B C345 H34C 109.5
O89 C346 O56 126.7(9)
O89 C346 C345 115.6(9)
O56 C346 C345 117.7(8)
O40 C347 O39 127.1(7)
O40 C347 C348 116.4(7)
O39 C347 C348 116.5(7)
C347 C348 H34D 109.5
C347 C348 H34E 109.5
H34D C348 H34E 109.5
C347 C348 H34F 109.5
H34D C348 H34F 109.5
H34E C348 H34F 109.5
O45 C349 C12 130.3(9)
O45 C349 H34G 104.7
C12 C349 H34G 104.7
O45 C349 H34H 104.7
C12 C349 H34H 104.7
H34G C349 H34H 105.7
O57 C350 C72 127.9(9)
O57 C350 H35A 105.3
C72 C350 H35A 105.3
O57 C350 H35B 105.3
C72 C350 H35B 105.3
H35A C350 H35B 106.0
O21 C351 O19 125.3(7)
O21 C351 C352 118.2(7)
O19 C351 C352 116.4(7)
C351 C352 H35C 109.5
C351 C352 H35D 109.5
H35C C352 H35D 109.5
C351 C352 H35E 109.5
H35C C352 H35E 109.5
H35D C352 H35E 109.5
N6 C353 C201 126.8(7)
N6 C353 H353 116.6
C201 C353 H353 116.6
O28 C354 O32 124.4(7)
O28 C354 C195 115.5(6)
O32 C354 C195 120.2(6)
N11 C355 C121 128.3(8)
N11 C355 H355 115.9
C121 C355 H355 115.9
O83 C356 O82 122.7(10)
O83 C356 C132 117.2(8)
O82 C356 C132 120.1(8)
N12 C357 C55 127.0(7)
N12 C357 H357 116.5
C55 C357 H357 116.5
O81 C358 O92 126.2(8)
O81 C358 C359 116.6(8)
O92 C358 C359 117.0(9)
C358 C359 H35F 109.5
C358 C359 H35G 109.5
H35F C359 H35G 109.5
C358 C359 H35H 109.5
H35F C359 H35H 109.5
H35G C359 H35H 109.5
N13 C360 C113 125.8(8)
N13 C360 H360 117.1
C113 C360 H360 117.1
O72 C362 O69 125.3(7)
O72 C362 C363 117.7(7)
O69 C362 C363 116.9(8)
C362 C363 H36A 109.5
C362 C363 H36B 109.5
H36A C363 H36B 109.5
C362 C363 H36C 109.5
H36A C363 H36C 109.5
H36B C363 H36C 109.5
O59 C364 O54 125.9(8)
O59 C364 C365 117.8(8)
O54 C364 C365 116.3(8)
C364 C365 H36D 109.5
C364 C365 H36E 109.5
H36D C365 H36E 109.5
C364 C365 H36F 109.5
H36D C365 H36F 109.5
H36E C365 H36F 109.5
O67 C366 O62 120.5(7)
O67 C366 C367 120.8(7)
O62 C366 C367 118.7(7)
C366 C367 H36G 109.5
C366 C367 H36H 109.5
H36G C367 H36H 109.5
C366 C367 H36I 109.5
H36G C367 H36I 109.5
H36H C367 H36I 109.5
O44 C368 O38 124.6(7)
O44 C368 C319 115.5(7)
O38 C368 C319 119.8(6)
N1 C379 C254 126.7(10)
N1 C379 H379 116.7
C254 C379 H379 116.7
O98 C371 O75 124.3(8)
O98 C371 C408 115.9(8)
O75 C371 C408 119.8(7)
O35 C372 O90 122.7(7)
O35 C372 C92 117.7(6)
O90 C372 C92 119.6(7)
O3 C373 O4 127.3(8)
O3 C373 C401 117.1(8)
O4 C373 C401 115.6(8)
C373 C401 H40A 109.5
C373 C401 H40B 109.5
H40A C401 H40B 109.5
C373 C401 H40C 109.5
H40A C401 H40C 109.5
H40B C401 H40C 109.5
N14 C402 C161 126.0(7)
N14 C402 H402 117.0
C161 C402 H402 117.0
O43 C403 O46 123.2(7)
O43 C403 C308 118.2(7)
O46 C403 C308 118.6(7)
O11 C404 O8 126.1(7)
O11 C404 C241 113.9(7)
O8 C404 C241 120.0(6)
N3 C405 C292 126.2(8)
N3 C405 H405 116.9
C292 C405 H405 116.9
O50 C406 O55 124.1(7)
O50 C406 C311 116.9(7)
O55 C406 C311 119.0(7)
N2 C407 C281 127.9(8)
N2 C407 H407 116.0
C281 C407 H407 116.0
C371 C408 H40D 109.5
C371 C408 H40E 109.5
H40D C408 H40E 109.5
C371 C408 H40F 109.5
H40D C408 H40F 109.5
H40E C408 H40F 109.5
O76 C409 O77 124.1(7)
O76 C409 C146 115.5(7)
O77 C409 C146 120.5(6)
O61 C410 O60 124.0(6)
O61 C410 C324 117.2(7)
O60 C410 C324 118.8(6)
N5S C1S C14S 167.7(18)
N2S C2S C17S 177.5(15)
C20S C3S H3S1 109.5
C20S C3S H3S2 109.5
H3S1 C3S H3S2 109.5
C20S C3S H3S3 109.5
H3S1 C3S H3S3 109.5
H3S2 C3S H3S3 109.5
N9S C4S C10S 171.6(16)
N8S C7S C11S 172.1(17)
C18S C9S H9S1 109.5
C18S C9S H9S2 109.5
H9S1 C9S H9S2 109.5
C18S C9S H9S3 109.5
H9S1 C9S H9S3 109.5
H9S2 C9S H9S3 109.5
C4S C10S H10A 109.5
C4S C10S H10B 109.5
H10A C10S H10B 109.5
C4S C10S H10C 109.5
H10A C10S H10C 109.5
H10B C10S H10C 109.5
C7S C11S H11A 109.5
C7S C11S H11B 109.5
H11A C11S H11B 109.5
C7S C11S H11C 109.5
H11A C11S H11C 109.5
H11B C11S H11C 109.5
C19S C13S H13A 109.5
C19S C13S H13B 109.5
H13A C13S H13B 109.5
C19S C13S H13C 109.5
H13A C13S H13C 109.5
H13B C13S H13C 109.5
C1S C14S H14A 109.5
C1S C14S H14B 109.5
H14A C14S H14B 109.5
C1S C14S H14C 109.5
H14A C14S H14C 109.5
H14B C14S H14C 109.5
C2S C17S H17A 109.5
C2S C17S H17B 109.5
H17A C17S H17B 109.5
C2S C17S H17C 109.5
H17A C17S H17C 109.5
H17B C17S H17C 109.5
N3S C18S C9S 178.1(14)
N4S C19S C13S 169(2)
N7S C20S C3S 176.2(15)
N6S C22S C23S 179(2)
C22S C23S H23A 109.5
C22S C23S H23B 109.5
H23A C23S H23B 109.5
C22S C23S H23C 109.5
H23A C23S H23C 109.5
H23B C23S H23C 109.5
C8S C12S H12A 109.5
C8S C12S H12B 109.5
H12A C12S H12B 109.5
C8S C12S H12C 109.5
H12A C12S H12C 109.5
H12B C12S H12C 109.5
N10S C8S C12S 176.0(16)
C51S N90S C53S 96.5(12)
C52S C51S N90S 108.7(14)
C52S C51S H51A 109.9
N90S C51S H51A 109.9
C52S C51S H51B 109.9
N90S C51S H51B 109.9
H51A C51S H51B 108.3
C51S C52S H52A 109.5
C51S C52S H52B 109.5
H52A C52S H52B 109.5
C51S C52S H52C 109.5
H52A C52S H52C 109.5
H52B C52S H52C 109.5
C54S C53S N90S 110.0(14)
C54S C53S H53A 109.7
N90S C53S H53A 109.7
C54S C53S H53B 109.7
N90S C53S H53B 109.7
H53A C53S H53B 108.2
C53S C54S H54A 109.5
C53S C54S H54B 109.5
H54A C54S H54B 109.5
C53S C54S H54C 109.5
H54A C54S H54C 109.5
H54B C54S H54C 109.5

loop_
_geom_bond_atom_site_label_1
_geom_bond_atom_site_label_2
_geom_bond_distance
Ni1 N1 1.996(11)
Ni1 O2 2.011(7)
Ni1 O7 2.027(6)
Ni1 O5 2.073(6)
Ni1 O3 2.116(6)
Ni1 O6 2.172(6)
Ni1 Ni2 2.9791(16)
Ni2 N3 2.010(7)
Ni2 O4 2.016(6)
Ni2 O7 2.017(6)
Ni2 O9 2.030(5)
Ni2 O8 2.115(5)
Ni2 O5 2.134(6)
Ni3 O9 2.016(5)
Ni3 N2 2.021(7)
Ni3 O6 2.021(5)
Ni3 O10 2.033(5)
Ni3 O12 2.101(6)
Ni3 O5 2.119(6)
Ni4 O15 2.004(5)
Ni4 O9 2.009(5)
Ni4 O14 2.037(5)
Ni4 O13 2.069(5)
Ni4 O10 2.090(5)
Ni4 O8 2.163(5)
Ni5 O15 2.036(5)
Ni5 O11 2.038(5)
Ni5 O18 2.051(6)
Ni5 O19 2.052(5)
Ni5 O17 2.071(7)
Ni5 O20 2.110(5)
Ni6 O21 2.015(5)
Ni6 O15 2.039(5)
Ni6 O20 2.052(5)
Ni6 O27 2.077(6)
Ni6 O22 2.085(5)
Ni6 O24 2.116(5)
Ni7 O25 1.998(6)
Ni7 N4 2.028(7)
Ni7 O23 2.040(6)
Ni7 O22 2.048(5)
Ni7 O24 2.085(5)
Ni7 O26 2.103(5)
Ni7 Ni8 2.9670(14)
Ni8 O26 1.979(5)
Ni8 O29 1.995(5)
Ni8 N5 2.008(7)
Ni8 O25 2.055(6)
Ni8 O31 2.082(5)
Ni8 O28 2.091(6)
Ni9 O96 1.982(5)
Ni9 O90 2.046(5)
Ni9 O29 2.078(5)
Ni9 O32 2.081(5)
Ni9 O51 2.081(5)
Ni9 O31 2.083(5)
Ni10 N6 2.013(6)
Ni10 O37 2.023(5)
Ni10 O33 2.036(6)
Ni10 O32 2.066(5)
Ni10 O36 2.093(5)
Ni10 O35 2.095(5)
Ni11 O39 2.019(5)
Ni11 O34 2.032(6)
Ni11 O37 2.057(5)
Ni11 O41 2.074(5)
Ni11 O38 2.131(5)
Ni11 O36 2.151(5)
Ni12 O40 2.032(6)
Ni12 O42 2.038(5)
Ni12 O41 2.044(5)
Ni12 O43 2.058(5)
Ni12 O45 2.074(6)
Ni12 O38 2.107(5)
Ni13 O42 1.995(5)
Ni13 N8 2.009(6)
Ni13 O44 2.026(5)
Ni13 O48 2.049(5)
Ni13 O46 2.054(5)
Ni13 O47 2.110(5)
Ni14 O61 1.989(5)
Ni14 O48 2.034(5)
Ni14 O97 2.077(5)
Ni14 O46 2.081(5)
Ni14 O88 2.083(5)
Ni14 O62 2.086(5)
Ni15 O58 2.020(5)
Ni15 N9 2.024(6)
Ni15 O59 2.031(5)
Ni15 O88 2.073(5)
Ni15 O65 2.077(5)
Ni15 O60 2.106(5)
Ni16 O89 2.000(6)
Ni16 O54 2.034(6)
Ni16 O58 2.062(5)
Ni16 O53 2.077(5)
Ni16 O60 2.138(5)
Ni16 O55 2.143(5)
Ni17 O56 2.001(6)
Ni17 O53 2.046(5)
Ni17 O49 2.047(6)
Ni17 O52 2.053(5)
Ni17 O57 2.071(6)
Ni17 O55 2.096(5)
Ni18 O52 2.002(6)
Ni18 N7 2.009(7)
Ni18 O50 2.028(5)
Ni18 O51 2.035(5)
Ni18 O90 2.040(5)
Ni18 O30 2.114(5)
Ni19 O66 1.985(5)
Ni19 O97 1.988(5)
Ni19 N10 2.001(6)
Ni19 O62 2.063(5)
Ni19 O87 2.068(5)
Ni19 O64 2.096(5)
Ni19 Ni20 2.9845(14)
Ni20 O87 2.009(5)
Ni20 N14 2.016(6)
Ni20 O70 2.053(5)
Ni20 O98 2.057(6)
Ni20 O67 2.068(5)
Ni20 O66 2.095(5)
Ni21 O71 2.011(5)
Ni21 O69 2.017(5)
Ni21 O502 2.071(6)
Ni21 O75 2.082(6)
Ni21 O70 2.090(5)
Ni21 O67 2.114(5)
Ni22 O71 2.023(5)
Ni22 O76 2.035(5)
Ni22 O72 2.042(5)
Ni22 O74 2.074(6)
Ni22 O73 2.086(6)
Ni22 O75 2.118(5)
Ni23 O71 1.997(5)
Ni23 O91 2.015(5)
Ni23 O86 2.063(5)
Ni23 O501 2.069(6)
Ni23 O99 2.136(5)
Ni23 O77 2.145(5)
Ni24 N13 2.012(7)
Ni24 O84 2.022(5)
Ni24 O92 2.035(6)
Ni24 O91 2.071(6)
Ni24 O77 2.124(5)
Ni24 O80 2.124(5)
Ni24 Ni26 2.9932(15)
Ni25 O85 2.019(5)
Ni25 N11 2.026(7)
Ni25 O91 2.034(5)
Ni25 O99 2.035(5)
Ni25 O80 2.099(5)
Ni25 O503 2.106(6)
Ni26 O82 2.003(6)
Ni26 N12 2.039(7)
Ni26 O84 2.042(6)
Ni26 O80 2.069(5)
Ni26 O81 2.070(6)
Ni26 O85 2.154(6)
Cl1 C264 1.736(5)
Cl2 C274 1.743(7)
Cl3 C243 1.733(4)
Cl4 C236 1.726(5)
Cl5 C193 1.738(5)
Cl6 C214 1.753(6)
Cl7 C94 1.735(4)
Cl8 C305 1.726(4)
Cl9 C173 1.733(4)
Cl10 C36 1.719(5)
Cl11 C152 1.746(4)
Cl12 C142 1.723(5)
Cl13 C66 1.729(4)
Cl14 C134 1.730(5)
N1 C379 1.280(16)
N1 C271 1.464(11)
N2 C407 1.268(11)
N2 C261 1.457(8)
N3 C405 1.301(10)
N3 C246 1.416(7)
N4 C318 1.297(11)
N4 C233 1.415(8)
N5 C320 1.277(11)
N5 C211 1.433(9)
N6 C353 1.290(10)
N6 C196 1.424(7)
N7 C331 1.270(10)
N7 C91 1.429(8)
N8 C339 1.288(10)
N8 C302 1.435(7)
N9 C344 1.307(11)
N9 C33 1.423(7)
N10 C341 1.290(10)
N10 C176 1.432(7)
N11 C355 1.291(10)
N11 C63 1.455(7)
N12 C357 1.308(11)
N12 C131 1.435(8)
N13 C360 1.296(10)
N13 C145 1.434(8)
N14 C402 1.270(10)
N14 C155 1.427(7)
O1 C312 1.256(16)
O2 C312 1.247(14)
O3 C373 1.245(11)
O4 C373 1.258(10)
O5 C253 1.369(7)
O6 C282 1.345(7)
O7 C291 1.358(7)
O8 C404 1.264(9)
O9 H9A 1.0000
O10 C314 1.285(10)
O11 C404 1.247(9)
O12 C315 1.268(10)
O13 C315 1.260(10)
O14 C317 1.238(9)
O15 H15A 1.0000
O16 C314 1.251(10)
O19 C351 1.284(10)
O20 C322 1.297(10)
O21 C351 1.239(9)
O22 C317 1.271(9)
O23 C322 1.247(10)
O24 C326 1.267(8)
O25 C106 1.350(7)
O26 C221 1.350(6)
O28 C354 1.235(9)
O29 C321 1.277(10)
O30 C321 1.228(9)
O31 C326 1.254(9)
O32 C354 1.284(9)
O33 C327 1.257(10)
O34 C327 1.253(10)
O35 C372 1.243(9)
O36 C309 1.285(9)
O37 C206 1.358(6)
O38 C368 1.273(9)
O39 C347 1.266(10)
O40 C347 1.262(10)
O41 C13 1.336(7)
O42 C181 1.367(6)
O43 C403 1.245(9)
O44 C368 1.257(8)
O45 C349 1.236(11)
O46 C403 1.280(9)
O47 C340 1.242(8)
O48 C338 1.277(9)
O49 C329 1.240(9)
O50 C406 1.253(9)
O51 C329 1.293(9)
O52 C84 1.359(6)
O53 C73 1.324(7)
O54 C364 1.274(9)
O55 C406 1.290(9)
O56 C346 1.275(11)
O57 C350 1.222(11)
O58 C41 1.343(6)
O59 C364 1.255(10)
O60 C410 1.281(9)
O61 C410 1.246(8)
O62 C366 1.283(8)
O64 C343 1.225(9)
O65 C338 1.235(9)
O66 C23 1.344(6)
O67 C366 1.247(8)
O69 C362 1.262(10)
O70 C342 1.280(9)
O71 H71A 1.0000
O72 C362 1.256(10)
O75 C371 1.275(10)
O76 C409 1.246(9)
O77 C409 1.282(10)
O79 C313 1.247(10)
O80 C54 1.373(6)
O81 C358 1.251(11)
O82 C356 1.267(11)
O83 C356 1.251(11)
O84 C112 1.357(6)
O85 C126 1.356(7)
O86 C342 1.242(9)
O87 C166 1.332(6)
O88 C343 1.285(8)
O89 C346 1.260(10)
O90 C372 1.285(9)
O91 H91A 1.0000
O92 C358 1.279(10)
O96 C309 1.232(9)
O97 C340 1.279(9)
O98 C371 1.237(9)
O99 C313 1.264(9)
C11 C12 1.3900
C11 C16 1.3900
C11 H11 0.9500
C12 C13 1.3900
C12 C349 1.453(11)
C13 C14 1.3900
C14 C15 1.3900
C14 H14 0.9500
C15 C16 1.3900
C15 H15 0.9500
C16 H16 0.9500
C21 C22 1.3900
C21 C26 1.3900
C21 H21 0.9500
C22 C23 1.3900
C22 H22 0.9500
C23 C24 1.3900
C24 C25 1.3900
C24 C341 1.450(9)
C25 C26 1.3900
C25 H25 0.9500
C26 H26 0.9500
C31 C32 1.3900
C31 C36 1.3900
C31 H31 0.9500
C32 C33 1.3900
C32 C343 1.520(9)
C33 C34 1.3900
C34 C35 1.3900
C34 H34 0.9500
C35 C36 1.3900
C35 H35 0.9500
C41 C42 1.3900
C41 C46 1.3900
C42 C43 1.3900
C42 H42 0.9500
C43 C44 1.3900
C43 H43 0.9500
C44 C45 1.3900
C44 H44 0.9500
C45 C46 1.3900
C45 H45 0.9500
C46 C344 1.453(10)
C51 C52 1.3900
C51 C56 1.3900
C51 H51 0.9500
C52 C53 1.3900
C52 H52 0.9500
C53 C54 1.3900
C53 H53 0.9500
C54 C55 1.3900
C55 C56 1.3900
C55 C357 1.447(10)
C56 H56 0.9500
C61 C62 1.3900
C61 C66 1.3900
C61 H61 0.9500
C62 C63 1.3900
C62 C313 1.528(9)
C63 C64 1.3900
C64 C65 1.3900
C64 H64 0.9500
C65 C66 1.3900
C65 H65 0.9500
C71 C72 1.3900
C71 C76 1.3900
C71 H71 0.9500
C72 C73 1.3900
C72 C350 1.487(11)
C73 C74 1.3900
C74 C75 1.3900
C74 H74 0.9500
C75 C76 1.3900
C75 H75 0.9500
C76 H76 0.9500
C81 C82 1.3900
C81 C86 1.3900
C81 H81 0.9500
C82 C83 1.3900
C82 H82 0.9500
C83 C84 1.3900
C83 C331 1.471(10)
C84 C85 1.3900
C85 C86 1.3900
C85 H85 0.9500
C86 H86 0.9500
C91 C92 1.3900
C91 C96 1.3900
C92 C93 1.3900
C92 C372 1.523(9)
C93 C94 1.3900
C93 H93 0.9500
C94 C95 1.3900
C95 C96 1.3900
C95 H95 0.9500
C96 H96 0.9500
C101 C102 1.3900
C101 C106 1.3900
C101 C318 1.441(11)
C102 C103 1.3900
C102 H102 0.9500
C103 C104 1.3900
C103 H103 0.9500
C104 C105 1.3900
C104 H104 0.9500
C105 C106 1.3900
C105 H105 0.9500
C111 C112 1.3900
C111 C116 1.3900
C111 H111 0.9500
C112 C113 1.3900
C113 C114 1.3900
C113 C360 1.454(10)
C114 C115 1.3900
C114 H114 0.9500
C115 C116 1.3900
C115 H115 0.9500
C116 H116 0.9500
C121 C122 1.3900
C121 C126 1.3900
C121 C355 1.455(9)
C122 C123 1.3900
C122 H122 0.9500
C123 C124 1.3900
C123 H123 0.9500
C124 C125 1.3900
C124 H124 0.9500
C125 C126 1.3900
C125 H125 0.9500
C131 C132 1.3900
C131 C136 1.3900
C132 C133 1.3900
C132 C356 1.514(11)
C133 C134 1.3900
C133 H133 0.9500
C134 C135 1.3900
C135 C136 1.3900
C135 H135 0.9500
C136 H136 0.9500
C141 C142 1.3900
C141 C146 1.3900
C141 H141 0.9500
C142 C143 1.3900
C143 C144 1.3900
C143 H143 0.9500
C144 C145 1.3900
C144 H144 0.9500
C145 C146 1.3900
C146 C409 1.507(9)
C151 C152 1.3900
C151 C156 1.3900
C151 H151 0.9500
C152 C153 1.3900
C153 C154 1.3900
C153 H153 0.9500
C154 C155 1.3900
C154 H154 0.9500
C155 C156 1.3900
C156 C342 1.519(8)
C161 C162 1.3900
C161 C166 1.3900
C161 C402 1.479(9)
C162 C163 1.3900
C162 H162 0.9500
C163 C164 1.3900
C163 H163 0.9500
C164 C165 1.3900
C164 H164 0.9500
C165 C166 1.3900
C165 H165 0.9500
C171 C172 1.3900
C171 C176 1.3900
C171 H171 0.9500
C172 C173 1.3900
C172 H172 0.9500
C173 C174 1.3900
C174 C175 1.3900
C174 H174 0.9500
C175 C176 1.3900
C175 C340 1.525(8)
C181 C182 1.3900
C181 C186 1.3900
C182 C183 1.3900
C182 C339 1.459(9)
C183 C184 1.3900
C183 H183 0.9500
C184 C185 1.3900
C184 H184 0.9500
C185 C186 1.3900
C185 H185 0.9500
C186 H186 0.9500
C191 C192 1.3900
C191 C196 1.3900
C191 H191 0.9500
C192 C193 1.3900
C192 H192 0.9500
C193 C194 1.3900
C194 C195 1.3900
C194 H194 0.9500
C195 C196 1.3900
C195 C354 1.526(9)
C201 C202 1.3900
C201 C206 1.3900
C201 C353 1.473(9)
C202 C203 1.3900
C202 H202 0.9500
C203 C204 1.3900
C203 H203 0.9500
C204 C205 1.3900
C204 H204 0.9500
C205 C206 1.3900
C205 H205 0.9500
C211 C212 1.3900
C211 C216 1.3900
C212 C213 1.3900
C212 C321 1.540(9)
C213 C214 1.3900
C213 H213 0.9500
C214 C215 1.3900
C215 C216 1.3900
C215 H215 0.9500
C216 H216 0.9500
C221 C222 1.3900
C221 C226 1.3900
C222 C223 1.3900
C222 C320 1.464(11)
C223 C224 1.3900
C223 H223 0.9500
C224 C225 1.3900
C224 H224 0.9500
C225 C226 1.3900
C225 H225 0.9500
C226 H226 0.9500
C231 C232 1.3900
C231 C236 1.3900
C231 H231 0.9500
C232 C233 1.3900
C232 C317 1.518(8)
C233 C234 1.3900
C234 C235 1.3900
C234 H234 0.9500
C235 C236 1.3900
C235 H235 0.9500
C241 C242 1.3900
C241 C246 1.3900
C241 C404 1.530(8)
C242 C243 1.3900
C242 H242 0.9500
C243 C244 1.3900
C244 C245 1.3900
C244 H244 0.9500
C245 C246 1.3900
C245 H245 0.9500
C251 C252 1.3900
C251 C256 1.3900
C251 H251 0.9500
C252 C253 1.3900
C252 H252 0.9500
C253 C254 1.3900
C254 C255 1.3900
C254 C379 1.469(15)
C255 C256 1.3900
C255 H255 0.9500
C256 H256 0.9500
C261 C262 1.3900
C261 C266 1.3900
C262 C263 1.3900
C262 C314 1.506(10)
C263 C264 1.3900
C263 H263 0.9500
C264 C265 1.3900
C265 C266 1.3900
C265 H265 0.9500
C266 H266 0.9500
C271 C272 1.3900
C271 C276 1.3900
C272 C273 1.3900
C272 C312 1.498(18)
C273 C274 1.3900
C273 H273 0.9500
C274 C275 1.3900
C275 C276 1.3900
C275 H275 0.9500
C276 H276 0.9500
C281 C282 1.3900
C281 C286 1.3900
C281 C407 1.451(10)
C282 C283 1.3900
C283 C284 1.3900
C283 H283 0.9500
C284 C285 1.3900
C284 H284 0.9500
C285 C286 1.3900
C285 H285 0.9500
C286 H286 0.9500
C291 C292 1.3900
C291 C296 1.3900
C292 C293 1.3900
C292 C405 1.443(10)
C293 C294 1.3900
C293 H293 0.9500
C294 C295 1.3900
C294 H294 0.9500
C295 C296 1.3900
C295 H295 0.9500
C296 H296 0.9500
C301 C302 1.3900
C301 C306 1.3900
C301 H301 0.9500
C302 C303 1.3900
C303 C304 1.3900
C303 C338 1.531(8)
C304 C305 1.3900
C304 H304 0.9500
C305 C306 1.3900
C306 H306 0.9500
O501 C503 1.359(15)
O501 C501 1.371(14)
C501 O502 1.318(14)
C501 H501 0.9500
C503 O503 1.314(15)
C503 H503 0.9500
C308 C403 1.492(10)
C308 H30A 0.9800
C308 H30B 0.9800
C308 H30C 0.9800
C309 C310 1.517(10)
C310 H31A 0.9800
C310 H31B 0.9800
C310 H31C 0.9800
C311 C406 1.500(11)
C311 H31D 0.9800
C311 H31E 0.9800
C311 H31F 0.9800
C315 C316 1.519(12)
C316 H31G 0.9800
C316 H31H 0.9800
C316 H31I 0.9800
C318 H318 0.9500
C319 C368 1.501(10)
C319 H31J 0.9800
C319 H31K 0.9800
C319 H31L 0.9800
C320 H320 0.9500
C322 C323 1.521(12)
C323 H32A 0.9800
C323 H32B 0.9800
C323 H32C 0.9800
C324 C410 1.486(10)
C324 H32D 0.9800
C324 H32E 0.9800
C324 H32F 0.9800
C325 C326 1.502(11)
C325 H32G 0.9800
C325 H32H 0.9800
C325 H32I 0.9800
C327 C328 1.514(13)
C328 H32J 0.9800
C328 H32K 0.9800
C328 H32L 0.9800
C329 C330 1.495(11)
C330 H33A 0.9800
C330 H33B 0.9800
C330 H33C 0.9800
C331 H331 0.9500
C339 H339 0.9500
C341 H341 0.9500
C344 H344 0.9500
C345 C346 1.499(13)
C345 H34A 0.9800
C345 H34B 0.9800
C345 H34C 0.9800
C347 C348 1.509(11)
C348 H34D 0.9800
C348 H34E 0.9800
C348 H34F 0.9800
C349 H34G 0.9900
C349 H34H 0.9900
C350 H35A 0.9900
C350 H35B 0.9900
C351 C352 1.521(11)
C352 H35C 0.9800
C352 H35D 0.9800
C352 H35E 0.9800
C353 H353 0.9500
C355 H355 0.9500
C357 H357 0.9500
C358 C359 1.522(13)
C359 H35F 0.9800
C359 H35G 0.9800
C359 H35H 0.9800
C360 H360 0.9500
C362 C363 1.528(11)
C363 H36A 0.9800
C363 H36B 0.9800
C363 H36C 0.9800
C364 C365 1.506(12)
C365 H36D 0.9800
C365 H36E 0.9800
C365 H36F 0.9800
C366 C367 1.482(10)
C367 H36G 0.9800
C367 H36H 0.9800
C367 H36I 0.9800
C379 H379 0.9500
C371 C408 1.529(12)
C373 C401 1.513(12)
C401 H40A 0.9800
C401 H40B 0.9800
C401 H40C 0.9800
C402 H402 0.9500
C405 H405 0.9500
C407 H407 0.9500
C408 H40D 0.9800
C408 H40E 0.9800
C408 H40F 0.9800
N2S C2S 1.151(15)
N3S C18S 1.134(13)
N4S C19S 1.281(15)
N5S C1S 1.117(17)
N6S C22S 1.138(19)
N7S C20S 1.145(14)
N8S C7S 1.150(17)
N9S C4S 1.123(15)
C1S C14S 1.37(2)
C2S C17S 1.420(17)
C3S C20S 1.443(17)
C3S H3S1 0.9800
C3S H3S2 0.9800
C3S H3S3 0.9800
C4S C10S 1.388(16)
C7S C11S 1.394(18)
C9S C18S 1.440(17)
C9S H9S1 0.9800
C9S H9S2 0.9800
C9S H9S3 0.9800
C10S H10A 0.9800
C10S H10B 0.9800
C10S H10C 0.9800
C11S H11A 0.9800
C11S H11B 0.9800
C11S H11C 0.9800
C13S C19S 1.502(18)
C13S H13A 0.9800
C13S H13B 0.9800
C13S H13C 0.9800
C14S H14A 0.9800
C14S H14B 0.9800
C14S H14C 0.9800
C17S H17A 0.9800
C17S H17B 0.9800
C17S H17C 0.9800
C22S C23S 1.423(18)
C23S H23A 0.9800
C23S H23B 0.9800
C23S H23C 0.9800
C12S C8S 1.449(19)
C12S H12A 0.9800
C12S H12B 0.9800
C12S H12C 0.9800
C8S N10S 1.181(16)
N90S C51S 1.516(16)
N90S C53S 1.554(16)
C51S C52S 1.465(16)
C51S H51A 0.9900
C51S H51B 0.9900
C52S H52A 0.9800
C52S H52B 0.9800
C52S H52C 0.9800
C53S C54S 1.433(16)
C53S H53A 0.9900
C53S H53B 0.9900
C54S H54A 0.9800
C54S H54B 0.9800
C54S H54C 0.9800
